data_1544632
loop_
_publ_author_name
'Jansze, Suzanne M.'
'Wise, Matthew D.'
'Vologzhanina, Anna V.'
'Scopelliti, Rosario'
'Severin, Kay'

_publ_section_title
;
 PdII2L4-type coordination cages up to three nanometers in size
;
_journal_issue 3
_journal_name_full 'Chem. Sci.'
_journal_page_first 1901
_journal_paper_doi 10.1039/C6SC04732G
_journal_volume 8
_journal_year 2017
_chemical_formula_moiety '2(C80 H96 B8 Fe4 N28 O24 Pd), 4(B F4)'
_chemical_formula_sum 'C160 H192 B20 F16 Fe8 N56 O48 Pd2'
_chemical_formula_weight 4847.48
_chemical_name_systematic
;
 ?
;
_space_group_crystal_system monoclinic
_space_group_IT_number 13
_space_group_name_Hall '-P 2yc'
_space_group_name_H-M_alt 'P 1 2/c 1'
_symmetry_space_group_name_Hall '-P 2yc'
_symmetry_space_group_name_H-M 'P 1 2/c 1'
_atom_sites_solution_hydrogens geom
_audit_creation_date 2016-08-31
_audit_creation_method
;
Olex2 1.2
(compiled 2016.08.25 svn.r3337 for OlexSys, GUI svn.r5221)
;
_audit_update_record
;
2016-10-21 deposited with the CCDC.
2016-11-09 downloaded from the CCDC.
;
_cell_angle_alpha 90
_cell_angle_beta 97.789(2)
_cell_angle_gamma 90
_cell_formula_units_Z 4
_cell_length_a 41.2884(9)
_cell_length_b 14.0841(4)
_cell_length_c 54.0058(15)
_cell_measurement_reflns_used 22767
_cell_measurement_temperature 140
_cell_measurement_theta_max 50.6780
_cell_measurement_theta_min 3.9450
_cell_volume 31115.2(14)
_computing_cell_refinement 'CrysAlisPro 1.171.38.43 (Rigaku OD, 2015)'
_computing_data_collection 'CrysAlisPro 1.171.38.43 (Rigaku OD, 2015)'
_computing_data_reduction 'CrysAlisPro 1.171.38.43 (Rigaku OD, 2015)'
_computing_molecular_graphics 'Olex2 (Dolomanov et al., 2009)'
_computing_publication_material 'Olex2 (Dolomanov et al., 2009)'
_computing_structure_refinement 'SHELXL-2014 (Sheldrick, 2015a)'
_computing_structure_solution 'SHELXT (Sheldrick, 2015b)'
_diffrn_ambient_environment N~2~
_diffrn_ambient_temperature 140.0
_diffrn_detector 'CCD plate'
_diffrn_detector_type Atlas
_diffrn_measured_fraction_theta_full 0.589
_diffrn_measured_fraction_theta_max 0.987
_diffrn_measurement_device 'four-circle diffractometer'
_diffrn_measurement_device_type 'SuperNova, Dual, Cu at zero, Atlas'
_diffrn_radiation_monochromator mirror
_diffrn_radiation_probe x-ray
_diffrn_radiation_type 'Cu K\a'
_diffrn_radiation_wavelength 1.54184
_diffrn_reflns_av_R_equivalents 0.1278
_diffrn_reflns_av_unetI/netI 0.1195
_diffrn_reflns_Laue_measured_fraction_full 0.589
_diffrn_reflns_Laue_measured_fraction_max 0.987
_diffrn_reflns_limit_h_max 41
_diffrn_reflns_limit_h_min -37
_diffrn_reflns_limit_k_max 14
_diffrn_reflns_limit_k_min -13
_diffrn_reflns_limit_l_max 52
_diffrn_reflns_limit_l_min -54
_diffrn_reflns_number 144401
_diffrn_reflns_point_group_measured_fraction_full 0.589
_diffrn_reflns_point_group_measured_fraction_max 0.987
_diffrn_reflns_theta_full 67.679
_diffrn_reflns_theta_max 51.143
_diffrn_reflns_theta_min 3.241
_diffrn_source 'micro-focus sealed X-ray tube'
_diffrn_source_type 'SuperNova (Cu) X-ray Source'
_exptl_absorpt_coefficient_mu 4.396
_exptl_absorpt_correction_T_max 0.74
_exptl_absorpt_correction_T_min 0.22
_exptl_absorpt_correction_type gaussian
_exptl_absorpt_process_details
;
CrysAlisPro 1.171.38.43 (Rigaku Oxford Diffraction, 2015)
Numerical absorption correction based on gaussian integration over
            a multifaceted crystal model
Empirical absorption correction using spherical harmonics,
 implemented in SCALE3 ABSPACK scaling algorithm.
;
_exptl_crystal_colour 'clear light orange'
_exptl_crystal_colour_primary 'clear light orange'
_exptl_crystal_density_diffrn 1.068
_exptl_crystal_description needle
_exptl_crystal_F_000 10224
_exptl_crystal_recrystallization_method 'Re-crystallisation from solvent: MeCN/DMSO/diethyl ether '
_exptl_crystal_size_max 0.53
_exptl_crystal_size_mid 0.065
_exptl_crystal_size_min 0.053
_refine_diff_density_max 3.383
_refine_diff_density_min -1.925
_refine_diff_density_rms 0.147
_refine_ls_extinction_method none
_refine_ls_goodness_of_fit_ref 0.995
_refine_ls_hydrogen_treatment constr
_refine_ls_matrix_type full
_refine_ls_number_parameters 2734
_refine_ls_number_reflns 33180
_refine_ls_number_restraints 647
_refine_ls_restrained_S_all 0.995
_refine_ls_R_factor_all 0.2129
_refine_ls_R_factor_gt 0.1467
_refine_ls_shift/su_max 0.058
_refine_ls_shift/su_mean 0.001
_refine_ls_structure_factor_coef Fsqd
_refine_ls_weighting_details 'w=1/[\s^2^(Fo^2^)+(0.0100P)^2^+1400.0000P] where P=(Fo^2^+2Fc^2^)/3'
_refine_ls_weighting_scheme calc
_refine_ls_wR_factor_gt 0.2909
_refine_ls_wR_factor_ref 0.3321
_reflns_Friedel_coverage 0.000
_reflns_number_gt 18384
_reflns_number_total 33180
_reflns_threshold_expression 'I > 2\s(I)'
_cod_data_source_file c6sc04732g2.cif
_cod_data_source_block 2
_cod_depositor_comments 'Adding full bibliography for 1544629--1544635.cif.'
_cod_database_code 1544632
_shelxl_version_number 2014-3
_shelx_space_group_comment
;
The symmetry employed for this shelxl refinement is uniquely defined
by the following loop, which should always be used as a source of
symmetry information in preference to the above space-group names.
They are only intended as comments.
;
_oxdiff_exptl_absorpt_empirical_full_min 0.488
_oxdiff_exptl_absorpt_empirical_full_max 2.747
_oxdiff_exptl_absorpt_empirical_details
;
Empirical correction (ABSPACK) includes:
- Absorption correction using spherical harmonics
- Frame scaling
- Detector area scaling
- B-factor correction
;
_olex2_refinement_description
;
1. Fixed Uiso
 At 1.2 times of:
  All C(H) groups
 At 1.5 times of:
  All C(H,H,H) groups
2. Restrained distances
 F11-B19
 1.3 with sigma of 0.02
 B19-F10
 1.3 with sigma of 0.02
 F9-B19
 1.3 with sigma of 0.02
 B19-F12
 1.3 with sigma of 0.02
 F14-B17 = F13_$1-B17
 1.3 with sigma of 0.02
 B20-F1 = B20-F2 = B20-F3 = B20-F4
 1.3 with sigma of 0.02
 F16-B17
 1.3 with sigma of 0.02
 F6-B18 = F8-B18 = F5-B18 = F7-B18
 1.3 with sigma of 0.02
 F16-B17 = F13-B17 = F14-B17 = F15-B17
 1.3 with sigma of 0.02
 B21-F17 = B21-F18 = B21-F19 = B21-F20
 1.3 with sigma of 0.02
 F9-F10 \\sim F9-F11 \\sim F9-F12 \\sim F10-F11 \\sim F10-F12 \\sim F11-F12
 with sigma of 0.005
 F13-F14 \\sim F13-F15 \\sim F13-F16 \\sim F14-F15 \\sim F14-F16 \\sim F15-F16
 with sigma of 0.005
 F5-F6 \\sim F5-F7 \\sim F5-F8 \\sim F6-F7 \\sim F6-F8 \\sim F7-F8
 with sigma of 0.005
 F1-F2 \\sim F1-F3 \\sim F1-F4 \\sim F2-F3 \\sim F2-F4 \\sim F3-F4
 with sigma of 0.005
 F17-F18 \\sim F17-F19 \\sim F17-F20 \\sim F18-F19 \\sim F18-F20 \\sim F19-F20
 with sigma of 0.02
3. Uiso/Uaniso restraints and constraints
Uanis(N3A) \\sim Ueq, Uanis(N6A) \\sim Ueq, Uanis(N12A) \\sim Ueq, Uanis(N14A)
\\sim Ueq, Uanis(N7C) \\sim Ueq, Uanis(N12B) \\sim Ueq, Uanis(N10) \\sim Ueq,
Uanis(N6C) \\sim Ueq, Uanis(N8B) \\sim Ueq, Uanis(N11C) \\sim Ueq, Uanis(N12C)
\\sim Ueq, Uanis(N8) \\sim Ueq: with sigma of 0.005 and sigma for terminal
atoms of 0.005
Uanis(B2) \\sim Ueq, Uanis(O8) \\sim Ueq, Uanis(B3) \\sim Ueq, Uanis(O1B) \\sim
Ueq, Uanis(O3B) \\sim Ueq, Uanis(O4B) \\sim Ueq, Uanis(O11) \\sim Ueq,
Uanis(N2B) \\sim Ueq, Uanis(N5B) \\sim Ueq, Uanis(N6B) \\sim Ueq, Uanis(N8C)
\\sim Ueq, Uanis(N2) \\sim Ueq, Uanis(O6B) \\sim Ueq, Uanis(C26B) \\sim Ueq:
with sigma of 0.005 and sigma for terminal atoms of 0.005
Uanis(O12) \\sim Ueq, Uanis(C11C) \\sim Ueq, Uanis(C18) \\sim Ueq, Uanis(O10)
\\sim Ueq, Uanis(C3) \\sim Ueq, Uanis(C11A) \\sim Ueq, Uanis(C8B) \\sim Ueq,
Uanis(C10B) \\sim Ueq, Uanis(C6) \\sim Ueq, Uanis(N3) \\sim Ueq, Uanis(C7)
\\sim Ueq, Uanis(C5) \\sim Ueq, Uanis(N1B) \\sim Ueq, Uanis(C39C) \\sim Ueq:
with sigma of 0.005 and sigma for terminal atoms of 0.005
Uanis(C4) \\sim Ueq, Uanis(O11B) \\sim Ueq, Uanis(B12) \\sim Ueq, Uanis(N11B)
\\sim Ueq, Uanis(C33B) \\sim Ueq, Uanis(O11C) \\sim Ueq, Uanis(N11C) \\sim Ueq,
Uanis(C37C) \\sim Ueq, Uanis(N6C) \\sim Ueq, Uanis(C17C) \\sim Ueq, Uanis(C16C)
\\sim Ueq, Uanis(C15C) \\sim Ueq: with sigma of 0.005 and sigma for terminal
atoms of 0.005
Uanis(C9) \\sim Ueq, Uanis(C10A) \\sim Ueq, Uanis(C17) \\sim Ueq, Uanis(C33A)
\\sim Ueq, Uanis(B1) \\sim Ueq, Uanis(N1C) \\sim Ueq, Uanis(C3C) \\sim Ueq,
Uanis(C6B) \\sim Ueq, Uanis(C7B) \\sim Ueq, Uanis(C7C) \\sim Ueq, Uanis(C21B)
\\sim Ueq, Uanis(C36B) \\sim Ueq, Uanis(N11) \\sim Ueq, Uanis(N12) \\sim Ueq:
with sigma of 0.005 and sigma for terminal atoms of 0.005
Uanis(N5C) \\sim Ueq, Uanis(N4B) \\sim Ueq, Uanis(O7) \\sim Ueq, Uanis(N9A)
\\sim Ueq, Uanis(C6A) \\sim Ueq, Uanis(C34) \\sim Ueq, Uanis(O5B) \\sim Ueq,
Uanis(O7C) \\sim Ueq, Uanis(O8B) \\sim Ueq, Uanis(O10C) \\sim Ueq, Uanis(N7)
\\sim Ueq: with sigma of 0.005 and sigma for terminal atoms of 0.01
4. Rigid body (RIGU) restrains
 O2B, O6B, B10, C18B, O4B
 with sigma for 1-2 distances of 0.004 and sigma for 1-3 distances of 0.004
 N5B, O5B, B9, O1B, C14B
 with sigma for 1-2 distances of 0.004 and sigma for 1-3 distances of 0.004
 B4, O11, O7
 with sigma for 1-2 distances of 0.004 and sigma for 1-3 distances of 0.004
 O4A, B6, O6A, O2A
 with sigma for 1-2 distances of 0.004 and sigma for 1-3 distances of 0.004
 C18, B2, C19, C23
 with sigma for 1-2 distances of 0.004 and sigma for 1-3 distances of 0.004
5. Others
 Fixed Sof: F13(0.5) F14(0.5) F15(0.5) F16(0.5) B17(0.5) F1(0.5) F2(0.5)
 F3(0.5) B20(0.5) F4(0.5)
 Fixed Uiso: F13(0.14) F14(0.14) F15(0.14) F16(0.14) B17(0.14) F5(0.14)
 F6(0.14) F8(0.14) B18(0.14) F9(0.14) F10(0.14) F11(0.14) F12(0.14) B19(0.14)
 F7(0.14) F1(0.14) F2(0.14) F3(0.14) B20(0.14) F4(0.14) F18(0.14) F17(0.14)
 B21(0.14) F19(0.14) F20(0.14)
6.a Aromatic/amide H refined with riding coordinates:
 C13B(H13B), C13C(H13C), C15B(H15B), C15C(H15C), C16B(H16B), C16C(H16C),
 C17B(H17B), C17C(H17C), C19B(H19B), C19C(H19C), C21B(H21B), C21C(H21C),
 C22B(H22B), C22C(H22C), C23B(H23B), C23C(H23C), C36B(H36B), C36C(H36C),
 C38B(H38B), C38C(H38C), C39B(H39B), C39C(H39C), C40B(H40B), C40C(H40C),
 C13(H13), C13A(H13A), C15(H15), C15A(H15A), C16(H16), C16A(H16A), C17(H17),
 C17A(H17A), C19(H19), C19A(H19A), C21(H21), C21A(H21A), C22(H22), C22A(H22A),
 C23(H23), C23A(H23A), C36(H36), C36A(H36A), C38(H38), C38A(H38A), C39(H39),
 C39A(H39A), C40(H40), C40A(H40A)
6.b Idealised Me refined as rotating group:
 C1B(H1BA,H1BB,H1BC), C1C(H1CA,H1CB,H1CC), C4B(H4BA,H4BB,H4BC), C4C(H4CA,H4CB,
 H4CC), C5B(H5BA,H5BB,H5BC), C5C(H5CA,H5CB,H5CC), C8B(H8BA,H8BB,H8BC), C8C(H8CA,
 H8CB,H8CC), C9B(H9BA,H9BB,H9BC), C9C(H9CA,H9CB,H9CC), C12B(H12A,H12B,H12C),
 C12C(H12D,H12E,H12F), C24B(H24A,H24B,H24C), C24C(H24D,H24E,H24F), C27B(H27A,
 H27B,H27C), C27C(H27D,H27E,H27F), C28B(H28A,H28B,H28C), C28C(H28D,H28E,H28F),
 C31B(H31A,H31B,H31C), C31C(H31D,H31E,H31F), C32B(H32A,H32B,H32C), C32C(H32D,
 H32E,H32F), C35B(H35A,H35B,H35C), C35C(H35D,H35E,H35F), C1(H1A,H1B,H1C),
 C1A(H1AA,H1AB,H1AC), C4(H4A,H4B,H4C), C4A(H4AA,H4AB,H4AC), C5(H5A,H5B,H5C),
 C5A(H5AA,H5AB,H5AC), C8(H8A,H8B,H8C), C8A(H8AA,H8AB,H8AC), C9(H9A,H9B,H9C),
 C9A(H9AA,H9AB,H9AC), C12(H12G,H12H,H12I), C12A(H12J,H12K,H12L), C24(H24G,H24H,
 H24I), C24A(H24J,H24K,H24L), C27(H27G,H27H,H27I), C27A(H27J,H27K,H27L),
 C28(H28G,H28H,H28I), C28A(H28J,H28K,H28L), C31(H31G,H31H,H31I), C31A(H31J,H31K,
 H31L), C32(H32G,H32H,H32I), C32A(H32J,H32K,H32L), C35(H35G,H35H,H35I),
 C35A(H35J,H35K,H35L)
;
_olex2_submission_special_instructions 'No special instructions were received'

loop_
_space_group_symop_operation_xyz
'x, y, z'
'-x, y, -z+1/2'
'-x, -y, -z'
'x, -y, z-1/2'

loop_
_atom_site_label
_atom_site_type_symbol
_atom_site_fract_x
_atom_site_fract_y
_atom_site_fract_z
_atom_site_U_iso_or_equiv
_atom_site_adp_type
_atom_site_occupancy
_atom_site_site_symmetry_order
_atom_site_calc_flag
_atom_site_refinement_flags_posn
_atom_site_refinement_flags_adp
_atom_site_refinement_flags_occupancy
_atom_site_disorder_assembly
_atom_site_disorder_group
Pd2 Pd 0.44360(3) 1.53987(11) 0.42733(2) 0.0390(4) Uani 1 1 d . . . . .
Fe5 Fe 0.60740(7) 1.7544(2) 0.37887(5) 0.0338(7) Uani 1 1 d . . . . .
Fe6 Fe 0.66173(6) 1.7560(2) 0.19815(5) 0.0313(7) Uani 1 1 d . . . . .
Fe7 Fe 0.59461(7) 1.2593(2) 0.37489(5) 0.0392(8) Uani 1 1 d . . . . .
Fe8 Fe 0.65187(7) 1.2582(2) 0.19379(5) 0.0382(8) Uani 1 1 d . . . . .
O1B O 0.5402(3) 1.7450(11) 0.3876(3) 0.066(4) Uani 1 1 d . U . . .
O1C O 0.5531(3) 1.3943(10) 0.3963(2) 0.057(4) Uani 1 1 d . . . . .
O2B O 0.6280(3) 1.7453(16) 0.3304(3) 0.102(5) Uani 1 1 d . U . . .
O2C O 0.6184(3) 1.2826(9) 0.3270(2) 0.051(4) Uani 1 1 d . . . . .
O3B O 0.5758(4) 1.6516(11) 0.4156(3) 0.073(5) Uani 1 1 d . U . . .
O3C O 0.5767(3) 1.2738(10) 0.4251(2) 0.054(4) Uani 1 1 d . . . . .
O4B O 0.6677(4) 1.6930(13) 0.3623(3) 0.094(5) Uani 1 1 d . U . . .
O4C O 0.6602(3) 1.2473(10) 0.3619(3) 0.054(4) Uani 1 1 d . . . . .
O5B O 0.5778(4) 1.8116(12) 0.4224(3) 0.081(4) Uani 1 1 d . U . . .
O5C O 0.5325(3) 1.2311(9) 0.3938(2) 0.047(4) Uani 1 1 d . . . . .
O6B O 0.6582(4) 1.8541(13) 0.3587(3) 0.086(4) Uani 1 1 d . U . . .
O6C O 0.6231(3) 1.1247(9) 0.3439(2) 0.053(4) Uani 1 1 d . . . . .
O7B O 0.6102(3) 1.7210(13) 0.1570(2) 0.072(5) Uani 1 1 d . . . . .
O7C O 0.6267(3) 1.3877(11) 0.1556(3) 0.064(4) Uani 1 1 d . U . . .
O8B O 0.6506(3) 1.7955(10) 0.2491(2) 0.050(4) Uani 1 1 d . U . . .
O8C O 0.6446(5) 1.2792(12) 0.2465(3) 0.098(7) Uani 1 1 d . . . . .
O9B O 0.6645(3) 1.6692(11) 0.1501(2) 0.067(5) Uani 1 1 d . . . . .
O9C O 0.6677(3) 1.2816(13) 0.1439(3) 0.073(5) Uani 1 1 d . . . . .
O10B O 0.6906(4) 1.6756(9) 0.2457(2) 0.054(4) Uani 1 1 d . . . . .
O10C O 0.6986(4) 1.2307(11) 0.2377(3) 0.069(4) Uani 1 1 d . U . . .
O11B O 0.6490(4) 1.8361(12) 0.1489(3) 0.075(5) Uani 1 1 d . U . . .
O11C O 0.6104(4) 1.2320(13) 0.1452(3) 0.090(5) Uani 1 1 d . U . . .
O12B O 0.7040(4) 1.8351(11) 0.2397(2) 0.065(5) Uani 1 1 d . . . . .
O12C O 0.6544(4) 1.1240(10) 0.2347(3) 0.069(5) Uani 1 1 d . . . . .
N1B N 0.5620(4) 1.7561(12) 0.3707(3) 0.048(4) Uani 1 1 d . U . . .
N1C N 0.5723(4) 1.3748(11) 0.3772(3) 0.040(4) Uani 1 1 d . U . . .
N2B N 0.6029(5) 1.7523(14) 0.3449(3) 0.071(6) Uani 1 1 d . U . . .
N2C N 0.5981(4) 1.3196(10) 0.3433(3) 0.032(4) Uani 1 1 d . . . . .
N3B N 0.6013(4) 1.6527(12) 0.4009(3) 0.052(5) Uani 1 1 d . . . . .
N3C N 0.6016(4) 1.2634(12) 0.4105(3) 0.052(5) Uani 1 1 d . . . . .
N4B N 0.6428(5) 1.6676(16) 0.3757(4) 0.087(6) Uani 1 1 d . U . . .
N4C N 0.6416(4) 1.2583(12) 0.3813(3) 0.055(5) Uani 1 1 d . . . . .
N5B N 0.5996(4) 1.8348(13) 0.4047(3) 0.063(5) Uani 1 1 d . U . . .
N5C N 0.5537(4) 1.2063(11) 0.3788(3) 0.044(4) Uani 1 1 d . U . . .
N6B N 0.6381(4) 1.8520(13) 0.3780(3) 0.056(5) Uani 1 1 d . U . . .
N6C N 0.5981(4) 1.1450(12) 0.3583(3) 0.054(5) Uani 1 1 d . U . . .
N7B N 0.6190(4) 1.7355(15) 0.1832(3) 0.065(6) Uani 1 1 d . . . . .
N7C N 0.6308(4) 1.3691(12) 0.1808(3) 0.050(4) Uani 1 1 d . U . . .
N8B N 0.6375(4) 1.7782(12) 0.2244(3) 0.046(4) Uani 1 1 d . U . . .
N8C N 0.6367(5) 1.3136(14) 0.2220(3) 0.069(5) Uani 1 1 d . U . . .
N9B N 0.6732(4) 1.6665(13) 0.1749(3) 0.053(5) Uani 1 1 d . . . . .
N9C N 0.6795(4) 1.2684(15) 0.1688(3) 0.069(6) Uani 1 1 d . . . . .
N10B N 0.6851(5) 1.6667(12) 0.2188(4) 0.067(6) Uani 1 1 d . . . . .
N10C N 0.6932(4) 1.2440(17) 0.2122(3) 0.088(8) Uani 1 1 d . . . . .
N11B N 0.6650(4) 1.8469(12) 0.1734(3) 0.049(4) Uani 1 1 d . U . . .
N11C N 0.6194(4) 1.1967(14) 0.1696(3) 0.064(5) Uani 1 1 d . U . . .
N12B N 0.6918(3) 1.8426(10) 0.2148(3) 0.031(4) Uani 1 1 d . U . . .
N12C N 0.6433(4) 1.1429(13) 0.2094(3) 0.056(5) Uani 1 1 d . U . . .
N13B N 0.4774(3) 1.6445(11) 0.4367(3) 0.039(4) Uani 1 1 d . . . . .
N13C N 0.4752(5) 1.4401(12) 0.4374(3) 0.065(6) Uani 1 1 d . . . . .
N14B N 0.5915(3) 1.6402(10) 0.0824(3) 0.027(3) Uani 1 1 d . . . . .
N14C N 0.5908(4) 1.4377(11) 0.0811(3) 0.045(4) Uani 1 1 d . . . . .
C1B C 0.5134(4) 1.7510(15) 0.3387(3) 0.045(6) Uani 1 1 d . . . . .
H1BA H 0.5026 1.7987 0.3480 0.068 Uiso 1 1 calc GR . . . .
H1BB H 0.5047 1.6879 0.3417 0.068 Uiso 1 1 calc GR . . . .
H1BC H 0.5094 1.7654 0.3208 0.068 Uiso 1 1 calc GR . . . .
C1C C 0.5477(5) 1.5226(16) 0.3570(4) 0.067(7) Uani 1 1 d . . . . .
H1CA H 0.5415 1.5341 0.3737 0.101 Uiso 1 1 calc GR . . . .
H1CB H 0.5279 1.5162 0.3449 0.101 Uiso 1 1 calc GR . . . .
H1CC H 0.5608 1.5759 0.3523 0.101 Uiso 1 1 calc GR . . . .
C2B C 0.5491(4) 1.7524(13) 0.3472(3) 0.040(5) Uani 1 1 d . . . . .
C2C C 0.5673(4) 1.4334(12) 0.3575(3) 0.034(5) Uani 1 1 d . . . . .
C3B C 0.5726(4) 1.7544(16) 0.3310(3) 0.047(6) Uani 1 1 d . . . . .
C3C C 0.5871(5) 1.4045(16) 0.3387(4) 0.052(6) Uani 1 1 d . U . . .
C4B C 0.5675(5) 1.7576(16) 0.3033(3) 0.054(6) Uani 1 1 d . . . . .
H4BA H 0.5768 1.8164 0.2976 0.081 Uiso 1 1 calc GR . . . .
H4BB H 0.5440 1.7554 0.2973 0.081 Uiso 1 1 calc GR . . . .
H4BC H 0.5783 1.7029 0.2967 0.081 Uiso 1 1 calc GR . . . .
C4C C 0.5908(6) 1.459(2) 0.3168(4) 0.088(9) Uani 1 1 d . . . . .
H4CA H 0.6076 1.4304 0.3081 0.132 Uiso 1 1 calc GR . . . .
H4CB H 0.5974 1.5243 0.3218 0.132 Uiso 1 1 calc GR . . . .
H4CC H 0.5700 1.4612 0.3057 0.132 Uiso 1 1 calc GR . . . .
C5B C 0.6200(5) 1.5038(14) 0.4223(3) 0.048(6) Uani 1 1 d . . . . .
H5BA H 0.6299 1.5231 0.4390 0.072 Uiso 1 1 calc GR . . . .
H5BB H 0.6321 1.4500 0.4167 0.072 Uiso 1 1 calc GR . . . .
H5BC H 0.5972 1.4852 0.4227 0.072 Uiso 1 1 calc GR . . . .
C5C C 0.6427(5) 1.2658(19) 0.4494(4) 0.077(8) Uani 1 1 d . . . . .
H5CA H 0.6512 1.3292 0.4541 0.115 Uiso 1 1 calc GR . . . .
H5CB H 0.6597 1.2182 0.4543 0.115 Uiso 1 1 calc GR . . . .
H5CC H 0.6237 1.2527 0.4581 0.115 Uiso 1 1 calc GR . . . .
C6B C 0.6211(4) 1.5854(13) 0.4045(3) 0.032(4) Uani 1 1 d . U . . .
C6C C 0.6327(4) 1.2618(14) 0.4225(4) 0.044(5) Uani 1 1 d . . . . .
C7B C 0.6462(5) 1.5933(15) 0.3887(4) 0.050(6) Uani 1 1 d . U . . .
C7C C 0.6559(4) 1.2538(13) 0.4039(4) 0.036(5) Uani 1 1 d . U . . .
C8B C 0.6697(6) 1.5145(16) 0.3853(4) 0.070(7) Uani 1 1 d . U . . .
H8BA H 0.6844 1.5347 0.3734 0.105 Uiso 1 1 calc GR . . . .
H8BB H 0.6576 1.4581 0.3788 0.105 Uiso 1 1 calc GR . . . .
H8BC H 0.6826 1.4995 0.4014 0.105 Uiso 1 1 calc GR . . . .
C8C C 0.6921(5) 1.2473(16) 0.4116(4) 0.058(6) Uani 1 1 d . . . . .
H8CA H 0.6983 1.1807 0.4147 0.087 Uiso 1 1 calc GR . . . .
H8CB H 0.6982 1.2843 0.4269 0.087 Uiso 1 1 calc GR . . . .
H8CC H 0.7035 1.2726 0.3983 0.087 Uiso 1 1 calc GR . . . .
C9B C 0.6099(6) 1.9901(15) 0.4283(4) 0.063(7) Uani 1 1 d . . . . .
H9BA H 0.6289 1.9945 0.4412 0.095 Uiso 1 1 calc GR . . . .
H9BB H 0.5906 1.9727 0.4360 0.095 Uiso 1 1 calc GR . . . .
H9BC H 0.6062 2.0516 0.4199 0.095 Uiso 1 1 calc GR . . . .
C9C C 0.5209(5) 1.0470(16) 0.3759(5) 0.072(8) Uani 1 1 d . . . . .
H9CA H 0.5289 0.9984 0.3882 0.109 Uiso 1 1 calc GR . . . .
H9CB H 0.5116 1.0162 0.3602 0.109 Uiso 1 1 calc GR . . . .
H9CC H 0.5042 1.0855 0.3823 0.109 Uiso 1 1 calc GR . . . .
C10B C 0.6160(4) 1.9158(12) 0.4095(3) 0.031(4) Uani 1 1 d . U . . .
C10C C 0.5489(5) 1.1094(15) 0.3711(4) 0.049(6) Uani 1 1 d . . . . .
C11B C 0.6395(5) 1.9223(14) 0.3934(4) 0.048(6) Uani 1 1 d . . . . .
C11C C 0.5752(5) 1.0827(15) 0.3570(4) 0.051(6) Uani 1 1 d . U . . .
C12B C 0.6652(6) 2.0012(15) 0.3932(4) 0.063(7) Uani 1 1 d . . . . .
H12A H 0.6615 2.0349 0.3772 0.095 Uiso 1 1 calc GR . . . .
H12B H 0.6871 1.9732 0.3955 0.095 Uiso 1 1 calc GR . . . .
H12C H 0.6632 2.0459 0.4069 0.095 Uiso 1 1 calc GR . . . .
C12C C 0.5731(6) 0.9937(15) 0.3417(4) 0.069(7) Uani 1 1 d . . . . .
H12D H 0.5642 0.9424 0.3510 0.103 Uiso 1 1 calc GR . . . .
H12E H 0.5949 0.9761 0.3381 0.103 Uiso 1 1 calc GR . . . .
H12F H 0.5587 1.0044 0.3260 0.103 Uiso 1 1 calc GR . . . .
C13B C 0.5020(4) 1.6548(15) 0.4228(3) 0.044(5) Uani 1 1 d . . . . .
H13B H 0.5030 1.6156 0.4086 0.053 Uiso 1 1 calc R . . . .
C13C C 0.4996(4) 1.4145(12) 0.4236(3) 0.034(5) Uani 1 1 d . . . . .
H13C H 0.5013 1.4514 0.4092 0.041 Uiso 1 1 calc R . . . .
C14B C 0.5271(5) 1.7266(16) 0.4296(4) 0.051(5) Uani 1 1 d . U . . .
C14C C 0.5228(5) 1.3385(15) 0.4287(3) 0.047(6) Uani 1 1 d . . . . .
C15B C 0.5252(5) 1.7782(14) 0.4506(4) 0.048(6) Uani 1 1 d . . . . .
H15B H 0.5403 1.8284 0.4549 0.057 Uiso 1 1 calc R . . . .
C15C C 0.5242(6) 1.2984(18) 0.4528(4) 0.074(7) Uani 1 1 d . U . . .
H15C H 0.5413 1.2563 0.4592 0.089 Uiso 1 1 calc R . . . .
C16B C 0.5014(5) 1.7593(17) 0.4663(4) 0.072(8) Uani 1 1 d . . . . .
H16B H 0.5019 1.7906 0.4819 0.086 Uiso 1 1 calc R . . . .
C16C C 0.4982(7) 1.325(2) 0.4674(5) 0.092(9) Uani 1 1 d . U . . .
H16C H 0.4947 1.2893 0.4818 0.111 Uiso 1 1 calc R . . . .
C17B C 0.4770(5) 1.6929(16) 0.4582(4) 0.053(6) Uani 1 1 d . . . . .
H17B H 0.4600 1.6818 0.4680 0.064 Uiso 1 1 calc R . . . .
C17C C 0.4782(5) 1.4038(16) 0.4595(4) 0.062(6) Uani 1 1 d . U . . .
H17C H 0.4662 1.4323 0.4714 0.074 Uiso 1 1 calc R . . . .
C18B C 0.6852(4) 1.7810(15) 0.3258(4) 0.044(5) Uani 1 1 d . U . . .
C18C C 0.6655(5) 1.1855(16) 0.3195(4) 0.055(6) Uani 1 1 d . . . . .
C19B C 0.6761(4) 1.7720(13) 0.3011(3) 0.038(5) Uani 1 1 d . . . . .
H19B H 0.6537 1.7595 0.2953 0.046 Uiso 1 1 calc R . . . .
C19C C 0.6596(4) 1.2142(12) 0.2950(3) 0.035(5) Uani 1 1 d . . . . .
H19C H 0.6435 1.2612 0.2902 0.041 Uiso 1 1 calc R . . . .
C20B C 0.6995(4) 1.7808(14) 0.2825(3) 0.038(5) Uani 1 1 d . . . . .
C20C C 0.6777(5) 1.1734(15) 0.2766(4) 0.048(6) Uani 1 1 d . . . . .
C21B C 0.7302(5) 1.8007(14) 0.2910(4) 0.044(5) Uani 1 1 d . U . . .
H21B H 0.7456 1.8079 0.2796 0.053 Uiso 1 1 calc R . . . .
C21C C 0.7004(5) 1.0996(19) 0.2838(4) 0.066(7) Uani 1 1 d . . . . .
H21C H 0.7114 1.0708 0.2715 0.079 Uiso 1 1 calc R . . . .
C22B C 0.7404(4) 1.8113(15) 0.3170(3) 0.046(6) Uani 1 1 d . . . . .
H22B H 0.7624 1.8281 0.3228 0.055 Uiso 1 1 calc R . . . .
C22C C 0.7067(6) 1.0688(19) 0.3076(4) 0.077(8) Uani 1 1 d . . . . .
H22C H 0.7228 1.0220 0.3125 0.093 Uiso 1 1 calc R . . . .
C23B C 0.7187(4) 1.7975(15) 0.3339(4) 0.046(5) Uani 1 1 d . . . . .
H23B H 0.7265 1.7992 0.3513 0.055 Uiso 1 1 calc R . . . .
C23C C 0.6877(5) 1.1104(17) 0.3251(4) 0.064(7) Uani 1 1 d . . . . .
H23C H 0.6902 1.0855 0.3416 0.077 Uiso 1 1 calc R . . . .
C24B C 0.5597(4) 1.7398(15) 0.1834(4) 0.053(6) Uani 1 1 d . . . . .
H24A H 0.5522 1.8034 0.1779 0.079 Uiso 1 1 calc GR . . . .
H24B H 0.5461 1.7157 0.1956 0.079 Uiso 1 1 calc GR . . . .
H24C H 0.5578 1.6972 0.1689 0.079 Uiso 1 1 calc GR . . . .
C24C C 0.6000(5) 1.5102(18) 0.1864(4) 0.072(7) Uani 1 1 d . . . . .
H24D H 0.5792 1.4888 0.1773 0.108 Uiso 1 1 calc GR . . . .
H24E H 0.6115 1.5493 0.1754 0.108 Uiso 1 1 calc GR . . . .
H24F H 0.5959 1.5478 0.2009 0.108 Uiso 1 1 calc GR . . . .
C25B C 0.5940(4) 1.7446(15) 0.1950(4) 0.043(5) Uani 1 1 d . . . . .
C25C C 0.6193(4) 1.4311(12) 0.1945(3) 0.028(4) Uani 1 1 d . . . . .
C26B C 0.6047(4) 1.7621(13) 0.2203(3) 0.035(5) Uani 1 1 d . U . . .
C26C C 0.6241(5) 1.4060(16) 0.2189(5) 0.066(7) Uani 1 1 d . . . . .
C27B C 0.5843(5) 1.761(2) 0.2411(4) 0.081(9) Uani 1 1 d . . . . .
H27A H 0.5915 1.7083 0.2526 0.121 Uiso 1 1 calc GR . . . .
H27B H 0.5613 1.7513 0.2343 0.121 Uiso 1 1 calc GR . . . .
H27C H 0.5868 1.8209 0.2502 0.121 Uiso 1 1 calc GR . . . .
C27C C 0.6189(7) 1.4665(18) 0.2419(4) 0.086(9) Uani 1 1 d . . . . .
H27D H 0.6221 1.4268 0.2569 0.129 Uiso 1 1 calc GR . . . .
H27E H 0.5967 1.4921 0.2396 0.129 Uiso 1 1 calc GR . . . .
H27F H 0.6347 1.5189 0.2437 0.129 Uiso 1 1 calc GR . . . .
C28B C 0.6981(5) 1.5131(15) 0.1662(4) 0.057(6) Uani 1 1 d . . . . .
H28A H 0.6831 1.5143 0.1504 0.085 Uiso 1 1 calc GR . . . .
H28B H 0.6965 1.4514 0.1743 0.085 Uiso 1 1 calc GR . . . .
H28C H 0.7205 1.5230 0.1627 0.085 Uiso 1 1 calc GR . . . .
C28C C 0.7338(5) 1.2795(17) 0.1568(4) 0.067(7) Uani 1 1 d . . . . .
H28D H 0.7457 1.2197 0.1559 0.100 Uiso 1 1 calc GR . . . .
H28E H 0.7492 1.3303 0.1624 0.100 Uiso 1 1 calc GR . . . .
H28F H 0.7223 1.2953 0.1402 0.100 Uiso 1 1 calc GR . . . .
C29B C 0.6888(5) 1.5914(14) 0.1832(3) 0.041(5) Uani 1 1 d . . . . .
C29C C 0.7101(5) 1.2696(16) 0.1743(4) 0.049(6) Uani 1 1 d . . . . .
C30B C 0.6959(4) 1.5851(13) 0.2096(4) 0.037(5) Uani 1 1 d . . . . .
C30C C 0.7192(5) 1.2517(13) 0.2004(4) 0.044(5) Uani 1 1 d . . . . .
C31B C 0.7144(5) 1.5143(16) 0.2255(4) 0.070(7) Uani 1 1 d . . . . .
H31A H 0.7351 1.5422 0.2332 0.106 Uiso 1 1 calc GR . . . .
H31B H 0.7189 1.4594 0.2154 0.106 Uiso 1 1 calc GR . . . .
H31C H 0.7016 1.4939 0.2386 0.106 Uiso 1 1 calc GR . . . .
C31C C 0.7547(5) 1.2432(18) 0.2140(4) 0.070(7) Uani 1 1 d . . . . .
H31D H 0.7568 1.2798 0.2295 0.104 Uiso 1 1 calc GR . . . .
H31E H 0.7699 1.2682 0.2032 0.104 Uiso 1 1 calc GR . . . .
H31F H 0.7597 1.1764 0.2178 0.104 Uiso 1 1 calc GR . . . .
C32B C 0.6923(5) 1.9927(16) 0.1583(4) 0.064(7) Uani 1 1 d . . . . .
H32A H 0.7146 1.9860 0.1545 0.096 Uiso 1 1 calc GR . . . .
H32B H 0.6894 2.0561 0.1652 0.096 Uiso 1 1 calc GR . . . .
H32C H 0.6768 1.9842 0.1431 0.096 Uiso 1 1 calc GR . . . .
C32C C 0.5907(7) 1.045(2) 0.1544(5) 0.111(11) Uani 1 1 d . . . . .
H32D H 0.5681 1.0417 0.1580 0.167 Uiso 1 1 calc GR . . . .
H32E H 0.6006 0.9822 0.1558 0.167 Uiso 1 1 calc GR . . . .
H32F H 0.5908 1.0695 0.1374 0.167 Uiso 1 1 calc GR . . . .
C33B C 0.6860(5) 1.9191(14) 0.1772(3) 0.043(5) Uani 1 1 d . U . . .
C33C C 0.6094(6) 1.1100(16) 0.1722(4) 0.059(6) Uani 1 1 d . . . . .
C34B C 0.7004(4) 1.9149(14) 0.2026(3) 0.035(5) Uani 1 1 d . . . . .
C34C C 0.6224(5) 1.0797(17) 0.1982(4) 0.066(7) Uani 1 1 d . . . . .
C35B C 0.7219(5) 1.9932(15) 0.2150(4) 0.057(6) Uani 1 1 d . . . . .
H35A H 0.7171 2.0021 0.2322 0.086 Uiso 1 1 calc GR . . . .
H35B H 0.7174 2.0524 0.2056 0.086 Uiso 1 1 calc GR . . . .
H35C H 0.7449 1.9759 0.2153 0.086 Uiso 1 1 calc GR . . . .
C35C C 0.6114(4) 0.9922(12) 0.2079(4) 0.047(6) Uani 1 1 d . . . . .
H35D H 0.6303 0.9534 0.2145 0.071 Uiso 1 1 calc GR . . . .
H35E H 0.5979 0.9575 0.1946 0.071 Uiso 1 1 calc GR . . . .
H35F H 0.5983 1.0062 0.2214 0.071 Uiso 1 1 calc GR . . . .
C36B C 0.6017(4) 1.6619(13) 0.1063(3) 0.032(5) Uani 1 1 d . U . . .
H36B H 0.5906 1.6331 0.1186 0.038 Uiso 1 1 calc R . . . .
C36C C 0.5986(4) 1.4118(12) 0.1043(3) 0.033(5) Uani 1 1 d . . . . .
H36C H 0.5883 1.4422 0.1168 0.040 Uiso 1 1 calc R . . . .
C37B C 0.6269(4) 1.7222(14) 0.1144(4) 0.042(5) Uani 1 1 d . . . . .
C37C C 0.6216(5) 1.3411(14) 0.1112(4) 0.046(5) Uani 1 1 d . U . . .
C38B C 0.6415(5) 1.7647(17) 0.0954(4) 0.061(7) Uani 1 1 d . . . . .
H38B H 0.6593 1.8070 0.0998 0.073 Uiso 1 1 calc R . . . .
C38C C 0.6362(5) 1.2923(17) 0.0924(4) 0.060(7) Uani 1 1 d . . . . .
H38C H 0.6504 1.2398 0.0963 0.072 Uiso 1 1 calc R . . . .
C39B C 0.6311(6) 1.7478(18) 0.0709(4) 0.069(7) Uani 1 1 d . . . . .
H39B H 0.6399 1.7822 0.0582 0.083 Uiso 1 1 calc R . . . .
C39C C 0.6282(6) 1.3265(17) 0.0671(4) 0.066(7) Uani 1 1 d . U . . .
H39C H 0.6397 1.3032 0.0542 0.080 Uiso 1 1 calc R . . . .
C40B C 0.6073(6) 1.679(2) 0.0649(4) 0.078(8) Uani 1 1 d . . . . .
H40B H 0.6021 1.6586 0.0480 0.093 Uiso 1 1 calc R . . . .
C40C C 0.6041(5) 1.3931(17) 0.0618(4) 0.058(7) Uani 1 1 d . . . . .
H40C H 0.5964 1.4088 0.0449 0.070 Uiso 1 1 calc R . . . .
B9 B 0.5557(6) 1.739(2) 0.4132(5) 0.053(5) Uani 1 1 d . U . . .
B10 B 0.6592(6) 1.770(2) 0.3439(5) 0.061(4) Uani 1 1 d . U . . .
B11 B 0.6854(5) 1.779(3) 0.2533(4) 0.066(9) Uani 1 1 d . . . . .
B12 B 0.6385(6) 1.7455(18) 0.1425(4) 0.044(6) Uani 1 1 d . U . . .
B13 B 0.5468(6) 1.3095(19) 0.4106(5) 0.050(7) Uani 1 1 d . . . . .
B14 B 0.6417(6) 1.2134(17) 0.3382(5) 0.044(6) Uani 1 1 d . . . . .
B15 B 0.6686(6) 1.2009(18) 0.2487(4) 0.044(6) Uani 1 1 d . . . . .
B16 B 0.6334(5) 1.3065(17) 0.1403(4) 0.040(6) Uani 1 1 d . . . . .
Pd1 Pd 0.94355(3) 1.03035(11) 0.42743(2) 0.0359(4) Uani 1 1 d . . . . .
Fe1 Fe 0.83810(6) 0.8153(2) 0.30170(5) 0.0315(7) Uani 1 1 d . . . . .
Fe2 Fe 0.89161(6) 0.8214(2) 0.12059(5) 0.0341(7) Uani 1 1 d . . . . .
Fe3 Fe 0.84849(7) 1.3158(2) 0.30653(5) 0.0408(8) Uani 1 1 d . . . . .
Fe4 Fe 0.90688(7) 1.3133(2) 0.12553(5) 0.0370(8) Uani 1 1 d . . . . .
O1 O 0.8893(3) 0.8502(10) 0.3426(2) 0.053(4) Uani 1 1 d . . . . .
O1A O 0.8325(3) 1.2863(14) 0.3571(3) 0.085(6) Uani 1 1 d . . . . .
O2 O 0.8500(3) 0.7720(12) 0.2511(2) 0.063(5) Uani 1 1 d . . . . .
O2A O 0.8012(3) 1.3346(12) 0.2626(2) 0.069(4) Uani 1 1 d . U . . .
O3 O 0.8349(3) 0.8963(9) 0.3497(2) 0.052(4) Uani 1 1 d . . . . .
O3A O 0.8736(4) 1.1791(11) 0.3451(2) 0.071(5) Uani 1 1 d . . . . .
O4 O 0.8093(4) 0.8957(11) 0.2546(2) 0.067(5) Uani 1 1 d . . . . .
O4A O 0.8568(4) 1.2934(14) 0.2541(3) 0.090(5) Uani 1 1 d . U . . .
O5 O 0.8519(4) 0.7297(10) 0.3520(2) 0.069(5) Uani 1 1 d . . . . .
O5A O 0.8867(5) 1.3410(12) 0.3553(3) 0.095(6) Uani 1 1 d . . . . .
O6 O 0.7962(3) 0.7278(9) 0.2608(2) 0.052(4) Uani 1 1 d . . . . .
O6A O 0.8467(4) 1.4486(13) 0.2663(3) 0.087(5) Uani 1 1 d . U . . .
O7 O 0.9589(3) 0.8120(11) 0.1115(3) 0.065(4) Uani 1 1 d . U . . .
O7A O 0.9236(3) 1.3040(9) 0.0756(2) 0.048(4) Uani 1 1 d . . . . .
O8 O 0.8710(4) 0.8320(11) 0.1695(3) 0.072(4) Uani 1 1 d . U . . .
O8A O 0.8401(3) 1.3238(10) 0.1375(2) 0.047(4) Uani 1 1 d . . . . .
O9 O 0.9243(4) 0.9277(13) 0.0858(3) 0.099(7) Uani 1 1 d . . . . .
O9A O 0.9481(3) 1.1764(8) 0.1043(2) 0.039(3) Uani 1 1 d . . . . .
O10 O 0.8288(4) 0.8771(11) 0.1356(3) 0.069(4) Uani 1 1 d . U . . .
O10A O 0.8810(3) 1.2845(10) 0.1730(2) 0.056(4) Uani 1 1 d . . . . .
O11 O 0.9211(4) 0.7562(12) 0.0768(3) 0.076(4) Uani 1 1 d . U . . .
O11A O 0.9696(3) 1.3327(11) 0.1080(2) 0.061(4) Uani 1 1 d . . . . .
O12 O 0.8440(4) 0.7146(11) 0.1432(3) 0.069(4) Uani 1 1 d . U . . .
O12A O 0.8774(3) 1.4491(9) 0.1561(2) 0.046(3) Uani 1 1 d . . . . .
N1 N 0.8821(3) 0.8314(11) 0.3178(3) 0.035(4) Uani 1 1 d . . . . .
N1A N 0.8214(4) 1.3049(13) 0.3315(3) 0.056(5) Uani 1 1 d . . . . .
N2 N 0.8638(4) 0.7936(12) 0.2755(3) 0.051(5) Uani 1 1 d . U . . .
N2A N 0.8055(4) 1.3199(12) 0.2882(3) 0.049(5) Uani 1 1 d . . . . .
N3 N 0.8260(4) 0.9058(11) 0.3250(3) 0.041(4) Uani 1 1 d . U . . .
N3A N 0.8663(4) 1.2045(11) 0.3190(3) 0.046(4) Uani 1 1 d . U . . .
N4 N 0.8160(3) 0.9097(11) 0.2803(3) 0.041(4) Uani 1 1 d . . . . .
N4A N 0.8604(6) 1.2515(13) 0.2780(3) 0.076(7) Uani 1 1 d . . . . .
N5 N 0.8352(4) 0.7240(13) 0.3268(3) 0.059(5) Uani 1 1 d . . . . .
N5A N 0.8787(5) 1.3775(14) 0.3309(4) 0.086(7) Uani 1 1 d . . . . .
N6 N 0.8082(4) 0.7240(12) 0.2854(3) 0.048(5) Uani 1 1 d . . . . .
N6A N 0.8589(4) 1.4281(11) 0.2913(3) 0.040(4) Uani 1 1 d . U . . .
N7 N 0.9374(4) 0.8179(11) 0.1295(3) 0.042(4) Uani 1 1 d . U . . .
N7A N 0.8987(4) 1.3182(11) 0.0898(3) 0.044(4) Uani 1 1 d . . . . .
N8 N 0.8975(4) 0.8338(11) 0.1552(3) 0.045(4) Uani 1 1 d . U . . .
N8A N 0.8603(4) 1.3108(11) 0.1191(3) 0.048(5) Uani 1 1 d . . . . .
N9 N 0.8989(4) 0.9215(13) 0.0996(3) 0.055(5) Uani 1 1 d . . . . .
N9A N 0.9290(4) 1.1965(11) 0.1226(3) 0.039(4) Uani 1 1 d . U . . .
N10 N 0.8541(4) 0.8948(13) 0.1216(3) 0.058(5) Uani 1 1 d . U . . .
N10A N 0.9015(4) 1.2540(14) 0.1566(3) 0.053(5) Uani 1 1 d . . . . .
N11 N 0.8972(4) 0.7388(13) 0.0929(3) 0.051(5) Uani 1 1 d . U . . .
N11A N 0.9472(4) 1.3774(11) 0.1227(3) 0.044(4) Uani 1 1 d . . . . .
N12 N 0.8640(4) 0.7180(11) 0.1240(3) 0.039(4) Uani 1 1 d . U . . .
N12A N 0.9039(4) 1.4307(10) 0.1422(3) 0.034(4) Uani 1 1 d . U . . .
N13 N 0.9117(4) 0.9311(11) 0.4179(3) 0.046(4) Uani 1 1 d . . . . .
N13A N 0.9087(3) 1.1269(12) 0.4191(3) 0.042(4) Uani 1 1 d . . . . .
N14 N 1.0206(3) 0.9367(11) 0.0627(2) 0.033(4) Uani 1 1 d . . . . .
N14A N 1.0234(3) 1.1353(10) 0.0623(3) 0.031(4) Uani 1 1 d . U . . .
C1 C 0.9412(4) 0.8288(15) 0.3151(4) 0.054(6) Uani 1 1 d . . . . .
H1A H 0.9443 0.8585 0.3317 0.080 Uiso 1 1 calc GR . . . .
H1B H 0.9521 0.8673 0.3036 0.080 Uiso 1 1 calc GR . . . .
H1C H 0.9508 0.7650 0.3163 0.080 Uiso 1 1 calc GR . . . .
C1A C 0.7646(5) 1.2849(18) 0.3441(4) 0.066(7) Uani 1 1 d . . . . .
H1AA H 0.7769 1.2612 0.3596 0.099 Uiso 1 1 calc GR . . . .
H1AB H 0.7490 1.2364 0.3370 0.099 Uiso 1 1 calc GR . . . .
H1AC H 0.7527 1.3425 0.3476 0.099 Uiso 1 1 calc GR . . . .
C2 C 0.9050(4) 0.8220(13) 0.3056(4) 0.035(5) Uani 1 1 d . . . . .
C2A C 0.7886(5) 1.3082(13) 0.3251(3) 0.041(5) Uani 1 1 d . . . . .
C3 C 0.8959(4) 0.8058(13) 0.2796(3) 0.034(5) Uani 1 1 d . U . . .
C3A C 0.7790(5) 1.3214(16) 0.2986(4) 0.050(6) Uani 1 1 d . . . . .
C4 C 0.9167(5) 0.8013(16) 0.2589(4) 0.059(6) Uani 1 1 d . U . . .
H4A H 0.9254 0.7368 0.2578 0.088 Uiso 1 1 calc GR . . . .
H4B H 0.9348 0.8463 0.2623 0.088 Uiso 1 1 calc GR . . . .
H4C H 0.9034 0.8177 0.2430 0.088 Uiso 1 1 calc GR . . . .
C4A C 0.7465(5) 1.3340(15) 0.2862(4) 0.053(6) Uani 1 1 d . . . . .
H4AA H 0.7472 1.3630 0.2698 0.079 Uiso 1 1 calc GR . . . .
H4AB H 0.7343 1.3755 0.2963 0.079 Uiso 1 1 calc GR . . . .
H4AC H 0.7355 1.2722 0.2841 0.079 Uiso 1 1 calc GR . . . .
C5 C 0.8000(5) 1.0532(16) 0.3340(4) 0.065(7) Uani 1 1 d . U . . .
H5A H 0.7855 1.0224 0.3446 0.098 Uiso 1 1 calc GR . . . .
H5B H 0.7883 1.1056 0.3248 0.098 Uiso 1 1 calc GR . . . .
H5C H 0.8193 1.0781 0.3446 0.098 Uiso 1 1 calc GR . . . .
C5A C 0.8990(5) 1.0517(12) 0.3136(4) 0.043(5) Uani 1 1 d . . . . .
H5AA H 0.9225 1.0630 0.3138 0.064 Uiso 1 1 calc GR . . . .
H5AB H 0.8918 1.0016 0.3015 0.064 Uiso 1 1 calc GR . . . .
H5AC H 0.8949 1.0320 0.3303 0.064 Uiso 1 1 calc GR . . . .
C6 C 0.8101(4) 0.9846(14) 0.3166(3) 0.039(5) Uani 1 1 d . U . . .
C6A C 0.8801(5) 1.1430(15) 0.3062(4) 0.049(5) Uani 1 1 d . U . . .
C7 C 0.8032(5) 0.9797(14) 0.2902(3) 0.040(5) Uani 1 1 d . U . . .
C7A C 0.8749(6) 1.1751(16) 0.2797(4) 0.060(7) Uani 1 1 d . . . . .
C8 C 0.7856(5) 1.0581(17) 0.2738(4) 0.068(7) Uani 1 1 d . . . . .
H8A H 0.8010 1.1096 0.2718 0.101 Uiso 1 1 calc GR . . . .
H8B H 0.7674 1.0830 0.2819 0.101 Uiso 1 1 calc GR . . . .
H8C H 0.7771 1.0320 0.2574 0.101 Uiso 1 1 calc GR . . . .
C8A C 0.8817(7) 1.1113(15) 0.2575(4) 0.083(9) Uani 1 1 d . . . . .
H8AA H 0.8862 1.1514 0.2435 0.124 Uiso 1 1 calc GR . . . .
H8AB H 0.8626 1.0715 0.2522 0.124 Uiso 1 1 calc GR . . . .
H8AC H 0.9007 1.0707 0.2628 0.124 Uiso 1 1 calc GR . . . .
C9 C 0.8097(5) 0.5771(15) 0.3414(4) 0.061(6) Uani 1 1 d . U . . .
H9A H 0.8201 0.5970 0.3580 0.091 Uiso 1 1 calc GR . . . .
H9B H 0.8195 0.5173 0.3368 0.091 Uiso 1 1 calc GR . . . .
H9C H 0.7862 0.5679 0.3416 0.091 Uiso 1 1 calc GR . . . .
C9A C 0.9078(6) 1.5203(15) 0.3461(4) 0.070(7) Uani 1 1 d . . . . .
H9AA H 0.9013 1.5068 0.3625 0.105 Uiso 1 1 calc GR . . . .
H9AB H 0.9036 1.5872 0.3419 0.105 Uiso 1 1 calc GR . . . .
H9AC H 0.9312 1.5069 0.3465 0.105 Uiso 1 1 calc GR . . . .
C10 C 0.8148(5) 0.6512(14) 0.3228(3) 0.046(6) Uani 1 1 d . . . . .
C10A C 0.8887(5) 1.4594(16) 0.3269(4) 0.053(6) Uani 1 1 d . U . . .
C11 C 0.8002(4) 0.6475(12) 0.2973(4) 0.033(5) Uani 1 1 d . . . . .
C11A C 0.8790(4) 1.4884(14) 0.3025(3) 0.038(5) Uani 1 1 d . U . . .
C12 C 0.7781(4) 0.5752(14) 0.2864(3) 0.045(5) Uani 1 1 d . . . . .
H12G H 0.7560 0.6017 0.2827 0.067 Uiso 1 1 calc GR . . . .
H12H H 0.7780 0.5222 0.2981 0.067 Uiso 1 1 calc GR . . . .
H12I H 0.7853 0.5524 0.2708 0.067 Uiso 1 1 calc GR . . . .
C12A C 0.8886(6) 1.5766(19) 0.2886(5) 0.093(9) Uani 1 1 d . . . . .
H12J H 0.9089 1.5640 0.2816 0.139 Uiso 1 1 calc GR . . . .
H12K H 0.8919 1.6303 0.3002 0.139 Uiso 1 1 calc GR . . . .
H12L H 0.8712 1.5920 0.2750 0.139 Uiso 1 1 calc GR . . . .
C13 C 0.8987(4) 0.9099(14) 0.3931(3) 0.038(5) Uani 1 1 d . . . . .
H13 H 0.9069 0.9459 0.3804 0.045 Uiso 1 1 calc R . . . .
C13A C 0.8982(5) 1.1625(15) 0.3950(4) 0.048(6) Uani 1 1 d . . . . .
H13A H 0.9090 1.1378 0.3820 0.058 Uiso 1 1 calc R . . . .
C14 C 0.8752(4) 0.8421(13) 0.3852(3) 0.035(5) Uani 1 1 d . . . . .
C14A C 0.8738(4) 1.2299(13) 0.3878(4) 0.037(5) Uani 1 1 d . . . . .
C15 C 0.8613(5) 0.7853(18) 0.4044(4) 0.068(7) Uani 1 1 d . . . . .
H15 H 0.8458 0.7359 0.4004 0.082 Uiso 1 1 calc R . . . .
C15A C 0.8592(5) 1.2555(18) 0.4081(4) 0.060(7) Uani 1 1 d . . . . .
H15A H 0.8421 1.3010 0.4051 0.072 Uiso 1 1 calc R . . . .
C16 C 0.8730(6) 0.8108(19) 0.4287(4) 0.080(9) Uani 1 1 d . . . . .
H16 H 0.8636 0.7824 0.4421 0.096 Uiso 1 1 calc R . . . .
C16A C 0.8659(6) 1.225(2) 0.4312(4) 0.087(9) Uani 1 1 d . . . . .
H16A H 0.8538 1.2462 0.4439 0.105 Uiso 1 1 calc R . . . .
C17 C 0.8979(5) 0.8765(14) 0.4342(4) 0.044(5) Uani 1 1 d . U . . .
H17 H 0.9062 0.8841 0.4514 0.053 Uiso 1 1 calc R . . . .
C17A C 0.8910(5) 1.1608(15) 0.4365(4) 0.050(6) Uani 1 1 d . . . . .
H17A H 0.8962 1.1391 0.4533 0.060 Uiso 1 1 calc R . . . .
C18 C 0.8027(4) 0.7879(13) 0.2178(3) 0.032(4) Uani 1 1 d . U . . .
C18A C 0.8220(5) 1.3948(15) 0.2234(3) 0.046(5) Uani 1 1 d . . . . .
C19 C 0.8234(4) 0.8041(15) 0.2000(3) 0.048(5) Uani 1 1 d . U . . .
H19 H 0.8451 0.8242 0.2057 0.057 Uiso 1 1 calc R . . . .
C19A C 0.8387(4) 1.3615(16) 0.2054(4) 0.053(6) Uani 1 1 d . . . . .
H19A H 0.8547 1.3138 0.2101 0.064 Uiso 1 1 calc R . . . .
C20 C 0.8146(4) 0.7928(14) 0.1741(3) 0.039(5) Uani 1 1 d . . . . .
C20A C 0.8347(4) 1.3913(13) 0.1798(4) 0.038(5) Uani 1 1 d . . . . .
C21 C 0.7808(4) 0.7693(14) 0.1662(4) 0.046(5) Uani 1 1 d . . . . .
H21 H 0.7731 0.7611 0.1489 0.055 Uiso 1 1 calc R . . . .
C21A C 0.8103(4) 1.4599(15) 0.1735(4) 0.054(6) Uani 1 1 d . . . . .
H21A H 0.8057 1.4807 0.1567 0.064 Uiso 1 1 calc R . . . .
C22 C 0.7601(4) 0.7589(14) 0.1833(4) 0.045(5) Uani 1 1 d . . . . .
H22 H 0.7378 0.7468 0.1775 0.054 Uiso 1 1 calc R . . . .
C22A C 0.7927(5) 1.4987(18) 0.1916(4) 0.068(7) Uani 1 1 d . . . . .
H22A H 0.7769 1.5470 0.1872 0.082 Uiso 1 1 calc R . . . .
C23 C 0.7696(4) 0.7649(13) 0.2083(3) 0.036(5) Uani 1 1 d . U . . .
H23 H 0.7542 0.7538 0.2195 0.043 Uiso 1 1 calc R . . . .
C23A C 0.7986(6) 1.4655(16) 0.2160(4) 0.065(7) Uani 1 1 d . . . . .
H23A H 0.7864 1.4913 0.2281 0.078 Uiso 1 1 calc R . . . .
C24 C 0.9858(4) 0.8260(14) 0.1615(4) 0.044(5) Uani 1 1 d . . . . .
H24G H 0.9930 0.7627 0.1674 0.066 Uiso 1 1 calc GR . . . .
H24H H 0.9896 0.8714 0.1753 0.066 Uiso 1 1 calc GR . . . .
H24I H 0.9981 0.8456 0.1480 0.066 Uiso 1 1 calc GR . . . .
C24A C 0.8614(5) 1.3010(16) 0.0516(3) 0.062(7) Uani 1 1 d . . . . .
H24J H 0.8756 1.3381 0.0421 0.093 Uiso 1 1 calc GR . . . .
H24K H 0.8386 1.3199 0.0467 0.093 Uiso 1 1 calc GR . . . .
H24L H 0.8639 1.2333 0.0481 0.093 Uiso 1 1 calc GR . . . .
C25 C 0.9509(4) 0.8235(14) 0.1520(3) 0.037(5) Uani 1 1 d . . . . .
C25A C 0.8706(5) 1.3181(16) 0.0779(3) 0.048(6) Uani 1 1 d . . . . .
C26 C 0.9262(4) 0.8258(16) 0.1687(4) 0.053(6) Uani 1 1 d . . . . .
C26A C 0.8460(5) 1.3180(16) 0.0956(4) 0.054(6) Uani 1 1 d . . . . .
C27 C 0.9334(5) 0.823(2) 0.1967(3) 0.075(8) Uani 1 1 d . . . . .
H27G H 0.9148 0.8496 0.2039 0.112 Uiso 1 1 calc GR . . . .
H27H H 0.9530 0.8608 0.2022 0.112 Uiso 1 1 calc GR . . . .
H27I H 0.9371 0.7573 0.2023 0.112 Uiso 1 1 calc GR . . . .
C27A C 0.8102(4) 1.3281(16) 0.0893(4) 0.051(6) Uani 1 1 d . . . . .
H27J H 0.8006 1.2661 0.0847 0.076 Uiso 1 1 calc GR . . . .
H27K H 0.8054 1.3722 0.0753 0.076 Uiso 1 1 calc GR . . . .
H27L H 0.8011 1.3529 0.1038 0.076 Uiso 1 1 calc GR . . . .
C28 C 0.8803(5) 1.0680(15) 0.0770(4) 0.054(6) Uani 1 1 d . . . . .
H28G H 0.9033 1.0860 0.0777 0.080 Uiso 1 1 calc GR . . . .
H28H H 0.8676 1.1228 0.0814 0.080 Uiso 1 1 calc GR . . . .
H28I H 0.8719 1.0471 0.0600 0.080 Uiso 1 1 calc GR . . . .
C28A C 0.9526(5) 1.0529(13) 0.1433(3) 0.047(6) Uani 1 1 d . . . . .
H28J H 0.9403 0.9970 0.1365 0.071 Uiso 1 1 calc GR . . . .
H28K H 0.9603 1.0431 0.1610 0.071 Uiso 1 1 calc GR . . . .
H28L H 0.9714 1.0627 0.1342 0.071 Uiso 1 1 calc GR . . . .
C29 C 0.8772(5) 0.9899(16) 0.0947(4) 0.046(5) Uani 1 1 d . . . . .
C29A C 0.9309(5) 1.1385(15) 0.1402(5) 0.066(7) Uani 1 1 d . . . . .
C30 C 0.8507(6) 0.9823(16) 0.1098(4) 0.065(7) Uani 1 1 d . . . . .
C30A C 0.9127(5) 1.1703(14) 0.1608(3) 0.038(5) Uani 1 1 d . . . . .
C31 C 0.8228(5) 1.0475(15) 0.1103(5) 0.069(7) Uani 1 1 d . . . . .
H31G H 0.8089 1.0243 0.1223 0.104 Uiso 1 1 calc GR . . . .
H31H H 0.8100 1.0506 0.0936 0.104 Uiso 1 1 calc GR . . . .
H31I H 0.8309 1.1110 0.1153 0.104 Uiso 1 1 calc GR . . . .
C31A C 0.9080(7) 1.1058(14) 0.1834(4) 0.076(8) Uani 1 1 d . . . . .
H31J H 0.9021 1.1450 0.1971 0.114 Uiso 1 1 calc GR . . . .
H31K H 0.9284 1.0718 0.1890 0.114 Uiso 1 1 calc GR . . . .
H31L H 0.8905 1.0599 0.1783 0.114 Uiso 1 1 calc GR . . . .
C32 C 0.8914(5) 0.5871(16) 0.0722(4) 0.069(7) Uani 1 1 d . . . . .
H32G H 0.9061 0.6132 0.0612 0.103 Uiso 1 1 calc GR . . . .
H32H H 0.8709 0.5670 0.0622 0.103 Uiso 1 1 calc GR . . . .
H32I H 0.9017 0.5324 0.0813 0.103 Uiso 1 1 calc GR . . . .
C32A C 0.9807(5) 1.5191(16) 0.1269(4) 0.072(7) Uani 1 1 d . . . . .
H32J H 0.9911 1.4897 0.1136 0.108 Uiso 1 1 calc GR . . . .
H32K H 0.9965 1.5225 0.1422 0.108 Uiso 1 1 calc GR . . . .
H32L H 0.9734 1.5833 0.1219 0.108 Uiso 1 1 calc GR . . . .
C33 C 0.8841(6) 0.6622(15) 0.0906(4) 0.058(6) Uani 1 1 d . . . . .
C33A C 0.9524(5) 1.4617(16) 0.1317(4) 0.054(6) Uani 1 1 d . U . . .
C34 C 0.8598(5) 0.6470(15) 0.1078(4) 0.049(6) Uani 1 1 d . U . . .
C34A C 0.9274(4) 1.4910(12) 0.1447(3) 0.031(4) Uani 1 1 d . . . . .
C35 C 0.8371(4) 0.5712(13) 0.1068(4) 0.040(5) Uani 1 1 d . . . . .
H35G H 0.8489 0.5111 0.1100 0.061 Uiso 1 1 calc GR . . . .
H35H H 0.8242 0.5692 0.0902 0.061 Uiso 1 1 calc GR . . . .
H35I H 0.8225 0.5808 0.1195 0.061 Uiso 1 1 calc GR . . . .
C35A C 0.9275(4) 1.5764(12) 0.1597(4) 0.047(6) Uani 1 1 d . . . . .
H35J H 0.9053 1.6020 0.1584 0.071 Uiso 1 1 calc GR . . . .
H35K H 0.9420 1.6237 0.1537 0.071 Uiso 1 1 calc GR . . . .
H35L H 0.9353 1.5612 0.1772 0.071 Uiso 1 1 calc GR . . . .
C36 C 0.9972(4) 0.9096(13) 0.0769(3) 0.031(5) Uani 1 1 d . . . . .
H36 H 0.9987 0.9338 0.0934 0.037 Uiso 1 1 calc R . . . .
C36A C 1.0020(4) 1.1683(14) 0.0778(3) 0.039(5) Uani 1 1 d . . . . .
H36A H 1.0034 1.1423 0.0941 0.047 Uiso 1 1 calc R . . . .
C37 C 0.9718(5) 0.8507(15) 0.0690(3) 0.045(5) Uani 1 1 d . . . . .
C37A C 0.9796(4) 1.2337(13) 0.0712(3) 0.035(5) Uani 1 1 d . . . . .
C38 C 0.9705(6) 0.8105(18) 0.0468(4) 0.078(8) Uani 1 1 d . . . . .
H38 H 0.9515 0.7786 0.0391 0.093 Uiso 1 1 calc R . . . .
C38A C 0.9806(4) 1.2792(16) 0.0483(4) 0.055(6) Uani 1 1 d . . . . .
H38A H 0.9660 1.3297 0.0433 0.067 Uiso 1 1 calc R . . . .
C39 C 1.0001(8) 0.818(2) 0.0346(5) 0.125(14) Uani 1 1 d . . . . .
H39 H 1.0046 0.7720 0.0226 0.150 Uiso 1 1 calc R . . . .
C39A C 1.0023(6) 1.2513(16) 0.0336(4) 0.061(7) Uani 1 1 d . . . . .
H39A H 1.0020 1.2804 0.0177 0.073 Uiso 1 1 calc R . . . .
C40 C 1.0205(5) 0.889(2) 0.0404(4) 0.077(8) Uani 1 1 d . . . . .
H40 H 1.0352 0.9079 0.0292 0.092 Uiso 1 1 calc R . . . .
C40A C 1.0242(5) 1.1842(13) 0.0404(3) 0.036(5) Uani 1 1 d . . . . .
H40A H 1.0405 1.1700 0.0302 0.043 Uiso 1 1 calc R . . . .
B1 B 0.8625(5) 0.8344(15) 0.3573(4) 0.032(5) Uani 1 1 d . U . . .
B2 B 0.8141(5) 0.8038(14) 0.2471(4) 0.025(4) Uani 1 1 d . U . . .
B3 B 0.8407(5) 0.8037(14) 0.1554(3) 0.024(5) Uani 1 1 d . U . . .
B4 B 0.9444(6) 0.834(2) 0.0873(5) 0.053(5) Uani 1 1 d . U . . .
B5 B 0.8648(6) 1.2543(17) 0.3599(4) 0.041(6) Uani 1 1 d . . . . .
B6 B 0.8306(6) 1.368(2) 0.2519(5) 0.060(5) Uani 1 1 d . U . . .
B7 B 0.8577(6) 1.3615(16) 0.1614(4) 0.044(6) Uani 1 1 d . . . . .
B8 B 0.9549(6) 1.2642(18) 0.0910(4) 0.045(7) Uani 1 1 d . . . . .
F13 F 1.0129(5) 1.0268(19) 0.2548(3) 0.140 Uiso 0.5 1 d D . P A -1
F14 F 0.9634(5) 1.020(2) 0.2620(5) 0.140 Uiso 0.5 1 d D . P A -1
F15 F 0.9937(7) 0.8974(15) 0.2672(5) 0.140 Uiso 0.5 1 d D . P A -1
F16 F 1.0022(7) 1.015(2) 0.2922(3) 0.140 Uiso 0.5 1 d D . P A -1
B17 B 0.9930(6) 0.9913(18) 0.2688(3) 0.140 Uiso 0.5 1 d D . P A -1
F5 F 0.5823(4) 0.9369(10) 0.0209(2) 0.140 Uiso 1 1 d D . . . .
F6 F 0.5931(3) 0.9211(11) -0.0159(3) 0.140 Uiso 1 1 d D . . . .
F8 F 0.5846(4) 0.8006(9) 0.0053(3) 0.140 Uiso 1 1 d D . . . .
B18 B 0.5770(5) 0.8862(14) 0.0010(4) 0.140 Uiso 1 1 d D . . . .
F9 F 0.7378(3) 1.4526(10) -0.0367(3) 0.140 Uiso 1 1 d D . . . .
F10 F 0.7025(4) 1.5449(11) -0.0546(2) 0.140 Uiso 1 1 d D . . . .
F11 F 0.6952(3) 1.4801(11) -0.0210(3) 0.140 Uiso 1 1 d D . . . .
F12 F 0.7307(4) 1.5857(10) -0.0212(3) 0.140 Uiso 1 1 d D . . . .
B19 B 0.7157(5) 1.5147(14) -0.0341(4) 0.140 Uiso 1 1 d D . . . .
F7 F 0.5457(3) 0.8923(11) -0.0078(3) 0.140 Uiso 1 1 d D . . . .
F1 F 0.5371(7) 1.5634(17) 0.2245(5) 0.140 Uiso 0.5 1 d D . P B -1
F2 F 0.4935(6) 1.496(2) 0.2091(5) 0.140 Uiso 0.5 1 d D . P B -1
F3 F 0.5375(7) 1.4190(19) 0.2147(5) 0.140 Uiso 0.5 1 d D . P B -1
B20 B 0.5206(6) 1.4855(19) 0.2232(5) 0.140 Uiso 0.5 1 d D . P B -1
F4 F 0.5151(7) 1.462(2) 0.2455(4) 0.140 Uiso 0.5 1 d D . P B -1
F18 F 0.9520(4) 1.5558(10) 0.4039(3) 0.140 Uiso 1 1 d D . . . .
F17 F 0.9581(4) 1.6992(11) 0.3893(3) 0.140 Uiso 1 1 d D . . . .
B21 B 0.9448(5) 1.6464(15) 0.4043(4) 0.140 Uiso 1 1 d D . . . .
F19 F 0.9530(4) 1.6776(12) 0.4270(3) 0.140 Uiso 1 1 d D . . . .
F20 F 0.9124(3) 1.6538(12) 0.3993(3) 0.140 Uiso 1 1 d D . . . .

loop_
_atom_site_aniso_label
_atom_site_aniso_U_11
_atom_site_aniso_U_22
_atom_site_aniso_U_33
_atom_site_aniso_U_23
_atom_site_aniso_U_13
_atom_site_aniso_U_12
Pd2 0.0301(8) 0.0615(11) 0.0261(8) 0.0060(7) 0.0058(6) -0.0009(8)
Fe5 0.0281(16) 0.0417(19) 0.0324(17) 0.0021(15) 0.0075(13) -0.0035(14)
Fe6 0.0221(16) 0.0403(19) 0.0322(16) 0.0004(14) 0.0065(13) -0.0002(14)
Fe7 0.0409(19) 0.0400(19) 0.0372(18) 0.0051(15) 0.0071(15) -0.0011(15)
Fe8 0.0462(19) 0.0324(18) 0.0372(18) -0.0005(15) 0.0103(15) -0.0030(15)
O1B 0.059(5) 0.084(6) 0.057(5) 0.006(4) 0.016(4) -0.005(4)
O1C 0.054(9) 0.065(10) 0.053(9) 0.024(8) 0.015(7) 0.022(8)
O2B 0.037(6) 0.215(15) 0.063(8) -0.019(9) 0.034(6) -0.030(7)
O2C 0.057(9) 0.044(9) 0.052(9) 0.010(7) 0.006(7) 0.005(8)
O3B 0.074(6) 0.076(6) 0.073(6) 0.007(5) 0.027(5) 0.003(5)
O3C 0.051(9) 0.076(11) 0.038(8) 0.003(8) 0.015(7) -0.003(8)
O4B 0.093(6) 0.100(6) 0.096(6) 0.008(4) 0.033(4) 0.002(4)
O4C 0.042(8) 0.067(10) 0.057(9) 0.006(8) 0.016(8) 0.008(8)
O5B 0.079(5) 0.089(6) 0.081(5) -0.009(4) 0.029(4) -0.013(4)
O5C 0.037(8) 0.045(9) 0.062(9) -0.006(7) 0.023(7) -0.009(7)
O6B 0.086(6) 0.090(6) 0.087(6) -0.006(4) 0.030(4) -0.009(4)
O6C 0.061(9) 0.049(9) 0.049(8) -0.006(7) 0.009(7) 0.005(8)
O7B 0.043(9) 0.144(16) 0.030(8) -0.039(9) 0.005(7) -0.004(9)
O7C 0.065(6) 0.067(6) 0.059(6) -0.004(5) 0.007(4) 0.019(4)
O8B 0.045(5) 0.064(6) 0.041(5) -0.003(4) 0.009(4) 0.002(4)
O8C 0.155(17) 0.082(13) 0.056(10) 0.018(9) 0.013(10) 0.089(13)
O9B 0.068(10) 0.107(13) 0.023(8) -0.014(8) -0.002(7) 0.048(9)
O9C 0.041(9) 0.133(15) 0.045(9) 0.017(9) 0.009(7) 0.029(9)
O10B 0.097(11) 0.027(8) 0.033(8) 0.009(7) -0.013(7) -0.007(8)
O10C 0.061(6) 0.081(6) 0.065(6) 0.001(5) 0.005(4) -0.010(5)
O11B 0.081(6) 0.075(6) 0.068(6) 0.004(5) 0.002(5) -0.007(5)
O11C 0.090(7) 0.093(7) 0.086(7) 0.001(5) 0.008(5) -0.001(5)
O12B 0.084(11) 0.082(12) 0.034(8) -0.008(8) 0.023(8) -0.042(9)
O12C 0.076(11) 0.063(11) 0.061(10) 0.045(9) -0.012(8) -0.034(9)
N1B 0.043(6) 0.058(6) 0.044(6) 0.005(5) 0.011(5) -0.005(5)
N1C 0.040(6) 0.039(6) 0.043(6) -0.003(5) 0.008(4) 0.010(4)
N2B 0.066(7) 0.081(7) 0.069(7) 0.000(5) 0.014(5) -0.004(5)
N2C 0.046(10) 0.021(9) 0.033(9) 0.002(7) 0.017(8) 0.006(8)
N3B 0.032(10) 0.045(11) 0.083(13) 0.009(10) 0.019(9) 0.000(9)
N3C 0.045(11) 0.058(12) 0.054(11) 0.004(9) 0.010(10) 0.012(9)
N4B 0.086(8) 0.089(8) 0.089(8) 0.009(5) 0.027(5) 0.002(5)
N4C 0.053(11) 0.054(12) 0.061(12) 0.003(10) 0.022(10) -0.001(9)
N5B 0.063(6) 0.067(6) 0.063(6) -0.010(4) 0.022(4) -0.006(4)
N5C 0.043(6) 0.040(6) 0.048(6) -0.005(5) 0.000(5) -0.004(5)
N6B 0.051(6) 0.061(6) 0.059(6) 0.001(5) 0.022(5) -0.007(5)
N6C 0.054(6) 0.055(6) 0.053(6) 0.013(5) 0.006(5) -0.002(5)
N7B 0.018(9) 0.137(19) 0.040(11) -0.014(11) 0.006(8) -0.005(10)
N7C 0.052(6) 0.051(6) 0.046(6) 0.005(5) 0.003(5) 0.013(5)
N8B 0.042(6) 0.056(6) 0.042(6) 0.001(5) 0.008(4) -0.002(5)
N8C 0.075(7) 0.068(7) 0.064(7) -0.005(5) 0.011(5) 0.003(5)
N9B 0.059(12) 0.072(14) 0.026(10) -0.008(9) -0.002(8) 0.035(11)
N9C 0.043(13) 0.129(19) 0.035(11) 0.027(11) 0.003(9) 0.048(12)
N10B 0.098(16) 0.032(11) 0.070(14) -0.001(10) 0.003(11) 0.008(11)
N10C 0.044(12) 0.18(2) 0.042(12) 0.019(13) -0.005(10) -0.062(13)
N11B 0.052(6) 0.050(6) 0.043(6) 0.004(5) 0.004(4) -0.005(5)
N11C 0.067(7) 0.064(7) 0.062(7) 0.002(5) 0.007(5) -0.005(5)
N12B 0.032(5) 0.030(5) 0.028(5) -0.004(4) -0.001(4) -0.004(4)
N12C 0.055(6) 0.053(6) 0.059(6) -0.009(5) 0.005(5) 0.000(5)
N13B 0.028(9) 0.060(12) 0.032(9) -0.002(9) 0.012(8) -0.012(8)
N13C 0.111(16) 0.056(12) 0.040(11) 0.009(9) 0.045(11) -0.027(12)
N14B 0.020(8) 0.031(9) 0.030(9) -0.010(7) 0.000(7) 0.002(7)
N14C 0.071(12) 0.048(11) 0.018(9) 0.001(8) 0.015(8) 0.027(9)
C1B 0.021(11) 0.081(16) 0.036(11) -0.006(11) 0.011(9) -0.009(11)
C1C 0.059(15) 0.071(17) 0.076(16) 0.013(14) 0.021(13) 0.053(13)
C2B 0.042(13) 0.043(13) 0.037(12) 0.016(10) 0.016(10) -0.006(10)
C2C 0.048(12) 0.016(10) 0.040(12) -0.018(9) 0.008(10) -0.014(9)
C3B 0.026(11) 0.078(16) 0.036(12) 0.001(11) 0.004(10) 0.001(11)
C3C 0.051(7) 0.052(7) 0.053(7) 0.008(5) 0.008(5) 0.002(5)
C4B 0.044(13) 0.085(18) 0.032(12) -0.011(12) -0.002(10) -0.001(12)
C4C 0.067(17) 0.13(2) 0.076(18) 0.044(17) 0.038(14) 0.035(17)
C5B 0.043(13) 0.065(15) 0.032(11) 0.021(11) -0.005(9) -0.002(11)
C5C 0.061(16) 0.12(2) 0.048(15) -0.007(15) 0.006(12) 0.011(15)
C6B 0.032(6) 0.030(6) 0.034(6) 0.003(5) 0.005(5) -0.001(5)
C6C 0.025(12) 0.053(14) 0.050(13) 0.017(11) -0.006(10) -0.013(10)
C7B 0.051(7) 0.046(7) 0.054(7) 0.003(5) 0.010(5) 0.005(5)
C7C 0.034(6) 0.035(6) 0.038(6) 0.001(5) 0.005(5) 0.006(5)
C8B 0.070(8) 0.068(8) 0.073(8) 0.002(5) 0.012(5) 0.004(5)
C8C 0.042(13) 0.065(16) 0.060(14) 0.012(12) -0.018(11) 0.010(12)
C9B 0.084(17) 0.062(16) 0.053(14) -0.008(12) 0.038(13) 0.000(13)
C9C 0.043(14) 0.061(16) 0.12(2) 0.008(15) 0.040(14) 0.002(12)
C10B 0.031(6) 0.027(6) 0.035(6) 0.002(5) 0.005(5) -0.003(5)
C10C 0.043(13) 0.046(14) 0.063(14) 0.026(12) 0.019(11) 0.011(11)
C11B 0.060(14) 0.031(12) 0.053(13) -0.024(11) 0.006(11) -0.008(11)
C11C 0.052(7) 0.048(7) 0.053(7) -0.002(5) 0.004(5) 0.001(5)
C12B 0.084(17) 0.056(15) 0.056(14) -0.008(12) 0.030(13) -0.021(13)
C12C 0.069(17) 0.052(16) 0.082(17) 0.003(14) 0.002(13) -0.019(13)
C13B 0.031(12) 0.061(15) 0.040(12) 0.005(11) 0.004(10) 0.004(11)
C13C 0.031(11) 0.029(11) 0.040(12) 0.012(9) 0.000(9) 0.001(9)
C14B 0.043(9) 0.068(14) 0.046(9) 0.006(9) 0.016(8) 0.013(9)
C14C 0.047(13) 0.066(15) 0.029(11) 0.021(11) 0.014(10) 0.016(12)
C15B 0.061(14) 0.034(12) 0.050(13) 0.002(11) 0.017(11) -0.022(11)
C15C 0.075(8) 0.077(9) 0.073(8) 0.003(5) 0.013(5) 0.004(5)
C16B 0.065(16) 0.090(19) 0.066(16) -0.049(15) 0.033(13) -0.048(15)
C16C 0.094(10) 0.096(10) 0.089(10) 0.004(5) 0.018(5) 0.006(5)
C17B 0.054(14) 0.066(16) 0.047(14) 0.016(13) 0.030(11) 0.001(13)
C17C 0.061(8) 0.065(8) 0.061(8) 0.002(5) 0.011(5) 0.005(5)
C18B 0.023(8) 0.058(12) 0.051(9) -0.007(8) 0.003(7) -0.009(8)
C18C 0.038(13) 0.070(17) 0.054(15) 0.017(13) -0.001(11) 0.013(12)
C19B 0.036(11) 0.046(13) 0.031(11) 0.006(10) -0.003(9) -0.014(10)
C19C 0.048(12) 0.020(11) 0.036(12) 0.006(9) 0.006(10) 0.003(9)
C20B 0.019(10) 0.066(15) 0.029(11) 0.003(10) 0.004(8) 0.007(10)
C20C 0.037(12) 0.056(15) 0.044(13) 0.012(12) -0.016(10) 0.007(11)
C21B 0.039(7) 0.048(7) 0.045(7) 0.000(5) 0.009(5) 0.001(5)
C21C 0.048(15) 0.10(2) 0.049(15) -0.006(15) 0.013(12) -0.020(15)
C22B 0.016(10) 0.084(17) 0.037(12) -0.025(11) 0.001(9) 0.002(10)
C22C 0.072(17) 0.11(2) 0.056(16) 0.047(16) 0.023(13) 0.010(16)
C23B 0.037(12) 0.065(15) 0.035(11) -0.016(11) 0.003(10) -0.004(11)
C23C 0.077(17) 0.082(18) 0.038(13) -0.018(13) 0.026(12) 0.028(15)
C24B 0.024(12) 0.071(16) 0.064(14) 0.012(12) 0.009(10) 0.021(11)
C24C 0.061(16) 0.10(2) 0.048(14) 0.008(15) -0.005(12) -0.001(15)
C25B 0.008(10) 0.072(16) 0.049(13) -0.011(11) 0.003(9) -0.001(10)
C25C 0.044(12) 0.017(10) 0.023(11) 0.015(9) 0.002(9) -0.008(9)
C26B 0.029(6) 0.039(6) 0.036(6) 0.002(5) 0.003(5) -0.002(5)
C26C 0.067(16) 0.040(14) 0.09(2) -0.024(14) 0.012(14) 0.021(12)
C27B 0.022(12) 0.18(3) 0.044(13) -0.005(16) 0.015(10) 0.008(15)
C27C 0.13(2) 0.09(2) 0.039(14) -0.002(14) 0.026(15) 0.026(18)
C28B 0.043(13) 0.063(16) 0.058(14) -0.017(12) -0.013(11) 0.014(11)
C28C 0.052(15) 0.081(18) 0.065(15) 0.015(14) 0.000(12) 0.023(13)
C29B 0.039(12) 0.043(14) 0.039(13) -0.005(11) 0.003(10) 0.004(11)
C29C 0.027(13) 0.087(18) 0.035(13) 0.008(12) 0.009(10) 0.001(11)
C30B 0.034(11) 0.024(12) 0.051(14) 0.006(10) -0.003(10) -0.009(10)
C30C 0.060(15) 0.028(12) 0.047(14) -0.001(10) 0.021(12) -0.005(10)
C31B 0.065(16) 0.060(17) 0.079(17) -0.028(14) -0.018(13) 0.003(13)
C31C 0.038(14) 0.09(2) 0.080(17) 0.013(15) 0.011(12) -0.005(13)
C32B 0.075(16) 0.068(17) 0.047(13) -0.014(12) 0.001(12) -0.028(13)
C32C 0.10(2) 0.16(3) 0.072(19) -0.03(2) -0.014(17) -0.04(2)
C33B 0.045(7) 0.044(7) 0.041(7) -0.002(5) 0.006(5) -0.006(5)
C33C 0.086(17) 0.051(15) 0.041(13) 0.003(12) 0.011(12) -0.035(13)
C34B 0.021(10) 0.055(14) 0.030(11) 0.007(10) 0.012(8) -0.008(10)
C34C 0.055(15) 0.064(16) 0.082(18) 0.040(14) 0.024(13) -0.019(13)
C35B 0.062(15) 0.066(16) 0.043(13) 0.006(12) -0.001(11) -0.029(13)
C35C 0.027(11) 0.022(11) 0.089(16) 0.005(11) -0.005(11) -0.007(9)
C36B 0.030(6) 0.034(6) 0.033(6) 0.001(5) 0.009(5) 0.000(5)
C36C 0.021(10) 0.031(12) 0.045(13) 0.008(10) -0.005(9) 0.007(9)
C37B 0.028(11) 0.053(14) 0.047(13) -0.008(11) 0.009(10) 0.008(10)
C37C 0.048(7) 0.046(7) 0.045(7) -0.001(5) 0.006(5) -0.002(5)
C38B 0.064(15) 0.088(19) 0.034(13) -0.010(13) 0.017(12) -0.036(14)
C38C 0.059(15) 0.084(18) 0.040(13) 0.015(12) 0.011(11) 0.029(13)
C39B 0.073(17) 0.076(18) 0.061(17) -0.019(14) 0.021(13) -0.039(15)
C39C 0.067(8) 0.069(8) 0.063(8) -0.005(5) 0.011(5) 0.006(5)
C40B 0.09(2) 0.12(2) 0.023(12) -0.017(14) 0.013(13) 0.023(19)
C40C 0.035(12) 0.099(19) 0.046(13) -0.010(13) 0.023(10) 0.019(13)
B9 0.047(8) 0.067(11) 0.049(7) 0.000(6) 0.021(6) 0.007(7)
B10 0.032(8) 0.084(8) 0.072(8) -0.003(6) 0.020(6) -0.007(6)
B11 0.013(13) 0.15(3) 0.037(15) -0.009(18) 0.005(11) 0.007(16)
B12 0.044(7) 0.045(8) 0.043(7) 0.001(5) 0.007(5) -0.001(5)
B13 0.041(15) 0.057(18) 0.046(15) 0.006(14) -0.018(13) -0.001(14)
B14 0.048(15) 0.040(16) 0.052(16) -0.008(13) 0.031(13) -0.010(13)
B15 0.051(15) 0.044(16) 0.033(13) 0.006(12) -0.010(12) -0.002(13)
B16 0.032(14) 0.047(16) 0.038(14) 0.013(12) -0.003(11) -0.011(12)
Pd1 0.0285(8) 0.0504(10) 0.0294(8) -0.0007(7) 0.0063(6) -0.0020(7)
Fe1 0.0208(16) 0.0349(18) 0.0388(17) -0.0011(15) 0.0042(13) -0.0055(13)
Fe2 0.0248(16) 0.0414(19) 0.0363(17) -0.0023(15) 0.0054(13) -0.0036(14)
Fe3 0.0396(19) 0.039(2) 0.0431(19) 0.0035(16) 0.0022(15) 0.0125(15)
Fe4 0.0313(17) 0.0390(19) 0.0401(18) -0.0030(15) 0.0020(14) 0.0084(15)
O1 0.024(7) 0.080(11) 0.052(9) -0.012(8) -0.008(6) 0.006(7)
O1A 0.039(9) 0.166(18) 0.049(10) 0.045(11) 0.002(7) 0.048(10)
O2 0.027(7) 0.141(15) 0.022(7) -0.011(8) 0.005(6) 0.003(8)
O2A 0.037(7) 0.131(13) 0.034(8) 0.005(8) -0.008(6) -0.015(7)
O3 0.055(9) 0.047(9) 0.055(9) -0.011(7) 0.007(7) 0.000(7)
O3A 0.108(13) 0.069(11) 0.027(8) 0.008(8) -0.019(8) 0.036(10)
O4 0.088(11) 0.076(12) 0.035(9) -0.008(8) -0.002(8) 0.039(9)
O4A 0.079(9) 0.136(12) 0.057(10) 0.020(9) 0.015(8) 0.029(8)
O5 0.105(12) 0.063(11) 0.034(8) 0.025(8) -0.012(8) -0.044(9)
O5A 0.155(17) 0.083(12) 0.036(9) 0.012(9) -0.030(10) -0.075(12)
O6 0.065(10) 0.056(10) 0.030(8) -0.014(7) -0.005(7) -0.029(8)
O6A 0.060(9) 0.117(11) 0.080(11) 0.001(8) -0.001(8) -0.022(8)
O7 0.059(5) 0.080(6) 0.059(5) -0.001(4) 0.020(4) -0.001(4)
O7A 0.033(8) 0.056(9) 0.058(9) 0.000(7) 0.017(7) 0.019(7)
O8 0.065(6) 0.085(6) 0.067(6) 0.001(5) 0.016(5) -0.004(5)
O8A 0.032(7) 0.065(10) 0.051(8) -0.022(7) 0.026(7) -0.004(7)
O9 0.066(11) 0.128(16) 0.119(14) 0.077(13) 0.066(11) 0.041(11)
O9A 0.036(7) 0.030(8) 0.056(8) -0.010(7) 0.024(7) -0.007(6)
O10 0.067(6) 0.071(6) 0.073(6) 0.008(5) 0.025(5) 0.007(4)
O10A 0.068(10) 0.054(9) 0.052(9) 0.001(8) 0.033(8) 0.020(8)
O11 0.076(6) 0.080(6) 0.076(6) -0.013(4) 0.026(4) -0.011(4)
O11A 0.051(9) 0.084(12) 0.049(9) -0.002(9) 0.007(7) 0.022(9)
O12 0.067(6) 0.071(6) 0.074(6) -0.002(5) 0.023(5) -0.009(5)
O12A 0.038(8) 0.042(9) 0.055(9) -0.013(7) -0.003(7) 0.002(7)
N1 0.020(9) 0.056(11) 0.026(9) -0.015(8) -0.007(7) 0.006(8)
N1A 0.054(13) 0.076(14) 0.041(11) 0.009(10) 0.019(9) 0.017(10)
N2 0.047(6) 0.061(6) 0.048(6) 0.003(5) 0.010(5) -0.002(5)
N2A 0.066(13) 0.057(12) 0.024(9) 0.007(8) 0.006(9) 0.009(10)
N3 0.042(6) 0.042(6) 0.039(6) -0.003(4) 0.009(4) 0.003(4)
N3A 0.049(6) 0.043(6) 0.046(6) -0.007(5) 0.010(4) -0.003(5)
N4 0.028(9) 0.046(11) 0.044(10) -0.001(9) -0.018(7) 0.002(8)
N4A 0.15(2) 0.039(12) 0.043(12) 0.015(10) 0.039(12) 0.048(13)
N5 0.078(13) 0.055(13) 0.041(11) 0.011(9) 0.000(10) -0.027(11)
N5A 0.120(18) 0.061(14) 0.067(14) 0.017(12) -0.026(12) -0.032(13)
N6 0.049(11) 0.060(13) 0.036(10) -0.016(9) 0.011(8) -0.005(9)
N6A 0.041(6) 0.035(6) 0.043(6) 0.011(4) 0.000(4) -0.006(4)
N7 0.035(6) 0.053(6) 0.040(6) 0.005(5) 0.012(4) 0.002(4)
N7A 0.056(12) 0.031(10) 0.049(10) -0.014(8) 0.022(10) -0.003(9)
N8 0.042(6) 0.053(6) 0.041(6) -0.004(4) 0.013(5) 0.001(4)
N8A 0.032(10) 0.047(11) 0.065(12) -0.031(10) 0.005(9) 0.009(8)
N9 0.063(12) 0.077(14) 0.033(10) 0.020(10) 0.035(9) 0.016(11)
N9A 0.037(6) 0.040(6) 0.038(6) 0.007(5) 0.005(4) -0.008(4)
N10 0.057(6) 0.057(6) 0.063(6) 0.003(5) 0.017(5) 0.005(5)
N10A 0.053(12) 0.068(14) 0.040(10) 0.002(10) 0.007(9) 0.017(10)
N11 0.050(6) 0.056(6) 0.052(6) -0.004(5) 0.020(5) -0.008(5)
N11A 0.040(10) 0.043(11) 0.054(10) 0.013(9) 0.019(8) 0.015(9)
N12 0.044(6) 0.038(6) 0.038(5) -0.003(4) 0.015(4) -0.008(4)
N12A 0.034(5) 0.032(5) 0.036(5) -0.010(4) 0.005(4) 0.004(4)
N13 0.066(11) 0.055(11) 0.024(9) -0.007(8) 0.032(8) 0.007(9)
N13A 0.019(8) 0.072(13) 0.035(10) 0.005(9) 0.005(8) -0.021(8)
N14 0.022(8) 0.052(11) 0.025(9) -0.009(8) 0.000(7) -0.008(8)
N14A 0.023(5) 0.033(5) 0.036(5) 0.001(4) 0.001(4) 0.000(4)
C1 0.039(13) 0.055(15) 0.061(14) -0.004(12) -0.015(11) -0.001(11)
C1A 0.048(14) 0.11(2) 0.047(13) 0.014(14) 0.021(11) 0.039(14)
C2 0.018(11) 0.030(12) 0.056(13) -0.001(10) -0.002(10) 0.005(9)
C2A 0.053(14) 0.032(12) 0.040(13) -0.011(10) 0.008(11) 0.013(10)
C3 0.029(6) 0.040(6) 0.034(6) 0.000(5) 0.006(5) -0.002(5)
C3A 0.022(12) 0.088(18) 0.040(13) 0.005(12) 0.000(10) 0.011(11)
C4 0.054(7) 0.062(8) 0.060(7) -0.003(5) 0.011(5) 0.002(5)
C4A 0.045(14) 0.057(15) 0.056(14) -0.019(12) 0.005(11) -0.006(11)
C5 0.064(8) 0.066(8) 0.064(8) -0.005(5) 0.006(5) 0.004(5)
C5A 0.059(14) 0.021(11) 0.051(13) 0.006(10) 0.018(11) 0.005(10)
C6 0.034(6) 0.040(6) 0.042(6) -0.002(5) 0.006(5) 0.004(5)
C6A 0.049(7) 0.046(7) 0.049(7) 0.001(5) 0.002(5) 0.005(5)
C7 0.038(6) 0.038(6) 0.043(6) -0.004(5) 0.004(5) 0.007(5)
C7A 0.103(19) 0.045(15) 0.032(12) 0.014(11) 0.009(12) 0.032(14)
C8 0.056(15) 0.092(19) 0.049(14) 0.007(14) -0.011(11) 0.022(14)
C8A 0.16(3) 0.035(14) 0.060(15) 0.011(12) 0.030(16) 0.046(16)
C9 0.063(7) 0.059(8) 0.060(7) 0.001(5) 0.009(5) -0.009(5)
C9A 0.100(19) 0.051(15) 0.048(14) 0.016(12) -0.026(13) -0.034(14)
C10 0.088(16) 0.036(13) 0.015(11) -0.005(9) 0.012(10) -0.008(12)
C10A 0.055(7) 0.049(7) 0.056(7) 0.000(5) 0.006(5) -0.004(5)
C11 0.041(12) 0.010(10) 0.050(13) 0.001(10) 0.010(10) -0.003(9)
C11A 0.038(6) 0.034(6) 0.041(6) -0.005(5) 0.002(5) 0.004(5)
C12 0.039(12) 0.056(14) 0.039(12) -0.002(11) 0.005(10) -0.018(11)
C12A 0.057(17) 0.10(2) 0.13(2) -0.002(19) 0.029(16) 0.030(16)
C13 0.027(11) 0.058(14) 0.029(11) -0.019(10) 0.004(9) -0.003(10)
C13A 0.038(13) 0.060(15) 0.048(14) -0.025(12) 0.012(10) -0.006(12)
C14 0.040(12) 0.031(11) 0.037(11) -0.011(10) 0.019(10) -0.001(10)
C14A 0.016(10) 0.031(12) 0.063(14) -0.002(10) 0.007(10) 0.003(9)
C15 0.063(16) 0.10(2) 0.045(15) -0.016(14) 0.017(12) 0.001(14)
C15A 0.039(13) 0.10(2) 0.040(14) -0.012(14) -0.003(11) 0.021(13)
C16 0.10(2) 0.10(2) 0.035(14) 0.019(14) 0.022(13) -0.054(18)
C16A 0.09(2) 0.13(3) 0.044(16) 0.013(16) 0.022(14) 0.063(19)
C17 0.044(7) 0.046(7) 0.042(7) 0.002(5) 0.007(5) -0.006(5)
C17A 0.065(15) 0.047(14) 0.035(12) 0.001(11) -0.006(12) -0.016(12)
C18 0.028(5) 0.035(6) 0.034(5) 0.000(4) 0.003(4) 0.001(4)
C18A 0.051(13) 0.056(14) 0.033(12) -0.005(11) 0.014(10) 0.008(12)
C19 0.028(8) 0.077(15) 0.037(8) 0.003(8) 0.002(6) -0.007(9)
C19A 0.027(12) 0.077(17) 0.052(14) 0.002(13) -0.005(10) 0.020(11)
C20 0.017(11) 0.060(14) 0.040(12) 0.019(10) 0.004(9) 0.012(10)
C20A 0.030(11) 0.034(12) 0.052(13) 0.001(10) 0.008(10) -0.001(10)
C21 0.032(12) 0.055(14) 0.047(13) 0.012(11) -0.007(10) -0.010(10)
C21A 0.033(12) 0.062(15) 0.063(15) 0.030(13) -0.005(11) 0.015(12)
C22 0.017(10) 0.058(14) 0.062(14) 0.013(12) 0.015(10) -0.017(10)
C22A 0.043(14) 0.09(2) 0.073(17) -0.027(15) 0.015(12) 0.041(13)
C23 0.024(6) 0.054(13) 0.030(9) -0.008(8) 0.008(5) -0.003(6)
C23A 0.084(17) 0.071(17) 0.043(14) 0.031(12) 0.016(12) 0.055(15)
C24 0.029(12) 0.041(13) 0.061(13) 0.022(11) 0.001(10) -0.006(10)
C24A 0.068(15) 0.084(18) 0.029(12) -0.003(12) -0.010(11) 0.048(14)
C25 0.025(11) 0.048(13) 0.041(12) -0.015(10) 0.012(9) -0.006(9)
C25A 0.026(12) 0.082(17) 0.032(12) -0.014(11) -0.008(10) 0.027(11)
C26 0.014(11) 0.086(18) 0.056(14) -0.031(13) -0.009(10) -0.003(11)
C26A 0.045(14) 0.076(17) 0.039(13) 0.001(12) -0.002(11) -0.014(12)
C27 0.027(12) 0.16(3) 0.032(12) 0.001(15) 0.001(10) -0.013(14)
C27A 0.027(12) 0.077(17) 0.045(12) -0.013(12) -0.008(9) 0.013(11)
C28 0.058(14) 0.053(15) 0.049(13) 0.015(12) 0.006(11) -0.007(12)
C28A 0.062(14) 0.041(13) 0.035(12) 0.001(10) -0.008(10) -0.018(11)
C29 0.036(12) 0.064(16) 0.038(12) -0.006(12) 0.005(10) -0.010(12)
C29A 0.032(13) 0.044(14) 0.13(2) 0.021(15) 0.029(14) 0.021(11)
C30 0.076(17) 0.052(15) 0.071(16) 0.037(13) 0.021(14) 0.002(13)
C30A 0.043(12) 0.034(13) 0.038(12) -0.001(10) 0.003(10) -0.006(11)
C31 0.055(15) 0.041(14) 0.12(2) 0.030(14) 0.048(14) 0.028(12)
C31A 0.15(2) 0.021(12) 0.063(15) 0.010(11) 0.050(16) 0.030(14)
C32 0.070(16) 0.068(17) 0.066(16) -0.027(14) 0.003(13) -0.010(14)
C32A 0.076(17) 0.057(16) 0.092(18) -0.018(14) 0.046(15) -0.032(14)
C33 0.084(17) 0.036(13) 0.060(14) -0.024(12) 0.036(13) -0.021(13)
C33A 0.055(7) 0.050(7) 0.056(7) -0.002(5) 0.005(5) -0.004(5)
C34 0.049(7) 0.049(7) 0.051(7) 0.001(5) 0.012(5) -0.003(5)
C34A 0.037(11) 0.023(11) 0.034(11) 0.004(9) 0.005(9) -0.002(9)
C35 0.030(11) 0.031(12) 0.058(13) -0.006(10) -0.001(10) -0.007(9)
C35A 0.025(11) 0.023(11) 0.091(16) -0.016(11) 0.000(11) 0.001(9)
C36 0.035(11) 0.042(12) 0.017(9) 0.001(9) 0.011(9) -0.008(10)
C36A 0.042(12) 0.061(15) 0.016(10) -0.012(10) 0.010(9) 0.000(12)
C37 0.044(13) 0.055(14) 0.037(12) -0.027(11) 0.005(10) -0.014(11)
C37A 0.031(11) 0.029(11) 0.044(13) -0.005(10) 0.001(9) 0.008(10)
C38 0.074(18) 0.09(2) 0.072(18) -0.025(16) 0.026(14) -0.032(15)
C38A 0.027(12) 0.083(18) 0.058(15) 0.023(13) 0.012(11) 0.029(12)
C39 0.15(3) 0.17(3) 0.077(19) -0.07(2) 0.08(2) -0.11(3)
C39A 0.090(18) 0.059(16) 0.032(12) 0.011(12) 0.001(13) 0.024(15)
C40 0.059(16) 0.13(2) 0.044(14) -0.032(15) 0.009(12) -0.050(16)
C40A 0.062(14) 0.027(11) 0.022(10) 0.000(9) 0.014(10) -0.002(11)
B1 0.032(7) 0.031(7) 0.034(7) 0.002(5) 0.007(5) -0.003(5)
B2 0.022(6) 0.022(6) 0.030(5) 0.004(4) 0.005(4) -0.002(5)
B3 0.020(6) 0.025(6) 0.025(6) -0.004(5) -0.002(5) -0.002(5)
B4 0.049(10) 0.064(11) 0.050(8) -0.010(7) 0.024(7) -0.001(9)
B5 0.040(15) 0.047(16) 0.040(14) 0.002(13) 0.013(12) 0.010(12)
B6 0.033(8) 0.097(12) 0.051(12) 0.011(9) 0.004(7) -0.004(7)
B7 0.063(17) 0.030(14) 0.035(14) -0.005(11) -0.007(12) 0.029(13)
B8 0.048(16) 0.055(18) 0.034(14) -0.003(14) 0.004(12) 0.027(14)

loop_
_atom_type_symbol
_atom_type_description
_atom_type_scat_dispersion_real
_atom_type_scat_dispersion_imag
_atom_type_scat_source
C C 0.0181 0.0091 'International Tables Vol C Tables 4.2.6.8 and 6.1.1.4'
H H 0.0000 0.0000 'International Tables Vol C Tables 4.2.6.8 and 6.1.1.4'
B B 0.0090 0.0039 'International Tables Vol C Tables 4.2.6.8 and 6.1.1.4'
F F 0.0727 0.0534 'International Tables Vol C Tables 4.2.6.8 and 6.1.1.4'
Fe Fe -1.1336 3.1974 'International Tables Vol C Tables 4.2.6.8 and 6.1.1.4'
N N 0.0311 0.0180 'International Tables Vol C Tables 4.2.6.8 and 6.1.1.4'
O O 0.0492 0.0322 'International Tables Vol C Tables 4.2.6.8 and 6.1.1.4'
Pd Pd 0.1215 3.9337 'International Tables Vol C Tables 4.2.6.8 and 6.1.1.4'

loop_
_exptl_crystal_face_index_h
_exptl_crystal_face_index_k
_exptl_crystal_face_index_l
_exptl_crystal_face_perp_dist
-25 0 -7 0.0223
25 0 7 0.0305
23 5 -10 0.1469
-2 2 -34 0.0066
-2 9 -4 0.2531
27 0 -2 0.0360
-27 0 2 0.0228
-19 -1 28 0.0256
-13 -5 -21 0.1240

loop_
_geom_angle_atom_site_label_1
_geom_angle_atom_site_label_2
_geom_angle_atom_site_label_3
_geom_angle
_geom_angle_site_symmetry_1
_geom_angle_site_symmetry_3
N13C Pd2 N13B 92.4(7) . .
N13C Pd2 N14B 176.7(6) . 2_655
N13C Pd2 N14C 88.4(7) . 2_655
N14B Pd2 N13B 90.1(6) 2_655 .
N14C Pd2 N13B 178.1(6) 2_655 .
N14C Pd2 N14B 89.0(6) 2_655 2_655
N1B Fe5 N3B 86.8(7) . .
N1B Fe5 N4B 137.2(9) . .
N1B Fe5 N6B 130.2(8) . .
N2B Fe5 N1B 78.5(8) . .
N2B Fe5 N3B 127.9(8) . .
N2B Fe5 N4B 82.8(9) . .
N2B Fe5 N5B 139.7(9) . .
N2B Fe5 N6B 87.9(8) . .
N3B Fe5 N4B 75.2(8) . .
N5B Fe5 N1B 84.3(8) . .
N5B Fe5 N3B 86.5(8) . .
N5B Fe5 N4B 131.5(9) . .
N5B Fe5 N6B 76.0(8) . .
N6B Fe5 N3B 135.7(7) . .
N6B Fe5 N4B 86.6(9) . .
N7B Fe6 N8B 77.3(7) . .
N7B Fe6 N9B 85.2(8) . .
N7B Fe6 N10B 122.5(9) . .
N7B Fe6 N11B 87.3(8) . .
N7B Fe6 N12B 146.5(8) . .
N8B Fe6 N9B 145.7(8) . .
N8B Fe6 N11B 121.8(7) . .
N8B Fe6 N12B 85.1(7) . .
N10B Fe6 N8B 86.9(8) . .
N10B Fe6 N9B 77.9(8) . .
N10B Fe6 N11B 144.1(8) . .
N10B Fe6 N12B 84.1(7) . .
N11B Fe6 N9B 86.0(8) . .
N11B Fe6 N12B 78.0(7) . .
N12B Fe6 N9B 122.9(7) . .
N1C Fe7 N2C 76.9(6) . .
N1C Fe7 N3C 85.2(7) . .
N1C Fe7 N4C 119.1(7) . .
N1C Fe7 N5C 83.1(7) . .
N3C Fe7 N2C 149.4(7) . .
N3C Fe7 N4C 78.9(7) . .
N4C Fe7 N2C 88.2(7) . .
N5C Fe7 N2C 116.6(7) . .
N5C Fe7 N3C 85.1(7) . .
N5C Fe7 N4C 150.9(7) . .
N6C Fe7 N1C 148.3(7) . .
N6C Fe7 N2C 86.3(7) . .
N6C Fe7 N3C 120.1(7) . .
N6C Fe7 N4C 86.4(8) . .
N6C Fe7 N5C 80.8(7) . .
N7C Fe8 N8C 76.8(8) . .
N7C Fe8 N9C 87.9(8) . .
N7C Fe8 N11C 83.0(8) . .
N7C Fe8 N12C 141.2(7) . .
N8C Fe8 N11C 116.8(8) . .
N9C Fe8 N8C 147.5(9) . .
N9C Fe8 N11C 88.9(8) . .
N10C Fe8 N7C 129.2(9) . .
N10C Fe8 N8C 89.6(9) . .
N10C Fe8 N9C 78.1(7) . .
N10C Fe8 N11C 144.0(10) . .
N10C Fe8 N12C 83.2(8) . .
N12C Fe8 N8C 83.8(8) . .
N12C Fe8 N9C 123.6(8) . .
N12C Fe8 N11C 76.3(8) . .
N1B O1B B9 113.3(15) . .
N1C O1C B13 112.5(16) . .
N2B O2B B10 112.4(17) . .
N2C O2C B14 114.3(14) . .
N3B O3B B9 113.3(16) . .
N3C O3C B13 111.5(15) . .
N4B O4B B10 114.5(18) . .
N4C O4C B14 114.5(14) . .
B9 O5B N5B 111.2(16) . .
N5C O5C B13 109.1(14) . .
N6B O6B B10 117.4(18) . .
N6C O6C B14 112.0(14) . .
N7B O7B B12 111.5(14) . .
N7C O7C B16 113.9(15) . .
N8B O8B B11 111.9(14) . .
N8C O8C B15 113.5(16) . .
N9B O9B B12 111.9(14) . .
N9C O9C B16 112.0(14) . .
N10B O10B B11 110.1(14) . .
N10C O10C B15 113.8(15) . .
B12 O11B N11B 115.4(17) . .
N11C O11C B16 109.1(16) . .
N12B O12B B11 114.1(15) . .
B15 O12C N12C 115.7(15) . .
O1B N1B Fe5 124.5(12) . .
C2B N1B Fe5 119.6(13) . .
C2B N1B O1B 114.9(15) . .
O1C N1C Fe7 123.0(11) . .
C2C N1C Fe7 120.2(12) . .
C2C N1C O1C 114.9(14) . .
O2B N2B Fe5 126.3(15) . .
C3B N2B Fe5 120.8(14) . .
C3B N2B O2B 112.8(17) . .
O2C N2C Fe7 121.1(10) . .
C3C N2C Fe7 120.8(13) . .
C3C N2C O2C 116.7(15) . .
O3B N3B Fe5 122.5(12) . .
C6B N3B Fe5 122.1(13) . .
C6B N3B O3B 115.3(16) . .
O3C N3C Fe7 123.8(12) . .
C6C N3C Fe7 119.1(13) . .
C6C N3C O3C 117.0(16) . .
O4B N4B Fe5 120.6(16) . .
C7B N4B Fe5 120.5(17) . .
C7B N4B O4B 118(2) . .
O4C N4C Fe7 120.9(13) . .
C7C N4C Fe7 119.7(13) . .
C7C N4C O4C 118.6(16) . .
O5B N5B Fe5 123.3(14) . .
C10B N5B Fe5 122.2(13) . .
C10B N5B O5B 114.3(16) . .
O5C N5C Fe7 130.1(12) . .
O5C N5C C10C 110.7(14) . .
C10C N5C Fe7 115.9(13) . .
O6B N6B Fe5 119.8(13) . .
C11B N6B Fe5 121.3(14) . .
C11B N6B O6B 118.5(17) . .
O6C N6C Fe7 123.7(12) . .
C11C N6C Fe7 120.9(15) . .
C11C N6C O6C 115.0(17) . .
O7B N7B Fe6 123.5(11) . .
C25B N7B Fe6 123.1(13) . .
C25B N7B O7B 113.0(14) . .
O7C N7C Fe8 121.2(13) . .
C25C N7C Fe8 123.0(13) . .
C25C N7C O7C 115.8(16) . .
O8B N8B Fe6 125.3(11) . .
C26B N8B Fe6 118.0(12) . .
C26B N8B O8B 115.9(14) . .
O8C N8C Fe8 123.8(14) . .
O8C N8C C26C 117.8(18) . .
C26C N8C Fe8 116.3(16) . .
O9B N9B Fe6 126.1(13) . .
C29B N9B Fe6 118.4(13) . .
C29B N9B O9B 115.3(16) . .
O9C N9C Fe8 122.8(12) . .
C29C N9C Fe8 120.9(14) . .
C29C N9C O9C 116.1(16) . .
O10B N10B Fe6 122.8(13) . .
C30B N10B Fe6 121.6(15) . .
C30B N10B O10B 115.4(16) . .
O10C N10C Fe8 124.1(13) . .
C30C N10C Fe8 118.4(14) . .
C30C N10C O10C 117.4(17) . .
O11B N11B Fe6 122.0(12) . .
C33B N11B Fe6 121.4(13) . .
C33B N11B O11B 116.1(16) . .
O11C N11C Fe8 122.7(14) . .
C33C N11C Fe8 122.8(16) . .
C33C N11C O11C 112.8(18) . .
O12B N12B Fe6 123.3(11) . .
C34B N12B Fe6 118.3(12) . .
C34B N12B O12B 118.3(14) . .
O12C N12C Fe8 122.8(13) . .
C34C N12C Fe8 121.5(15) . .
C34C N12C O12C 115.0(17) . .
C13B N13B Pd2 118.7(13) . .
C17B N13B Pd2 119.3(12) . .
C17B N13B C13B 121.4(17) . .
C13C N13C Pd2 123.4(12) . .
C17C N13C Pd2 121.5(16) . .
C17C N13C C13C 114(2) . .
C36B N14B Pd2 121.8(12) . 2_655
C40B N14B Pd2 119.7(14) . 2_655
C40B N14B C36B 118.1(17) . .
C36C N14C Pd2 119.3(12) . 2_655
C36C N14C C40C 121.3(17) . .
C40C N14C Pd2 119.3(13) . 2_655
H1BA C1B H1BB 109.5 . .
H1BA C1B H1BC 109.5 . .
H1BB C1B H1BC 109.5 . .
C2B C1B H1BA 109.5 . .
C2B C1B H1BB 109.5 . .
C2B C1B H1BC 109.5 . .
H1CA C1C H1CB 109.5 . .
H1CA C1C H1CC 109.5 . .
H1CB C1C H1CC 109.5 . .
C2C C1C H1CA 109.5 . .
C2C C1C H1CB 109.5 . .
C2C C1C H1CC 109.5 . .
N1B C2B C1B 124.0(16) . .
N1B C2B C3B 112.4(17) . .
C3B C2B C1B 123.6(17) . .
N1C C2C C1C 123.7(16) . .
N1C C2C C3C 110.2(16) . .
C3C C2C C1C 125.6(18) . .
N2B C3B C2B 108.6(17) . .
N2B C3B C4B 123.3(17) . .
C2B C3B C4B 128.2(17) . .
N2C C3C C2C 110.0(17) . .
N2C C3C C4C 126(2) . .
C4C C3C C2C 124(2) . .
C3B C4B H4BA 109.5 . .
C3B C4B H4BB 109.5 . .
C3B C4B H4BC 109.5 . .
H4BA C4B H4BB 109.5 . .
H4BA C4B H4BC 109.5 . .
H4BB C4B H4BC 109.5 . .
C3C C4C H4CA 109.5 . .
C3C C4C H4CB 109.5 . .
C3C C4C H4CC 109.5 . .
H4CA C4C H4CB 109.5 . .
H4CA C4C H4CC 109.5 . .
H4CB C4C H4CC 109.5 . .
H5BA C5B H5BB 109.5 . .
H5BA C5B H5BC 109.5 . .
H5BB C5B H5BC 109.5 . .
C6B C5B H5BA 109.5 . .
C6B C5B H5BB 109.5 . .
C6B C5B H5BC 109.5 . .
H5CA C5C H5CB 109.5 . .
H5CA C5C H5CC 109.5 . .
H5CB C5C H5CC 109.5 . .
C6C C5C H5CA 109.5 . .
C6C C5C H5CB 109.5 . .
C6C C5C H5CC 109.5 . .
N3B C6B C5B 127.2(17) . .
N3B C6B C7B 111.0(17) . .
C7B C6B C5B 121.8(18) . .
N3C C6C C5C 126.6(18) . .
N3C C6C C7C 109.4(16) . .
C5C C6C C7C 124.0(17) . .
N4B C7B C6B 111.1(19) . .
N4B C7B C8B 125(2) . .
C6B C7B C8B 123.2(19) . .
N4C C7C C6C 112.5(16) . .
N4C C7C C8C 125.5(17) . .
C6C C7C C8C 121.8(17) . .
C7B C8B H8BA 109.5 . .
C7B C8B H8BB 109.5 . .
C7B C8B H8BC 109.5 . .
H8BA C8B H8BB 109.5 . .
H8BA C8B H8BC 109.5 . .
H8BB C8B H8BC 109.5 . .
C7C C8C H8CA 109.5 . .
C7C C8C H8CB 109.5 . .
C7C C8C H8CC 109.5 . .
H8CA C8C H8CB 109.5 . .
H8CA C8C H8CC 109.5 . .
H8CB C8C H8CC 109.5 . .
H9BA C9B H9BB 109.5 . .
H9BA C9B H9BC 109.5 . .
H9BB C9B H9BC 109.5 . .
C10B C9B H9BA 109.5 . .
C10B C9B H9BB 109.5 . .
C10B C9B H9BC 109.5 . .
H9CA C9C H9CB 109.5 . .
H9CA C9C H9CC 109.5 . .
H9CB C9C H9CC 109.5 . .
C10C C9C H9CA 109.5 . .
C10C C9C H9CB 109.5 . .
C10C C9C H9CC 109.5 . .
N5B C10B C9B 126.9(17) . .
N5B C10B C11B 108.3(16) . .
C11B C10B C9B 124.8(17) . .
N5C C10C C9C 126.0(17) . .
N5C C10C C11C 108.2(17) . .
C11C C10C C9C 126(2) . .
N6B C11B C10B 112.1(18) . .
N6B C11B C12B 121.5(18) . .
C10B C11B C12B 126.4(17) . .
N6C C11C C10C 113.0(19) . .
N6C C11C C12C 126(2) . .
C10C C11C C12C 121(2) . .
C11B C12B H12A 109.5 . .
C11B C12B H12B 109.5 . .
C11B C12B H12C 109.5 . .
H12A C12B H12B 109.5 . .
H12A C12B H12C 109.5 . .
H12B C12B H12C 109.5 . .
C11C C12C H12D 109.5 . .
C11C C12C H12E 109.5 . .
C11C C12C H12F 109.5 . .
H12D C12C H12E 109.5 . .
H12D C12C H12F 109.5 . .
H12E C12C H12F 109.5 . .
N13B C13B H13B 120.2 . .
N13B C13B C14B 119.7(18) . .
C14B C13B H13B 120.2 . .
N13C C13C H13C 116.2 . .
N13C C13C C14C 127.5(17) . .
C14C C13C H13C 116.3 . .
C13B C14B B9 119.4(19) . .
C15B C14B C13B 117.6(18) . .
C15B C14B B9 123(2) . .
C13C C14C B13 123.1(17) . .
C15C C14C C13C 114.7(18) . .
C15C C14C B13 121.9(19) . .
C14B C15B H15B 119.2 . .
C14B C15B C16B 121.6(19) . .
C16B C15B H15B 119.2 . .
C14C C15C H15C 121.5 . .
C14C C15C C16C 117(2) . .
C16C C15C H15C 121.5 . .
C15B C16B H16B 120.9 . .
C17B C16B C15B 118.2(19) . .
C17B C16B H16B 120.9 . .
C15C C16C H16C 120.8 . .
C17C C16C C15C 118(2) . .
C17C C16C H16C 120.8 . .
N13B C17B C16B 120.9(17) . .
N13B C17B H17B 119.5 . .
C16B C17B H17B 119.5 . .
N13C C17C C16C 125(2) . .
N13C C17C H17C 117.6 . .
C16C C17C H17C 117.6 . .
C19B C18B C23B 116.9(17) . .
C19B C18B B10 119.4(18) . .
C23B C18B B10 123.7(19) . .
C19C C18C C23C 117.0(19) . .
C19C C18C B14 120.3(19) . .
C23C C18C B14 120.3(19) . .
C18B C19B H19B 118.6 . .
C18B C19B C20B 122.9(17) . .
C20B C19B H19B 118.6 . .
C18C C19C H19C 119.8 . .
C18C C19C C20C 120.4(18) . .
C20C C19C H19C 119.8 . .
C19B C20B B11 118.7(15) . .
C21B C20B C19B 117.5(17) . .
C21B C20B B11 123.4(17) . .
C19C C20C B15 119.4(18) . .
C21C C20C C19C 119.2(18) . .
C21C C20C B15 121(2) . .
C20B C21B H21B 119.7 . .
C20B C21B C22B 120.7(18) . .
C22B C21B H21B 119.7 . .
C20C C21C H21C 118.9 . .
C22C C21C C20C 122(2) . .
C22C C21C H21C 118.9 . .
C21B C22B H22B 119.7 . .
C23B C22B C21B 120.6(17) . .
C23B C22B H22B 119.7 . .
C21C C22C H22C 121.8 . .
C21C C22C C23C 116(2) . .
C23C C22C H22C 121.8 . .
C18B C23B H23B 119.4 . .
C22B C23B C18B 121.2(18) . .
C22B C23B H23B 119.4 . .
C18C C23C C22C 124(2) . .
C18C C23C H23C 117.8 . .
C22C C23C H23C 117.8 . .
H24A C24B H24B 109.5 . .
H24A C24B H24C 109.5 . .
H24B C24B H24C 109.5 . .
C25B C24B H24A 109.5 . .
C25B C24B H24B 109.5 . .
C25B C24B H24C 109.5 . .
H24D C24C H24E 109.5 . .
H24D C24C H24F 109.5 . .
H24E C24C H24F 109.5 . .
C25C C24C H24D 109.5 . .
C25C C24C H24E 109.5 . .
C25C C24C H24F 109.5 . .
N7B C25B C24B 125.0(17) . .
N7B C25B C26B 109.3(15) . .
C26B C25B C24B 125.7(16) . .
N7C C25C C24C 127.2(18) . .
N7C C25C C26C 111.5(17) . .
C26C C25C C24C 120.8(19) . .
N8B C26B C25B 111.5(15) . .
N8B C26B C27B 121.8(16) . .
C25B C26B C27B 126.6(17) . .
N8C C26C C27C 120(2) . .
C25C C26C N8C 111.2(19) . .
C25C C26C C27C 128(2) . .
C26B C27B H27A 109.5 . .
C26B C27B H27B 109.5 . .
C26B C27B H27C 109.5 . .
H27A C27B H27B 109.5 . .
H27A C27B H27C 109.5 . .
H27B C27B H27C 109.5 . .
C26C C27C H27D 109.5 . .
C26C C27C H27E 109.5 . .
C26C C27C H27F 109.5 . .
H27D C27C H27E 109.5 . .
H27D C27C H27F 109.5 . .
H27E C27C H27F 109.5 . .
H28A C28B H28B 109.5 . .
H28A C28B H28C 109.5 . .
H28B C28B H28C 109.5 . .
C29B C28B H28A 109.5 . .
C29B C28B H28B 109.5 . .
C29B C28B H28C 109.5 . .
H28D C28C H28E 109.5 . .
H28D C28C H28F 109.5 . .
H28E C28C H28F 109.5 . .
C29C C28C H28D 109.5 . .
C29C C28C H28E 109.5 . .
C29C C28C H28F 109.5 . .
N9B C29B C28B 122.6(17) . .
N9B C29B C30B 115.3(17) . .
C30B C29B C28B 122.0(18) . .
N9C C29C C28C 125.8(19) . .
N9C C29C C30C 110.7(17) . .
C30C C29C C28C 123.3(19) . .
N10B C30B C29B 106.5(17) . .
N10B C30B C31B 122.4(18) . .
C29B C30B C31B 130.8(19) . .
N10C C30C C29C 111.5(18) . .
N10C C30C C31C 122.8(18) . .
C29C C30C C31C 125.6(18) . .
C30B C31B H31A 109.5 . .
C30B C31B H31B 109.5 . .
C30B C31B H31C 109.5 . .
H31A C31B H31B 109.5 . .
H31A C31B H31C 109.5 . .
H31B C31B H31C 109.5 . .
C30C C31C H31D 109.5 . .
C30C C31C H31E 109.5 . .
C30C C31C H31F 109.5 . .
H31D C31C H31E 109.5 . .
H31D C31C H31F 109.5 . .
H31E C31C H31F 109.5 . .
H32A C32B H32B 109.5 . .
H32A C32B H32C 109.5 . .
H32B C32B H32C 109.5 . .
C33B C32B H32A 109.5 . .
C33B C32B H32B 109.5 . .
C33B C32B H32C 109.5 . .
H32D C32C H32E 109.5 . .
H32D C32C H32F 109.5 . .
H32E C32C H32F 109.5 . .
C33C C32C H32D 109.5 . .
C33C C32C H32E 109.5 . .
C33C C32C H32F 109.5 . .
N11B C33B C32B 126.3(17) . .
N11B C33B C34B 107.2(17) . .
C34B C33B C32B 126.5(18) . .
N11C C33C C32C 131(2) . .
N11C C33C C34C 107.1(19) . .
C32C C33C C34C 122(2) . .
N12B C34B C33B 114.8(17) . .
N12B C34B C35B 122.1(16) . .
C33B C34B C35B 122.8(17) . .
N12C C34C C33C 111.4(17) . .
N12C C34C C35C 129(2) . .
C35C C34C C33C 120(2) . .
C34B C35B H35A 109.5 . .
C34B C35B H35B 109.5 . .
C34B C35B H35C 109.5 . .
H35A C35B H35B 109.5 . .
H35A C35B H35C 109.5 . .
H35B C35B H35C 109.5 . .
C34C C35C H35D 109.5 . .
C34C C35C H35E 109.5 . .
C34C C35C H35F 109.5 . .
H35D C35C H35E 109.5 . .
H35D C35C H35F 109.5 . .
H35E C35C H35F 109.5 . .
N14B C36B H36B 117.3 . .
N14B C36B C37B 125.4(17) . .
C37B C36B H36B 117.3 . .
N14C C36C H36C 118.9 . .
N14C C36C C37C 122.1(18) . .
C37C C36C H36C 118.9 . .
C36B C37B C38B 114.4(18) . .
C36B C37B B12 124.3(18) . .
C38B C37B B12 121.2(18) . .
C36C C37C C38C 119.4(18) . .
C36C C37C B16 124.7(18) . .
C38C C37C B16 115.9(18) . .
C37B C38B H38B 118.9 . .
C39B C38B C37B 122(2) . .
C39B C38B H38B 118.9 . .
C37C C38C H38C 121.6 . .
C37C C38C C39C 117(2) . .
C39C C38C H38C 121.6 . .
C38B C39B H39B 121.0 . .
C38B C39B C40B 118(2) . .
C40B C39B H39B 121.0 . .
C38C C39C H39C 120.4 . .
C40C C39C C38C 119(2) . .
C40C C39C H39C 120.4 . .
N14B C40B C39B 121.0(19) . .
N14B C40B H40B 119.5 . .
C39B C40B H40B 119.5 . .
N14C C40C H40C 119.8 . .
C39C C40C N14C 120(2) . .
C39C C40C H40C 119.8 . .
O1B B9 O3B 107.8(19) . .
O1B B9 C14B 105.9(18) . .
O3B B9 C14B 108.2(19) . .
O5B B9 O1B 118(2) . .
O5B B9 O3B 104.2(19) . .
O5B B9 C14B 112.0(19) . .
O2B B10 O4B 106(2) . .
O2B B10 C18B 111(2) . .
O4B B10 C18B 112(2) . .
O6B B10 O2B 113(2) . .
O6B B10 O4B 105(2) . .
O6B B10 C18B 110(2) . .
O8B B11 O10B 106(2) . .
O8B B11 C20B 111.9(16) . .
O10B B11 C20B 103(2) . .
O12B B11 O8B 116(2) . .
O12B B11 O10B 107.0(17) . .
O12B B11 C20B 111.1(19) . .
O7B B12 O9B 105.0(17) . .
O7B B12 C37B 107.1(17) . .
O9B B12 C37B 103.0(16) . .
O11B B12 O7B 108.4(18) . .
O11B B12 O9B 113.4(18) . .
O11B B12 C37B 118.9(19) . .
O1C B13 O5C 111.5(17) . .
O1C B13 C14C 107.0(19) . .
O3C B13 O1C 111.5(18) . .
O3C B13 O5C 107.9(18) . .
O3C B13 C14C 108.7(17) . .
O5C B13 C14C 110.1(18) . .
O2C B14 O4C 112.4(17) . .
O2C B14 O6C 108.5(17) . .
O2C B14 C18C 110.2(18) . .
O4C B14 O6C 107.6(17) . .
O4C B14 C18C 110.2(18) . .
O6C B14 C18C 107.8(17) . .
O8C B15 O10C 109.9(18) . .
O8C B15 C20C 109.5(18) . .
O10C B15 C20C 110.5(17) . .
O12C B15 O8C 107.8(18) . .
O12C B15 O10C 108.0(18) . .
O12C B15 C20C 111.0(18) . .
O7C B16 C37C 104.7(17) . .
O9C B16 O7C 111.7(17) . .
O9C B16 O11C 116.7(19) . .
O9C B16 C37C 111.0(16) . .
O11C B16 O7C 106.3(17) . .
O11C B16 C37C 105.4(16) . .
N13 Pd1 N13A 89.4(6) . .
N13 Pd1 N14 92.6(6) . 2_755
N13 Pd1 N14A 179.2(6) . 2_755
N13A Pd1 N14 177.3(6) . 2_755
N13A Pd1 N14A 90.1(6) . 2_755
N14 Pd1 N14A 87.8(6) 2_755 2_755
N2 Fe1 N1 76.5(7) . .
N2 Fe1 N3 145.1(7) . .
N2 Fe1 N4 86.0(7) . .
N2 Fe1 N6 86.6(7) . .
N3 Fe1 N1 86.5(6) . .
N3 Fe1 N4 77.8(7) . .
N3 Fe1 N6 123.0(6) . .
N4 Fe1 N1 122.4(7) . .
N4 Fe1 N6 88.0(7) . .
N5 Fe1 N1 84.5(7) . .
N5 Fe1 N2 121.4(8) . .
N5 Fe1 N3 86.2(7) . .
N5 Fe1 N4 147.0(7) . .
N5 Fe1 N6 76.8(7) . .
N6 Fe1 N1 143.1(7) . .
N7 Fe2 N11 87.7(7) . .
N8 Fe2 N7 75.9(7) . .
N8 Fe2 N10 85.1(7) . .
N8 Fe2 N11 145.1(7) . .
N8 Fe2 N12 88.5(7) . .
N9 Fe2 N7 86.3(7) . .
N9 Fe2 N8 122.1(7) . .
N9 Fe2 N10 78.5(8) . .
N9 Fe2 N11 86.6(7) . .
N9 Fe2 N12 143.2(7) . .
N10 Fe2 N7 144.3(8) . .
N10 Fe2 N11 122.9(7) . .
N10 Fe2 N12 84.8(7) . .
N12 Fe2 N7 123.8(7) . .
N12 Fe2 N11 75.3(7) . .
N1A Fe3 N2A 76.8(7) . .
N1A Fe3 N4A 141.8(9) . .
N1A Fe3 N5A 86.5(9) . .
N3A Fe3 N1A 84.9(7) . .
N3A Fe3 N2A 121.1(7) . .
N3A Fe3 N4A 75.8(7) . .
N3A Fe3 N5A 86.7(8) . .
N3A Fe3 N6A 142.2(7) . .
N4A Fe3 N2A 85.3(8) . .
N5A Fe3 N2A 145.4(9) . .
N5A Fe3 N4A 124.1(10) . .
N6A Fe3 N1A 125.8(7) . .
N6A Fe3 N2A 90.0(7) . .
N6A Fe3 N4A 87.0(7) . .
N6A Fe3 N5A 75.3(8) . .
N7A Fe4 N11A 86.5(7) . .
N8A Fe4 N7A 77.4(7) . .
N8A Fe4 N10A 85.3(7) . .
N8A Fe4 N11A 149.2(7) . .
N9A Fe4 N7A 88.1(7) . .
N9A Fe4 N8A 116.9(7) . .
N9A Fe4 N10A 79.1(7) . .
N9A Fe4 N11A 88.1(7) . .
N10A Fe4 N7A 150.9(7) . .
N10A Fe4 N11A 118.7(7) . .
N12A Fe4 N7A 115.7(6) . .
N12A Fe4 N8A 88.5(6) . .
N12A Fe4 N9A 149.2(6) . .
N12A Fe4 N10A 86.6(7) . .
N12A Fe4 N11A 75.0(7) . .
N1 O1 B1 115.3(13) . .
B5 O1A N1A 110.2(15) . .
N2 O2 B2 109.3(13) . .
N2A O2A B6 115.6(15) . .
N3 O3 B1 116.1(14) . .
B5 O3A N3A 109.5(15) . .
B2 O4 N4 114.2(15) . .
N4A O4A B6 110.5(16) . .
N5 O5 B1 108.2(13) . .
N5A O5A B5 111.4(15) . .
N6 O6 B2 111.2(13) . .
N6A O6A B6 115.0(17) . .
B4 O7 N7 113.8(15) . .
N7A O7A B8 112.7(14) . .
N8 O8 B3 113.5(14) . .
N8A O8A B7 113.5(14) . .
N9 O9 B4 111.2(16) . .
N9A O9A B8 110.0(13) . .
N10 O10 B3 107.9(14) . .
N10A O10A B7 111.4(14) . .
N11 O11 B4 110.8(15) . .
B8 O11A N11A 113.9(15) . .
N12 O12 B3 114.0(14) . .
N12A O12A B7 114.7(13) . .
O1 N1 Fe1 122.4(11) . .
C2 N1 Fe1 119.7(12) . .
C2 N1 O1 117.9(14) . .
O1A N1A Fe3 124.8(12) . .
C2A N1A Fe3 119.4(13) . .
C2A N1A O1A 115.7(15) . .
O2 N2 Fe1 122.6(11) . .
C3 N2 Fe1 120.2(13) . .
C3 N2 O2 117.0(14) . .
O2A N2A Fe3 120.4(12) . .
C3A N2A Fe3 123.7(13) . .
C3A N2A O2A 115.4(16) . .
O3 N3 Fe1 122.0(12) . .
C6 N3 Fe1 119.4(13) . .
C6 N3 O3 118.5(15) . .
O3A N3A Fe3 126.5(12) . .
C6A N3A Fe3 124.3(14) . .
C6A N3A O3A 108.0(16) . .
O4 N4 Fe1 121.3(12) . .
C7 N4 Fe1 118.5(13) . .
C7 N4 O4 119.4(15) . .
O4A N4A Fe3 122.3(13) . .
C7A N4A Fe3 122.1(15) . .
C7A N4A O4A 115.1(17) . .
O5 N5 Fe1 124.9(12) . .
C10 N5 Fe1 120.7(13) . .
C10 N5 O5 114.2(15) . .
O5A N5A Fe3 122.0(14) . .
C10A N5A Fe3 120.3(17) . .
C10A N5A O5A 117.0(19) . .
O6 N6 Fe1 123.5(13) . .
C11 N6 Fe1 121.1(13) . .
C11 N6 O6 115.2(16) . .
O6A N6A Fe3 121.7(12) . .
C11A N6A Fe3 122.0(13) . .
C11A N6A O6A 116.2(15) . .
O7 N7 Fe2 122.0(12) . .
C25 N7 Fe2 122.4(12) . .
C25 N7 O7 115.5(15) . .
O7A N7A Fe4 120.9(13) . .
C25A N7A Fe4 122.8(13) . .
C25A N7A O7A 115.3(16) . .
O8 N8 Fe2 122.4(12) . .
C26 N8 Fe2 122.3(13) . .
C26 N8 O8 113.9(15) . .
O8A N8A Fe4 123.4(12) . .
C26A N8A Fe4 118.7(14) . .
C26A N8A O8A 116.3(15) . .
O9 N9 Fe2 125.4(14) . .
C29 N9 Fe2 121.1(13) . .
C29 N9 O9 113.1(16) . .
O9A N9A Fe4 124.8(11) . .
C29A N9A Fe4 118.8(14) . .
C29A N9A O9A 115.5(17) . .
O10 N10 Fe2 127.1(13) . .
C30 N10 Fe2 120.8(14) . .
C30 N10 O10 111.8(16) . .
O10A N10A Fe4 125.8(13) . .
C30A N10A Fe4 118.5(14) . .
C30A N10A O10A 114.4(16) . .
O11 N11 Fe2 122.3(13) . .
C33 N11 Fe2 121.3(14) . .
C33 N11 O11 115.5(17) . .
O11A N11A Fe4 117.8(12) . .
C33A N11A Fe4 120.3(14) . .
C33A N11A O11A 121.6(17) . .
O12 N12 Fe2 121.5(11) . .
C34 N12 Fe2 123.5(13) . .
C34 N12 O12 114.8(15) . .
O12A N12A Fe4 120.7(11) . .
C34A N12A Fe4 121.9(12) . .
C34A N12A O12A 116.7(14) . .
C13 N13 Pd1 124.2(12) . .
C17 N13 Pd1 124.6(13) . .
C17 N13 C13 111.1(17) . .
C13A N13A Pd1 125.3(13) . .
C17A N13A Pd1 121.6(13) . .
C17A N13A C13A 112.9(17) . .
C36 N14 Pd1 126.1(11) . 2_755
C36 N14 C40 115.9(16) . .
C40 N14 Pd1 117.9(12) . 2_755
C36A N14A Pd1 122.8(12) . 2_755
C40A N14A Pd1 120.4(12) . 2_755
C40A N14A C36A 116.4(15) . .
H1A C1 H1B 109.5 . .
H1A C1 H1C 109.5 . .
H1B C1 H1C 109.5 . .
C2 C1 H1A 109.5 . .
C2 C1 H1B 109.5 . .
C2 C1 H1C 109.5 . .
H1AA C1A H1AB 109.5 . .
H1AA C1A H1AC 109.5 . .
H1AB C1A H1AC 109.5 . .
C2A C1A H1AA 109.5 . .
C2A C1A H1AB 109.5 . .
C2A C1A H1AC 109.5 . .
N1 C2 C1 127.3(18) . .
N1 C2 C3 115.2(16) . .
C3 C2 C1 117.5(17) . .
N1A C2A C1A 122.2(17) . .
N1A C2A C3A 112.9(17) . .
C3A C2A C1A 124.4(18) . .
N2 C3 C2 108.0(15) . .
N2 C3 C4 122.2(17) . .
C2 C3 C4 129.9(17) . .
N2A C3A C2A 106.9(16) . .
N2A C3A C4A 126.5(18) . .
C4A C3A C2A 126.6(18) . .
C3 C4 H4A 109.5 . .
C3 C4 H4B 109.5 . .
C3 C4 H4C 109.5 . .
H4A C4 H4B 109.5 . .
H4A C4 H4C 109.5 . .
H4B C4 H4C 109.5 . .
C3A C4A H4AA 109.5 . .
C3A C4A H4AB 109.5 . .
C3A C4A H4AC 109.5 . .
H4AA C4A H4AB 109.5 . .
H4AA C4A H4AC 109.5 . .
H4AB C4A H4AC 109.5 . .
H5A C5 H5B 109.5 . .
H5A C5 H5C 109.5 . .
H5B C5 H5C 109.5 . .
C6 C5 H5A 109.5 . .
C6 C5 H5B 109.5 . .
C6 C5 H5C 109.5 . .
H5AA C5A H5AB 109.5 . .
H5AA C5A H5AC 109.5 . .
H5AB C5A H5AC 109.5 . .
C6A C5A H5AA 109.5 . .
C6A C5A H5AB 109.5 . .
C6A C5A H5AC 109.5 . .
N3 C6 C5 120.2(17) . .
N3 C6 C7 109.0(16) . .
C7 C6 C5 130.5(19) . .
N3A C6A C5A 132.1(18) . .
N3A C6A C7A 107.2(18) . .
C7A C6A C5A 120.7(18) . .
N4 C7 C6 114.9(17) . .
N4 C7 C8 120.6(17) . .
C6 C7 C8 123.9(18) . .
N4A C7A C6A 110.1(19) . .
N4A C7A C8A 125.8(19) . .
C6A C7A C8A 123.2(18) . .
C7 C8 H8A 109.5 . .
C7 C8 H8B 109.5 . .
C7 C8 H8C 109.5 . .
H8A C8 H8B 109.5 . .
H8A C8 H8C 109.5 . .
H8B C8 H8C 109.5 . .
C7A C8A H8AA 109.5 . .
C7A C8A H8AB 109.5 . .
C7A C8A H8AC 109.5 . .
H8AA C8A H8AB 109.5 . .
H8AA C8A H8AC 109.5 . .
H8AB C8A H8AC 109.5 . .
H9A C9 H9B 109.5 . .
H9A C9 H9C 109.5 . .
H9B C9 H9C 109.5 . .
C10 C9 H9A 109.5 . .
C10 C9 H9B 109.5 . .
C10 C9 H9C 109.5 . .
H9AA C9A H9AB 109.5 . .
H9AA C9A H9AC 109.5 . .
H9AB C9A H9AC 109.5 . .
C10A C9A H9AA 109.5 . .
C10A C9A H9AB 109.5 . .
C10A C9A H9AC 109.5 . .
N5 C10 C9 125.3(18) . .
N5 C10 C11 111.2(16) . .
C11 C10 C9 123.2(18) . .
N5A C10A C9A 125(2) . .
N5A C10A C11A 112(2) . .
C11A C10A C9A 123(2) . .
N6 C11 C10 109.7(16) . .
N6 C11 C12 124.6(18) . .
C10 C11 C12 125.5(17) . .
N6A C11A C10A 109.7(18) . .
N6A C11A C12A 120.0(19) . .
C10A C11A C12A 130(2) . .
C11 C12 H12G 109.5 . .
C11 C12 H12H 109.5 . .
C11 C12 H12I 109.5 . .
H12G C12 H12H 109.5 . .
H12G C12 H12I 109.5 . .
H12H C12 H12I 109.5 . .
C11A C12A H12J 109.5 . .
C11A C12A H12K 109.5 . .
C11A C12A H12L 109.5 . .
H12J C12A H12K 109.5 . .
H12J C12A H12L 109.5 . .
H12K C12A H12L 109.5 . .
N13 C13 H13 116.6 . .
C14 C13 N13 126.8(17) . .
C14 C13 H13 116.6 . .
N13A C13A H13A 115.9 . .
C14A C13A N13A 128.3(17) . .
C14A C13A H13A 115.9 . .
C13 C14 C15 118.5(17) . .
C13 C14 B1 118.8(16) . .
C15 C14 B1 122.5(17) . .
C13A C14A B5 119.5(17) . .
C15A C14A C13A 109.5(18) . .
C15A C14A B5 130.6(18) . .
C14 C15 H15 123.0 . .
C16 C15 C14 114(2) . .
C16 C15 H15 123.0 . .
C14A C15A H15A 116.0 . .
C16A C15A C14A 128(2) . .
C16A C15A H15A 116.0 . .
C15 C16 H16 119.0 . .
C15 C16 C17 122(2) . .
C17 C16 H16 119.0 . .
C15A C16A H16A 121.0 . .
C15A C16A C17A 118(2) . .
C17A C16A H16A 121.0 . .
N13 C17 C16 127.3(19) . .
N13 C17 H17 116.3 . .
C16 C17 H17 116.3 . .
N13A C17A C16A 123.3(19) . .
N13A C17A H17A 118.4 . .
C16A C17A H17A 118.4 . .
C19 C18 C23 115.9(16) . .
C19 C18 B2 122.4(16) . .
C23 C18 B2 121.5(15) . .
C19A C18A C23A 116.1(18) . .
C19A C18A B6 123.4(19) . .
C23A C18A B6 120.1(19) . .
C18 C19 H19 117.6 . .
C18 C19 C20 124.7(17) . .
C20 C19 H19 117.6 . .
C18A C19A H19A 117.0 . .
C18A C19A C20A 126.1(19) . .
C20A C19A H19A 117.0 . .
C19 C20 C21 115.6(16) . .
C19 C20 B3 121.2(16) . .
C21 C20 B3 123.2(16) . .
C19A C20A B7 123.0(17) . .
C21A C20A C19A 115.0(17) . .
C21A C20A B7 121.5(18) . .
C20 C21 H21 120.1 . .
C22 C21 C20 119.9(18) . .
C22 C21 H21 120.1 . .
C20A C21A H21A 119.3 . .
C20A C21A C22A 121.5(19) . .
C22A C21A H21A 119.3 . .
C21 C22 H22 118.2 . .
C21 C22 C23 123.6(17) . .
C23 C22 H22 118.2 . .
C21A C22A H22A 120.4 . .
C23A C22A C21A 119(2) . .
C23A C22A H22A 120.4 . .
C18 C23 H23 120.0 . .
C22 C23 C18 120.1(16) . .
C22 C23 H23 120.0 . .
C18A C23A H23A 118.9 . .
C22A C23A C18A 122.2(19) . .
C22A C23A H23A 118.9 . .
H24G C24 H24H 109.5 . .
H24G C24 H24I 109.5 . .
H24H C24 H24I 109.5 . .
C25 C24 H24G 109.5 . .
C25 C24 H24H 109.5 . .
C25 C24 H24I 109.5 . .
H24J C24A H24K 109.5 . .
H24J C24A H24L 109.5 . .
H24K C24A H24L 109.5 . .
C25A C24A H24J 109.5 . .
C25A C24A H24K 109.5 . .
C25A C24A H24L 109.5 . .
N7 C25 C24 128.4(16) . .
N7 C25 C26 110.0(16) . .
C26 C25 C24 121.6(17) . .
N7A C25A C24A 127.4(18) . .
N7A C25A C26A 109.9(17) . .
C24A C25A C26A 121.6(19) . .
N8 C26 C25 108.5(17) . .
N8 C26 C27 127.0(17) . .
C25 C26 C27 124.4(16) . .
N8A C26A C25A 111.1(17) . .
N8A C26A C27A 121.9(18) . .
C27A C26A C25A 127.0(18) . .
C26 C27 H27G 109.5 . .
C26 C27 H27H 109.5 . .
C26 C27 H27I 109.5 . .
H27G C27 H27H 109.5 . .
H27G C27 H27I 109.5 . .
H27H C27 H27I 109.5 . .
C26A C27A H27J 109.5 . .
C26A C27A H27K 109.5 . .
C26A C27A H27L 109.5 . .
H27J C27A H27K 109.5 . .
H27J C27A H27L 109.5 . .
H27K C27A H27L 109.5 . .
H28G C28 H28H 109.5 . .
H28G C28 H28I 109.5 . .
H28H C28 H28I 109.5 . .
C29 C28 H28G 109.5 . .
C29 C28 H28H 109.5 . .
C29 C28 H28I 109.5 . .
H28J C28A H28K 109.5 . .
H28J C28A H28L 109.5 . .
H28K C28A H28L 109.5 . .
C29A C28A H28J 109.5 . .
C29A C28A H28K 109.5 . .
C29A C28A H28L 109.5 . .
N9 C29 C28 124.2(18) . .
N9 C29 C30 112.1(18) . .
C30 C29 C28 124(2) . .
N9A C29A C28A 126(2) . .
N9A C29A C30A 112.8(18) . .
C30A C29A C28A 121(2) . .
N10 C30 C29 106.5(19) . .
N10 C30 C31 125.2(19) . .
C29 C30 C31 127.8(19) . .
N10A C30A C29A 110.5(17) . .
N10A C30A C31A 126.8(18) . .
C29A C30A C31A 122.6(18) . .
C30 C31 H31G 109.5 . .
C30 C31 H31H 109.5 . .
C30 C31 H31I 109.5 . .
H31G C31 H31H 109.5 . .
H31G C31 H31I 109.5 . .
H31H C31 H31I 109.5 . .
C30A C31A H31J 109.5 . .
C30A C31A H31K 109.5 . .
C30A C31A H31L 109.5 . .
H31J C31A H31K 109.5 . .
H31J C31A H31L 109.5 . .
H31K C31A H31L 109.5 . .
H32G C32 H32H 109.5 . .
H32G C32 H32I 109.5 . .
H32H C32 H32I 109.5 . .
C33 C32 H32G 109.5 . .
C33 C32 H32H 109.5 . .
C33 C32 H32I 109.5 . .
H32J C32A H32K 109.5 . .
H32J C32A H32L 109.5 . .
H32K C32A H32L 109.5 . .
C33A C32A H32J 109.5 . .
C33A C32A H32K 109.5 . .
C33A C32A H32L 109.5 . .
N11 C33 C32 125(2) . .
N11 C33 C34 113.5(18) . .
C34 C33 C32 121.8(19) . .
N11A C33A C32A 122(2) . .
N11A C33A C34A 111.5(19) . .
C34A C33A C32A 126(2) . .
N12 C34 C33 105.4(17) . .
N12 C34 C35 128.6(18) . .
C35 C34 C33 126.0(19) . .
N12A C34A C33A 110.9(17) . .
N12A C34A C35A 123.4(16) . .
C33A C34A C35A 125.7(18) . .
C34 C35 H35G 109.5 . .
C34 C35 H35H 109.5 . .
C34 C35 H35I 109.5 . .
H35G C35 H35H 109.5 . .
H35G C35 H35I 109.5 . .
H35H C35 H35I 109.5 . .
C34A C35A H35J 109.5 . .
C34A C35A H35K 109.5 . .
C34A C35A H35L 109.5 . .
H35J C35A H35K 109.5 . .
H35J C35A H35L 109.5 . .
H35K C35A H35L 109.5 . .
N14 C36 H36 117.7 . .
C37 C36 N14 124.6(16) . .
C37 C36 H36 117.7 . .
N14A C36A H36A 118.1 . .
C37A C36A N14A 123.8(17) . .
C37A C36A H36A 118.1 . .
C36 C37 B4 118.0(17) . .
C38 C37 C36 118.8(19) . .
C38 C37 B4 123.2(19) . .
C36A C37A C38A 117.0(17) . .
C36A C37A B8 119.0(17) . .
C38A C37A B8 123.7(17) . .
C37 C38 H38 121.8 . .
C37 C38 C39 116(2) . .
C39 C38 H38 121.8 . .
C37A C38A H38A 120.1 . .
C39A C38A C37A 119.7(19) . .
C39A C38A H38A 120.1 . .
C38 C39 H39 120.4 . .
C40 C39 C38 119(2) . .
C40 C39 H39 120.4 . .
C38A C39A H39A 119.0 . .
C40A C39A C38A 122(2) . .
C40A C39A H39A 119.0 . .
N14 C40 H40 119.9 . .
C39 C40 N14 120(2) . .
C39 C40 H40 119.9 . .
N14A C40A H40A 119.9 . .
C39A C40A N14A 120.3(18) . .
C39A C40A H40A 119.9 . .
O1 B1 O5 105.1(15) . .
O1 B1 C14 110.0(16) . .
O3 B1 O1 112.2(16) . .
O3 B1 O5 109.2(15) . .
O3 B1 C14 112.7(16) . .
C14 B1 O5 107.3(15) . .
O2 B2 O6 104.3(14) . .
O2 B2 C18 104.1(13) . .
O4 B2 O2 114.0(16) . .
O4 B2 O6 114.4(15) . .
O4 B2 C18 112.8(15) . .
O6 B2 C18 106.2(14) . .
O8 B3 O10 111.2(15) . .
O8 B3 O12 111.0(16) . .
O8 B3 C20 108.0(15) . .
O10 B3 C20 109.3(14) . .
O12 B3 O10 108.5(15) . .
O12 B3 C20 108.7(16) . .
O7 B4 O9 113.4(19) . .
O7 B4 O11 111(2) . .
O7 B4 C37 110.9(19) . .
O9 B4 C37 105.0(18) . .
O11 B4 O9 106.7(18) . .
O11 B4 C37 109.7(17) . .
O1A B5 O3A 120(2) . .
O1A B5 O5A 107.2(19) . .
O1A B5 C14A 106.3(16) . .
O3A B5 O5A 107.4(17) . .
O3A B5 C14A 110.1(17) . .
C14A B5 O5A 105.1(17) . .
O2A B6 O4A 111(2) . .
O2A B6 C18A 111.4(18) . .
O4A B6 C18A 108.1(19) . .
O6A B6 O2A 112(2) . .
O6A B6 O4A 103.1(18) . .
O6A B6 C18A 111(2) . .
O8A B7 O10A 108.0(15) . .
O8A B7 O12A 109.5(16) . .
O8A B7 C20A 112.8(18) . .
O10A B7 O12A 109.2(17) . .
C20A B7 O10A 110.1(17) . .
C20A B7 O12A 107.3(16) . .
O7A B8 C37A 107.1(16) . .
O9A B8 O7A 111.5(18) . .
O9A B8 C37A 106.0(16) . .
O11A B8 O7A 110.9(17) . .
O11A B8 O9A 110.5(17) . .
O11A B8 C37A 110.6(18) . .
F13 B17 F14 111.1(11) . .
F13 B17 F15 109.1(11) . .
F13 B17 F16 109.9(12) . .
F14 B17 F15 109.1(12) . .
F14 B17 F16 109.7(11) . .
F16 B17 F15 107.9(11) . .
F5 B18 F6 109.4(13) . .
F5 B18 F7 108.2(13) . .
F6 B18 F7 107.2(12) . .
F8 B18 F5 111.5(13) . .
F8 B18 F6 110.8(13) . .
F8 B18 F7 109.7(13) . .
F9 B19 F12 106.5(12) . .
F10 B19 F9 111.8(13) . .
F10 B19 F11 112.5(13) . .
F10 B19 F12 109.1(13) . .
F11 B19 F9 109.6(13) . .
F11 B19 F12 107.1(13) . .
F1 B20 F3 109.2(13) . .
F1 B20 F4 108.7(13) . .
F2 B20 F1 110.2(14) . .
F2 B20 F3 110.2(14) . .
F2 B20 F4 109.7(14) . .
F3 B20 F4 108.7(13) . .
F18 B21 F20 107.2(15) . .
F17 B21 F18 115.9(16) . .
F17 B21 F19 108.8(15) . .
F17 B21 F20 109.4(15) . .
F19 B21 F18 108.3(15) . .
F19 B21 F20 106.8(15) . .

loop_
_geom_bond_atom_site_label_1
_geom_bond_atom_site_label_2
_geom_bond_distance
_geom_bond_site_symmetry_2
Pd2 N13B 2.045(15) .
Pd2 N13C 1.94(2) .
Pd2 N14B 2.041(13) 2_655
Pd2 N14C 2.028(15) 2_655
Fe5 N1B 1.868(16) .
Fe5 N2B 1.819(19) .
Fe5 N3B 1.900(16) .
Fe5 N4B 1.93(2) .
Fe5 N5B 1.858(17) .
Fe5 N6B 1.874(17) .
Fe6 N7B 1.859(15) .
Fe6 N8B 1.869(15) .
Fe6 N9B 1.887(15) .
Fe6 N10B 1.861(18) .
Fe6 N11B 1.870(16) .
Fe6 N12B 1.881(14) .
Fe7 N1C 1.882(15) .
Fe7 N2C 1.928(13) .
Fe7 N3C 1.905(16) .
Fe7 N4C 1.923(17) .
Fe7 N5C 1.885(16) .
Fe7 N6C 1.858(18) .
Fe8 N7C 1.876(16) .
Fe8 N8C 1.894(18) .
Fe8 N9C 1.888(16) .
Fe8 N10C 1.867(18) .
Fe8 N11C 1.945(19) .
Fe8 N12C 1.885(18) .
O1B N1B 1.377(19) .
O1B B9 1.45(3) .
O1C N1C 1.413(18) .
O1C B13 1.46(3) .
O2B N2B 1.38(2) .
O2B B10 1.44(3) .
O2C N2C 1.398(17) .
O2C B14 1.44(3) .
O3B N3B 1.403(19) .
O3B B9 1.48(3) .
O3C N3C 1.386(19) .
O3C B13 1.46(3) .
O4B N4B 1.38(2) .
O4B B10 1.49(3) .
O4C N4C 1.388(19) .
O4C B14 1.48(3) .
O5B N5B 1.44(2) .
O5B B9 1.42(3) .
O5C N5C 1.318(18) .
O5C B13 1.50(3) .
O6B N6B 1.42(2) .
O6B B10 1.43(3) .
O6C N6C 1.404(19) .
O6C B14 1.52(3) .
O7B N7B 1.429(19) .
O7B B12 1.53(3) .
O7C N7C 1.372(19) .
O7C B16 1.46(3) .
O8B N8B 1.392(18) .
O8B B11 1.44(2) .
O8C N8C 1.40(2) .
O8C B15 1.48(3) .
O9B N9B 1.338(18) .
O9B B12 1.53(3) .
O9C N9C 1.374(19) .
O9C B16 1.45(2) .
O10B N10B 1.44(2) .
O10B B11 1.54(3) .
O10C N10C 1.37(2) .
O10C B15 1.50(3) .
O11B N11B 1.40(2) .
O11B B12 1.38(3) .
O11C N11C 1.41(2) .
O11C B16 1.46(3) .
O12B N12B 1.374(18) .
O12B B11 1.38(3) .
O12C N12C 1.41(2) .
O12C B15 1.40(3) .
N1B C2B 1.31(2) .
N1C C2C 1.34(2) .
N2B C3B 1.37(2) .
N2C C3C 1.29(2) .
N3B C6B 1.25(2) .
N3C C6C 1.36(2) .
N4B C7B 1.26(3) .
N4C C7C 1.29(2) .
N5B C10B 1.33(2) .
N5C C10C 1.43(2) .
N6B C11B 1.29(2) .
N6C C11C 1.28(2) .
N7B C25B 1.29(2) .
N7C C25C 1.28(2) .
N8B C26B 1.36(2) .
N8C C26C 1.40(3) .
N9B C29B 1.29(2) .
N9C C29C 1.26(2) .
N10B C30B 1.35(2) .
N10C C30C 1.33(2) .
N11B C33B 1.33(2) .
N11C C33C 1.30(3) .
N12B C34B 1.29(2) .
N12C C34C 1.33(3) .
N13B C13B 1.35(2) .
N13B C17B 1.35(2) .
N13C C13C 1.38(2) .
N13C C17C 1.29(2) .
N14B Pd2 2.041(13) 2_655
N14B C36B 1.34(2) .
N14B C40B 1.33(3) .
N14C Pd2 2.028(15) 2_655
N14C C36C 1.30(2) .
N14C C40C 1.39(2) .
C1B H1BA 0.9800 .
C1B H1BB 0.9800 .
C1B H1BC 0.9800 .
C1B C2B 1.48(2) .
C1C H1CA 0.9800 .
C1C H1CB 0.9800 .
C1C H1CC 0.9800 .
C1C C2C 1.49(2) .
C2B C3B 1.40(2) .
C2C C3C 1.45(3) .
C3B C4B 1.48(2) .
C3C C4C 1.44(3) .
C4B H4BA 0.9800 .
C4B H4BB 0.9800 .
C4B H4BC 0.9800 .
C4C H4CA 0.9800 .
C4C H4CB 0.9800 .
C4C H4CC 0.9800 .
C5B H5BA 0.9800 .
C5B H5BB 0.9800 .
C5B H5BC 0.9800 .
C5B C6B 1.50(2) .
C5C H5CA 0.9800 .
C5C H5CB 0.9800 .
C5C H5CC 0.9800 .
C5C C6C 1.46(3) .
C6B C7B 1.44(3) .
C6C C7C 1.48(3) .
C7B C8B 1.50(3) .
C7C C8C 1.50(2) .
C8B H8BA 0.9800 .
C8B H8BB 0.9800 .
C8B H8BC 0.9800 .
C8C H8CA 0.9800 .
C8C H8CB 0.9800 .
C8C H8CC 0.9800 .
C9B H9BA 0.9800 .
C9B H9BB 0.9800 .
C9B H9BC 0.9800 .
C9B C10B 1.50(2) .
C9C H9CA 0.9800 .
C9C H9CB 0.9800 .
C9C H9CC 0.9800 .
C9C C10C 1.50(3) .
C10B C11B 1.39(2) .
C10C C11C 1.46(3) .
C11B C12B 1.54(3) .
C11C C12C 1.50(3) .
C12B H12A 0.9800 .
C12B H12B 0.9800 .
C12B H12C 0.9800 .
C12C H12D 0.9800 .
C12C H12E 0.9800 .
C12C H12F 0.9800 .
C13B H13B 0.9500 .
C13B C14B 1.46(3) .
C13C H13C 0.9500 .
C13C C14C 1.44(2) .
C14B C15B 1.36(3) .
C14B B9 1.58(3) .
C14C C15C 1.41(3) .
C14C B13 1.54(3) .
C15B H15B 0.9500 .
C15B C16B 1.40(3) .
C15C H15C 0.9500 .
C15C C16C 1.47(3) .
C16B H16B 0.9500 .
C16B C17B 1.40(3) .
C16C H16C 0.9500 .
C16C C17C 1.42(3) .
C17B H17B 0.9500 .
C17C H17C 0.9500 .
C18B C19B 1.34(2) .
C18B C23B 1.41(2) .
C18B B10 1.55(3) .
C18C C19C 1.37(2) .
C18C C23C 1.40(3) .
C18C B14 1.55(3) .
C19B H19B 0.9500 .
C19B C20B 1.49(2) .
C19C H19C 0.9500 .
C19C C20C 1.44(3) .
C20B C21B 1.32(2) .
C20B B11 1.60(3) .
C20C C21C 1.42(3) .
C20C B15 1.56(3) .
C21B H21B 0.9500 .
C21B C22B 1.42(2) .
C21C H21C 0.9500 .
C21C C22C 1.35(3) .
C22B H22B 0.9500 .
C22B C23B 1.37(2) .
C22C H22C 0.9500 .
C22C C23C 1.43(3) .
C23B H23B 0.9500 .
C23C H23C 0.9500 .
C24B H24A 0.9800 .
C24B H24B 0.9800 .
C24B H24C 0.9800 .
C24B C25B 1.47(2) .
C24C H24D 0.9800 .
C24C H24E 0.9800 .
C24C H24F 0.9800 .
C24C C25C 1.40(3) .
C25B C26B 1.40(2) .
C25C C26C 1.36(3) .
C26B C27B 1.50(2) .
C26C C27C 1.54(3) .
C27B H27A 0.9800 .
C27B H27B 0.9800 .
C27B H27C 0.9800 .
C27C H27D 0.9800 .
C27C H27E 0.9800 .
C27C H27F 0.9800 .
C28B H28A 0.9800 .
C28B H28B 0.9800 .
C28B H28C 0.9800 .
C28B C29B 1.52(3) .
C28C H28D 0.9800 .
C28C H28E 0.9800 .
C28C H28F 0.9800 .
C28C C29C 1.46(3) .
C29B C30B 1.42(2) .
C29C C30C 1.43(3) .
C30B C31B 1.46(3) .
C30C C31C 1.55(3) .
C31B H31A 0.9800 .
C31B H31B 0.9800 .
C31B H31C 0.9800 .
C31C H31D 0.9800 .
C31C H31E 0.9800 .
C31C H31F 0.9800 .
C32B H32A 0.9800 .
C32B H32B 0.9800 .
C32B H32C 0.9800 .
C32B C33B 1.50(3) .
C32C H32D 0.9800 .
C32C H32E 0.9800 .
C32C H32F 0.9800 .
C32C C33C 1.47(3) .
C33B C34B 1.42(2) .
C33C C34C 1.49(3) .
C34B C35B 1.51(3) .
C34C C35C 1.44(3) .
C35B H35A 0.9800 .
C35B H35B 0.9800 .
C35B H35C 0.9800 .
C35C H35D 0.9800 .
C35C H35E 0.9800 .
C35C H35F 0.9800 .
C36B H36B 0.9500 .
C36B C37B 1.37(2) .
C36C H36C 0.9500 .
C36C C37C 1.39(2) .
C37B C38B 1.39(3) .
C37B B12 1.56(3) .
C37C C38C 1.43(3) .
C37C B16 1.65(3) .
C38B H38B 0.9500 .
C38B C39B 1.36(3) .
C38C H38C 0.9500 .
C38C C39C 1.44(3) .
C39B H39B 0.9500 .
C39B C40B 1.39(3) .
C39C H39C 0.9500 .
C39C C40C 1.37(3) .
C40B H40B 0.9500 .
C40C H40C 0.9500 .
Pd1 N13 1.940(17) .
Pd1 N13A 1.986(16) .
Pd1 N14 2.000(14) 2_755
Pd1 N14A 2.036(14) 2_755
Fe1 N1 1.918(14) .
Fe1 N2 1.904(16) .
Fe1 N3 1.904(15) .
Fe1 N4 1.910(15) .
Fe1 N5 1.884(16) .
Fe1 N6 1.911(16) .
Fe2 N7 1.889(15) .
Fe2 N8 1.862(15) .
Fe2 N9 1.857(16) .
Fe2 N10 1.867(17) .
Fe2 N11 1.933(17) .
Fe2 N12 1.872(15) .
Fe3 N1A 1.869(15) .
Fe3 N2A 1.914(17) .
Fe3 N3A 1.822(16) .
Fe3 N4A 1.907(16) .
Fe3 N5A 1.897(19) .
Fe3 N6A 1.859(15) .
Fe4 N7A 1.915(16) .
Fe4 N8A 1.910(15) .
Fe4 N9A 1.900(16) .
Fe4 N10A 1.912(17) .
Fe4 N11A 1.919(16) .
Fe4 N12A 1.895(14) .
O1 N1 1.357(17) .
O1 B1 1.46(2) .
O1A N1A 1.42(2) .
O1A B5 1.39(2) .
O2 N2 1.400(19) .
O2 B2 1.53(2) .
O2A N2A 1.385(18) .
O2A B6 1.49(3) .
O3 N3 1.341(18) .
O3 B1 1.45(2) .
O3A N3A 1.443(19) .
O3A B5 1.40(3) .
O4 N4 1.390(18) .
O4 B2 1.38(2) .
O4A N4A 1.41(2) .
O4A B6 1.50(3) .
O5 N5 1.44(2) .
O5 B1 1.55(2) .
O5A N5A 1.41(2) .
O5A B5 1.56(3) .
O6 N6 1.357(18) .
O6 B2 1.54(2) .
O6A N6A 1.41(2) .
O6A B6 1.48(3) .
O7 N7 1.404(18) .
O7 B4 1.40(3) .
O7A N7A 1.377(18) .
O7A B8 1.54(3) .
O8 N8 1.422(19) .
O8 B3 1.43(2) .
O8A N8A 1.395(18) .
O8A B7 1.49(2) .
O9 N9 1.372(19) .
O9 B4 1.55(3) .
O9A N9A 1.370(17) .
O9A B8 1.48(3) .
O10 N10 1.39(2) .
O10 B3 1.52(2) .
O10A N10A 1.376(19) .
O10A B7 1.53(2) .
O11 N11 1.42(2) .
O11 B4 1.52(3) .
O11A N11A 1.444(19) .
O11A B8 1.41(3) .
O12 N12 1.416(18) .
O12 B3 1.43(2) .
O12A N12A 1.426(17) .
O12A B7 1.53(3) .
N1 C2 1.23(2) .
N1A C2A 1.35(2) .
N2 C3 1.32(2) .
N2A C3A 1.30(2) .
N3 C6 1.34(2) .
N3A C6A 1.29(2) .
N4 C7 1.27(2) .
N4A C7A 1.23(2) .
N5 C10 1.33(2) .
N5A C10A 1.25(3) .
N6 C11 1.32(2) .
N6A C11A 1.28(2) .
N7 C25 1.27(2) .
N7A C25A 1.25(2) .
N8 C26 1.31(2) .
N8A C26A 1.33(2) .
N9 C29 1.32(2) .
N9A C29A 1.25(2) .
N10 C30 1.39(3) .
N10A C30A 1.28(2) .
N11 C33 1.21(2) .
N11A C33A 1.29(2) .
N12 C34 1.32(2) .
N12A C34A 1.28(2) .
N13 C13 1.41(2) .
N13 C17 1.35(2) .
N13A C13A 1.41(2) .
N13A C17A 1.36(2) .
N14 Pd1 2.000(14) 2_755
N14 C36 1.37(2) .
N14 C40 1.38(2) .
N14A Pd1 2.036(14) 2_755
N14A C36A 1.38(2) .
N14A C40A 1.37(2) .
C1 H1A 0.9800 .
C1 H1B 0.9800 .
C1 H1C 0.9800 .
C1 C2 1.52(2) .
C1A H1AA 0.9800 .
C1A H1AB 0.9800 .
C1A H1AC 0.9800 .
C1A C2A 1.55(3) .
C2 C3 1.42(2) .
C2A C3A 1.44(3) .
C3 C4 1.50(2) .
C3A C4A 1.43(2) .
C4 H4A 0.9800 .
C4 H4B 0.9800 .
C4 H4C 0.9800 .
C4A H4AA 0.9800 .
C4A H4AB 0.9800 .
C4A H4AC 0.9800 .
C5 H5A 0.9800 .
C5 H5B 0.9800 .
C5 H5C 0.9800 .
C5 C6 1.45(3) .
C5A H5AA 0.9800 .
C5A H5AB 0.9800 .
C5A H5AC 0.9800 .
C5A C6A 1.53(3) .
C6 C7 1.42(2) .
C6A C7A 1.49(3) .
C7 C8 1.53(3) .
C7A C8A 1.56(3) .
C8 H8A 0.9800 .
C8 H8B 0.9800 .
C8 H8C 0.9800 .
C8A H8AA 0.9800 .
C8A H8AB 0.9800 .
C8A H8AC 0.9800 .
C9 H9A 0.9800 .
C9 H9B 0.9800 .
C9 H9C 0.9800 .
C9 C10 1.48(3) .
C9A H9AA 0.9800 .
C9A H9AB 0.9800 .
C9A H9AC 0.9800 .
C9A C10A 1.49(3) .
C10 C11 1.43(2) .
C10A C11A 1.39(3) .
C11 C12 1.44(2) .
C11A C12A 1.53(3) .
C12 H12G 0.9800 .
C12 H12H 0.9800 .
C12 H12I 0.9800 .
C12A H12J 0.9800 .
C12A H12K 0.9800 .
C12A H12L 0.9800 .
C13 H13 0.9500 .
C13 C14 1.39(2) .
C13A H13A 0.9500 .
C13A C14A 1.40(3) .
C14 C15 1.49(3) .
C14 B1 1.53(3) .
C14A C15A 1.37(3) .
C14A B5 1.54(3) .
C15 H15 0.9500 .
C15 C16 1.38(3) .
C15A H15A 0.9500 .
C15A C16A 1.32(3) .
C16 H16 0.9500 .
C16 C17 1.39(3) .
C16A H16A 0.9500 .
C16A C17A 1.37(3) .
C17 H17 0.9500 .
C17A H17A 0.9500 .
C18 C19 1.39(2) .
C18 C23 1.43(2) .
C18 B2 1.61(3) .
C18A C19A 1.35(2) .
C18A C23A 1.41(3) .
C18A B6 1.58(3) .
C19 H19 0.9500 .
C19 C20 1.40(2) .
C19A H19A 0.9500 .
C19A C20A 1.43(3) .
C20 C21 1.44(2) .
C20 B3 1.58(3) .
C20A C21A 1.40(2) .
C20A B7 1.52(3) .
C21 H21 0.9500 .
C21 C22 1.35(2) .
C21A H21A 0.9500 .
C21A C22A 1.41(3) .
C22 H22 0.9500 .
C22 C23 1.36(2) .
C22A H22A 0.9500 .
C22A C23A 1.39(3) .
C23 H23 0.9500 .
C23A H23A 0.9500 .
C24 H24G 0.9800 .
C24 H24H 0.9800 .
C24 H24I 0.9800 .
C24 C25 1.46(2) .
C24A H24J 0.9800 .
C24A H24K 0.9800 .
C24A H24L 0.9800 .
C24A C25A 1.44(2) .
C25 C26 1.45(2) .
C25A C26A 1.48(3) .
C26 C27 1.50(3) .
C26A C27A 1.48(3) .
C27 H27G 0.9800 .
C27 H27H 0.9800 .
C27 H27I 0.9800 .
C27A H27J 0.9800 .
C27A H27K 0.9800 .
C27A H27L 0.9800 .
C28 H28G 0.9800 .
C28 H28H 0.9800 .
C28 H28I 0.9800 .
C28 C29 1.48(3) .
C28A H28J 0.9800 .
C28A H28K 0.9800 .
C28A H28L 0.9800 .
C28A C29A 1.50(3) .
C29 C30 1.45(3) .
C29A C30A 1.49(3) .
C30 C31 1.48(3) .
C30A C31A 1.56(3) .
C31 H31G 0.9800 .
C31 H31H 0.9800 .
C31 H31I 0.9800 .
C31A H31J 0.9800 .
C31A H31K 0.9800 .
C31A H31L 0.9800 .
C32 H32G 0.9800 .
C32 H32H 0.9800 .
C32 H32I 0.9800 .
C32 C33 1.51(3) .
C32A H32J 0.9800 .
C32A H32K 0.9800 .
C32A H32L 0.9800 .
C32A C33A 1.47(3) .
C33 C34 1.47(3) .
C33A C34A 1.39(3) .
C34 C35 1.42(2) .
C34A C35A 1.45(2) .
C35 H35G 0.9800 .
C35 H35H 0.9800 .
C35 H35I 0.9800 .
C35A H35J 0.9800 .
C35A H35K 0.9800 .
C35A H35L 0.9800 .
C36 H36 0.9500 .
C36 C37 1.36(2) .
C36A H36A 0.9500 .
C36A C37A 1.32(2) .
C37 C38 1.32(3) .
C37 B4 1.62(3) .
C37A C38A 1.40(3) .
C37A B8 1.63(3) .
C38 H38 0.9500 .
C38 C39 1.47(3) .
C38A H38A 0.9500 .
C38A C39A 1.33(3) .
C39 H39 0.9500 .
C39 C40 1.32(3) .
C39A H39A 0.9500 .
C39A C40A 1.33(3) .
C40 H40 0.9500 .
C40A H40A 0.9500 .
F13 B17 1.29(2) .
F14 B17 1.295(15) .
F15 B17 1.33(2) .
F16 B17 1.313(14) .
F5 B18 1.286(18) .
F6 B18 1.297(18) .
F8 B18 1.259(18) .
B18 F7 1.318(19) .
F9 B19 1.284(19) .
F10 B19 1.240(18) .
F11 B19 1.273(18) .
F12 B19 1.324(19) .
F1 B20 1.29(2) .
F2 B20 1.27(2) .
F3 B20 1.29(2) .
B20 F4 1.30(2) .
F18 B21 1.312(19) .
F17 B21 1.278(18) .
B21 F19 1.300(19) .
B21 F20 1.332(19) .

loop_
_geom_torsion_atom_site_label_1
_geom_torsion_atom_site_label_2
_geom_torsion_atom_site_label_3
_geom_torsion_atom_site_label_4
_geom_torsion
_geom_torsion_site_symmetry_1
Pd2 N13B C13B C14B -177.7(13) .
Pd2 N13B C17B C16B 174.5(17) .
Pd2 N13C C13C C14C -176.0(15) .
Pd2 N13C C17C C16C 173.1(19) .
Pd2 N14B C36B C37B 174.2(14) 2_655
Pd2 N14B C40B C39B 179.4(18) 2_655
Pd2 N14C C36C C37C 178.9(14) 2_655
Pd2 N14C C40C C39C 177.4(17) 2_655
Fe5 N1B C2B C1B 178.5(15) .
Fe5 N1B C2B C3B -4(2) .
Fe5 N2B C3B C2B -3(3) .
Fe5 N2B C3B C4B 176.9(17) .
Fe5 N3B C6B C5B 176.7(14) .
Fe5 N3B C6B C7B -5(2) .
Fe5 N4B C7B C6B 1(3) .
Fe5 N4B C7B C8B 171.1(17) .
Fe5 N5B C10B C9B 174.2(16) .
Fe5 N5B C10B C11B -4(2) .
Fe5 N6B C11B C10B -1(3) .
Fe5 N6B C11B C12B 178.5(15) .
Fe6 N7B C25B C24B 172.7(17) .
Fe6 N7B C25B C26B -6(3) .
Fe6 N8B C26B C25B -9(2) .
Fe6 N8B C26B C27B 168.6(17) .
Fe6 N9B C29B C28B 177.5(14) .
Fe6 N9B C29B C30B 0(2) .
Fe6 N10B C30B C29B 6(2) .
Fe6 N10B C30B C31B 179.6(15) .
Fe6 N11B C33B C32B 176.1(16) .
Fe6 N11B C33B C34B -6(2) .
Fe6 N12B C34B C33B -1(2) .
Fe6 N12B C34B C35B 173.9(14) .
Fe7 N1C C2C C1C 175.2(15) .
Fe7 N1C C2C C3C -13(2) .
Fe7 N2C C3C C2C -12(2) .
Fe7 N2C C3C C4C 174.1(18) .
Fe7 N3C C6C C5C 179.0(18) .
Fe7 N3C C6C C7C -2(2) .
Fe7 N4C C7C C6C -7(2) .
Fe7 N4C C7C C8C 176.6(15) .
Fe7 N5C C10C C9C 169.9(17) .
Fe7 N5C C10C C11C -12(2) .
Fe7 N6C C11C C10C -4(2) .
Fe7 N6C C11C C12C 172.0(16) .
Fe8 N7C C25C C24C -172.1(16) .
Fe8 N7C C25C C26C 0(2) .
Fe8 N8C C26C C25C 12(3) .
Fe8 N8C C26C C27C -165.2(18) .
Fe8 N9C C29C C28C -178.4(18) .
Fe8 N9C C29C C30C 7(3) .
Fe8 N10C C30C C29C 0(3) .
Fe8 N10C C30C C31C 178.7(16) .
Fe8 N11C C33C C32C -166(2) .
Fe8 N11C C33C C34C 11(3) .
Fe8 N12C C34C C33C 4(3) .
Fe8 N12C C34C C35C -175.1(18) .
O1B N1B C2B C1B 9(3) .
O1B N1B C2B C3B -173.9(17) .
O1C N1C C2C C1C 10(3) .
O1C N1C C2C C3C -177.6(15) .
O2B N2B C3B C2B 174.5(18) .
O2B N2B C3B C4B -5(3) .
O2C N2C C3C C2C -178.4(14) .
O2C N2C C3C C4C 8(3) .
O3B N3B C6B C5B 1(3) .
O3B N3B C6B C7B -179.7(16) .
O3C N3C C6C C5C 3(3) .
O3C N3C C6C C7C -177.9(15) .
O4B N4B C7B C6B 170.3(18) .
O4B N4B C7B C8B -19(4) .
O4C N4C C7C C6C -177.0(16) .
O4C N4C C7C C8C 6(3) .
O5B N5B C10B C9B -11(3) .
O5B N5B C10B C11B 171.1(16) .
O5C N5C C10C C9C 8(3) .
O5C N5C C10C C11C -173.5(15) .
O6B N6B C11B C10B 173.1(17) .
O6B N6B C11B C12B -7(3) .
O6C N6C C11C C10C -176.7(15) .
O6C N6C C11C C12C -1(3) .
O7B N7B C25B C24B 1(3) .
O7B N7B C25B C26B -177.7(17) .
O7C N7C C25C C24C 7(3) .
O7C N7C C25C C26C 179.1(17) .
O8B N8B C26B C25B -179.4(16) .
O8B N8B C26B C27B -2(3) .
O8C N8C C26C C25C 176.8(18) .
O8C N8C C26C C27C -1(3) .
O9B N9B C29B C28B 3(3) .
O9B N9B C29B C30B -175.2(16) .
O9C N9C C29C C28C -3(4) .
O9C N9C C29C C30C -177.9(18) .
O10B N10B C30B C29B -178.7(15) .
O10B N10B C30B C31B -5(3) .
O10C N10C C30C C29C -177.3(19) .
O10C N10C C30C C31C 2(3) .
O11B N11B C33B C32B 4(3) .
O11B N11B C33B C34B -177.4(15) .
O11C N11C C33C C32C -1(4) .
O11C N11C C33C C34C 176.2(17) .
O12B N12B C34B C33B -178.1(15) .
O12B N12B C34B C35B -3(3) .
O12C N12C C34C C33C 174.4(17) .
O12C N12C C34C C35C -4(3) .
N1B Fe5 N2B O2B -177(2) .
N1B Fe5 N2B C3B 1.0(18) .
N1B Fe5 N3B O3B -40.4(15) .
N1B Fe5 N3B C6B 144.7(17) .
N1B Fe5 N5B O5B 54.3(16) .
N1B Fe5 N5B C10B -131.2(17) .
N1B Fe5 N6B O6B -105.1(15) .
N1B Fe5 N6B C11B 69(2) .
N1B O1B B9 O3B -64(2) .
N1B O1B B9 O5B 53(3) .
N1B O1B B9 C14B 179.9(17) .
N1B C2B C3B N2B 5(3) .
N1B C2B C3B C4B -176(2) .
N1C Fe7 N5C O5C -41.9(16) .
N1C Fe7 N5C C10C 160.9(14) .
N1C Fe7 N6C O6C 109.4(17) .
N1C Fe7 N6C C11C -63(2) .
N1C O1C B13 O3C 67(2) .
N1C O1C B13 O5C -53(2) .
N1C O1C B13 C14C -173.9(15) .
N1C C2C C3C N2C 15(2) .
N1C C2C C3C C4C -171(2) .
N2B Fe5 N1B O1B 170.5(17) .
N2B Fe5 N1B C2B 1.9(16) .
N2B Fe5 N3B O3B -113.1(16) .
N2B Fe5 N3B C6B 72.1(19) .
N2B Fe5 N5B O5B 118.9(17) .
N2B Fe5 N5B C10B -67(2) .
N2B Fe5 N6B O6B -32.1(15) .
N2B Fe5 N6B C11B 141.9(18) .
N2B O2B B10 O4B 70(3) .
N2B O2B B10 O6B -44(3) .
N2B O2B B10 C18B -169(2) .
N2C Fe7 N1C O1C 169.1(14) .
N2C Fe7 N1C C2C 5.4(13) .
N2C Fe7 N5C O5C -113.5(15) .
N2C Fe7 N5C C10C 89.3(14) .
N2C Fe7 N6C O6C 52.0(14) .
N2C Fe7 N6C C11C -120.0(17) .
N2C O2C B14 O4C -50(2) .
N2C O2C B14 O6C 68.6(19) .
N2C O2C B14 C18C -173.6(15) .
N3B Fe5 N1B O1B 40.7(16) .
N3B Fe5 N1B C2B -127.8(16) .
N3B Fe5 N2B O2B -100(2) .
N3B Fe5 N2B C3B 78(2) .
N3B Fe5 N5B O5B -32.8(16) .
N3B Fe5 N5B C10B 141.7(17) .
N3B Fe5 N6B O6B 115.4(15) .
N3B Fe5 N6B C11B -71(2) .
N3B O3B B9 O1B 63(2) .
N3B O3B B9 O5B -63(2) .
N3B O3B B9 C14B 177.4(17) .
N3B C6B C7B N4B 2(3) .
N3B C6B C7B C8B -168.3(19) .
N3C Fe7 N1C O1C -36.0(13) .
N3C Fe7 N1C C2C 160.3(15) .
N3C Fe7 N5C O5C 43.8(16) .
N3C Fe7 N5C C10C -113.4(14) .
N3C Fe7 N6C O6C -111.5(14) .
N3C Fe7 N6C C11C 76.5(18) .
N3C O3C B13 O1C -51(2) .
N3C O3C B13 O5C 72(2) .
N3C O3C B13 C14C -168.7(17) .
N3C C6C C7C N4C 5(2) .
N3C C6C C7C C8C -178.0(18) .
N4B Fe5 N1B O1B 104.7(17) .
N4B Fe5 N1B C2B -64(2) .
N4B Fe5 N2B O2B -35(2) .
N4B Fe5 N2B C3B 142(2) .
N4B Fe5 N3B O3B 178.7(17) .
N4B Fe5 N3B C6B 3.9(17) .
N4B Fe5 N5B O5B -99.4(17) .
N4B Fe5 N5B C10B 75(2) .
N4B Fe5 N6B O6B 50.8(15) .
N4B Fe5 N6B C11B -135.2(18) .
N4B O4B B10 O2B -47(3) .
N4B O4B B10 O6B 72(2) .
N4B O4B B10 C18B -168.0(19) .
N4C Fe7 N1C O1C -110.5(13) .
N4C Fe7 N1C C2C 85.8(15) .
N4C Fe7 N5C O5C 100(2) .
N4C Fe7 N5C C10C -57(2) .
N4C Fe7 N6C O6C -36.5(14) .
N4C Fe7 N6C C11C 151.5(17) .
N4C O4C B14 O2C 67(2) .
N4C O4C B14 O6C -52(2) .
N4C O4C B14 C18C -169.3(16) .
N5B Fe5 N1B O1B -46.1(16) .
N5B Fe5 N1B C2B 145.4(17) .
N5B Fe5 N2B O2B 117(2) .
N5B Fe5 N2B C3B -65(2) .
N5B Fe5 N3B O3B 44.0(15) .
N5B Fe5 N3B C6B -130.8(17) .
N5B Fe5 N6B O6B -174.8(16) .
N5B Fe5 N6B C11B -0.9(17) .
N5B O5B B9 O1B -45(3) .
N5B O5B B9 O3B 75(2) .
N5B O5B B9 C14B -168.4(17) .
N5B C10B C11B N6B 3(2) .
N5B C10B C11B C12B -177(2) .
N5C Fe7 N1C O1C 49.6(13) .
N5C Fe7 N1C C2C -114.1(14) .
N5C Fe7 N6C O6C 169.8(15) .
N5C Fe7 N6C C11C -2.2(16) .
N5C O5C B13 O1C 63(2) .
N5C O5C B13 O3C -60(2) .
N5C O5C B13 C14C -178.8(16) .
N5C C10C C11C N6C 10(2) .
N5C C10C C11C C12C -166.4(18) .
N6B Fe5 N1B O1B -112.3(16) .
N6B Fe5 N1B C2B 79.2(18) .
N6B Fe5 N2B O2B 52(2) .
N6B Fe5 N2B C3B -130.8(19) .
N6B Fe5 N3B O3B 109.8(15) .
N6B Fe5 N3B C6B -65(2) .
N6B Fe5 N5B O5B -171.7(17) .
N6B Fe5 N5B C10B 2.7(16) .
N6B O6B B10 O2B 62(3) .
N6B O6B B10 O4B -53(2) .
N6B O6B B10 C18B -173.5(17) .
N6C Fe7 N1C O1C 109.4(16) .
N6C Fe7 N1C C2C -54(2) .
N6C Fe7 N5C O5C 165.4(17) .
N6C Fe7 N5C C10C 8.2(13) .
N6C O6C B14 O2C -53(2) .
N6C O6C B14 O4C 68(2) .
N6C O6C B14 C18C -172.8(16) .
N7B Fe6 N8B O8B 174.1(16) .
N7B Fe6 N8B C26B 4.8(15) .
N7B Fe6 N9B O9B 52.3(17) .
N7B Fe6 N9B C29B -121.9(17) .
N7B Fe6 N10B O10B -103.9(16) .
N7B Fe6 N10B C30B 71.1(19) .
N7B Fe6 N11B O11B -34.7(15) .
N7B Fe6 N11B C33B 154.2(16) .
N7B Fe6 N12B O12B 109.5(16) .
N7B Fe6 N12B C34B -67.5(19) .
N7B O7B B12 O9B 68(2) .
N7B O7B B12 O11B -53(2) .
N7B O7B B12 C37B 177.1(17) .
N7B C25B C26B N8B 9(3) .
N7B C25B C26B C27B -169(2) .
N7C Fe8 N8C O8C -173.0(19) .
N7C Fe8 N8C C26C -9.5(16) .
N7C Fe8 N9C O9C -49.9(18) .
N7C Fe8 N9C C29C 125(2) .
N7C Fe8 N10C O10C 102.3(19) .
N7C Fe8 N10C C30C -74(2) .
N7C Fe8 N12C O12C -109.0(17) .
N7C Fe8 N12C C34C 61(2) .
N7C O7C B16 O9C -68(2) .
N7C O7C B16 O11C 61(2) .
N7C O7C B16 C37C 171.8(14) .
N7C C25C C26C N8C -8(3) .
N7C C25C C26C C27C 170(2) .
N8B Fe6 N7B O7B 172.0(19) .
N8B Fe6 N7B C25B 0.8(19) .
N8B Fe6 N9B O9B 111.5(19) .
N8B Fe6 N9B C29B -63(2) .
N8B Fe6 N10B O10B -31.0(15) .
N8B Fe6 N10B C30B 143.9(17) .
N8B Fe6 N11B O11B -107.9(14) .
N8B Fe6 N11B C33B 80.9(17) .
N8B Fe6 N12B O12B 51.4(13) .
N8B Fe6 N12B C34B -125.7(14) .
N8B O8B B11 O10B -58(2) .
N8B O8B B11 O12B 61(3) .
N8B O8B B11 C20B -169.9(19) .
N8C Fe8 N7C O7C -173.7(16) .
N8C Fe8 N7C C25C 5.6(16) .
N8C Fe8 N9C O9C -111(2) .
N8C Fe8 N9C C29C 64(3) .
N8C Fe8 N10C O10C 30(2) .
N8C Fe8 N10C C30C -147(2) .
N8C Fe8 N12C O12C -49.1(15) .
N8C Fe8 N12C C34C 120.9(18) .
N8C O8C B15 O10C 54(2) .
N8C O8C B15 O12C -64(2) .
N8C O8C B15 C20C 175.6(18) .
N9B Fe6 N7B O7B -37.7(18) .
N9B Fe6 N7B C25B 151(2) .
N9B Fe6 N8B O8B 112.8(16) .
N9B Fe6 N8B C26B -56(2) .
N9B Fe6 N10B O10B 179.9(17) .
N9B Fe6 N10B C30B -5.2(16) .
N9B Fe6 N11B O11B 50.8(14) .
N9B Fe6 N11B C33B -120.4(16) .
N9B Fe6 N12B O12B -107.5(14) .
N9B Fe6 N12B C34B 75.5(15) .
N9B O9B B12 O7B -57(2) .
N9B O9B B12 O11B 62(2) .
N9B O9B B12 C37B -168.7(16) .
N9B C29B C30B N10B -3(2) .
N9B C29B C30B C31B -176(2) .
N9C Fe8 N7C O7C 35.2(15) .
N9C Fe8 N7C C25C -145.5(17) .
N9C Fe8 N8C O8C -109(2) .
N9C Fe8 N8C C26C 54(2) .
N9C Fe8 N10C O10C 180(2) .
N9C Fe8 N10C C30C 2.9(19) .
N9C Fe8 N12C O12C 112.0(15) .
N9C Fe8 N12C C34C -78.0(19) .
N9C O9C B16 O7C 53(2) .
N9C O9C B16 O11C -70(2) .
N9C O9C B16 C37C 169.6(18) .
N9C C29C C30C N10C -4(3) .
N9C C29C C30C C31C 177(2) .
N10B Fe6 N7B O7B -110.1(18) .
N10B Fe6 N7B C25B 79(2) .
N10B Fe6 N8B O8B 49.7(15) .
N10B Fe6 N8B C26B -119.5(15) .
N10B Fe6 N9B O9B 177.1(19) .
N10B Fe6 N9B C29B 2.9(16) .
N10B Fe6 N11B O11B 113.8(16) .
N10B Fe6 N11B C33B -57(2) .
N10B Fe6 N12B O12B -36.0(14) .
N10B Fe6 N12B C34B 147.0(15) .
N10B O10B B11 O8B 73(2) .
N10B O10B B11 O12B -51(2) .
N10B O10B B11 C20B -168.7(15) .
N10C Fe8 N7C O7C 108.0(15) .
N10C Fe8 N7C C25C -72.8(19) .
N10C Fe8 N8C O8C -42.4(19) .
N10C Fe8 N8C C26C 121.1(17) .
N10C Fe8 N9C O9C 179(2) .
N10C Fe8 N9C C29C -6(2) .
N10C Fe8 N12C O12C 41.2(15) .
N10C Fe8 N12C C34C -148.8(19) .
N10C O10C B15 O8C -67(2) .
N10C O10C B15 O12C 50(2) .
N10C O10C B15 C20C 171.9(19) .
N11B Fe6 N7B O7B 48.5(18) .
N11B Fe6 N7B C25B -123(2) .
N11B Fe6 N8B O8B -107.2(15) .
N11B Fe6 N8B C26B 83.5(16) .
N11B Fe6 N9B O9B -35.3(17) .
N11B Fe6 N9B C29B 150.5(17) .
N11B Fe6 N10B O10B 114.5(17) .
N11B Fe6 N10B C30B -71(2) .
N11B Fe6 N12B O12B 175.3(14) .
N11B Fe6 N12B C34B -1.7(13) .
N11B O11B B12 O7B 69(2) .
N11B O11B B12 O9B -47(2) .
N11B O11B B12 C37B -167.9(16) .
N11B C33B C34B N12B 4(2) .
N11B C33B C34B C35B -170.8(17) .
N11C Fe8 N7C O7C -53.9(14) .
N11C Fe8 N7C C25C 125.4(17) .
N11C Fe8 N8C O8C 112.1(18) .
N11C Fe8 N8C C26C -84.4(18) .
N11C Fe8 N9C O9C 33.1(19) .
N11C Fe8 N9C C29C -152(2) .
N11C Fe8 N10C O10C -109(2) .
N11C Fe8 N10C C30C 74(2) .
N11C Fe8 N12C O12C -168.7(16) .
N11C Fe8 N12C C34C 1.3(17) .
N11C O11C B16 O7C -71(2) .
N11C O11C B16 O9C 55(2) .
N11C O11C B16 C37C 178.6(16) .
N11C C33C C34C N12C -8(3) .
N11C C33C C34C C35C 170(2) .
N12B Fe6 N7B O7B 111.8(18) .
N12B Fe6 N7B C25B -59(3) .
N12B Fe6 N8B O8B -34.6(14) .
N12B Fe6 N8B C26B 156.2(15) .
N12B Fe6 N9B O9B -108.2(17) .
N12B Fe6 N9B C29B 77.5(18) .
N12B Fe6 N10B O10B 54.4(15) .
N12B Fe6 N10B C30B -130.7(17) .
N12B Fe6 N11B O11B 175.6(15) .
N12B Fe6 N11B C33B 4.4(15) .
N12B O12B B11 O8B -46(3) .
N12B O12B B11 O10B 72(2) .
N12B O12B B11 C20B -175.3(16) .
N12C Fe8 N7C O7C -111.7(16) .
N12C Fe8 N7C C25C 68(2) .
N12C Fe8 N8C O8C 40.9(18) .
N12C Fe8 N8C C26C -155.7(17) .
N12C Fe8 N9C O9C 105.8(18) .
N12C Fe8 N9C C29C -79(2) .
N12C Fe8 N10C O10C -54(2) .
N12C Fe8 N10C C30C 129(2) .
N12C O12C B15 O8C 56(2) .
N12C O12C B15 O10C -63(2) .
N12C O12C B15 C20C 176.2(16) .
N13B C13B C14B C15B 2(3) .
N13B C13B C14B B9 -179.6(18) .
N13C C13C C14C C15C -13(3) .
N13C C13C C14C B13 173(2) .
N14B C36B C37B C38B 2(3) .
N14B C36B C37B B12 -179.4(18) .
N14C C36C C37C C38C -3(3) .
N14C C36C C37C B16 178.4(18) .
C1B C2B C3B N2B -178.1(19) .
C1B C2B C3B C4B 1(4) .
C1C C2C C3C N2C -173.4(19) .
C1C C2C C3C C4C 1(3) .
C5B C6B C7B N4B -178.9(19) .
C5B C6B C7B C8B 11(3) .
C5C C6C C7C N4C -175(2) .
C5C C6C C7C C8C 1(3) .
C9B C10B C11B N6B -175.3(19) .
C9B C10B C11B C12B 5(3) .
C9C C10C C11C N6C -172(2) .
C9C C10C C11C C12C 12(3) .
C13B N13B C17B C16B 3(3) .
C13B C14B C15B C16B 4(3) .
C13B C14B B9 O1B 49(3) .
C13B C14B B9 O3B -66(2) .
C13B C14B B9 O5B 179.7(18) .
C13C N13C C17C C16C -18(3) .
C13C C14C C15C C16C 12(3) .
C13C C14C B13 O1C 28(3) .
C13C C14C B13 O3C 148.5(19) .
C13C C14C B13 O5C -93(2) .
C14B C15B C16B C17B -8(4) .
C14C C15C C16C C17C -15(4) .
C15B C14B B9 O1B -133(2) .
C15B C14B B9 O3B 112(2) .
C15B C14B B9 O5B -2(3) .
C15B C16B C17B N13B 4(3) .
C15C C14C B13 O1C -145(2) .
C15C C14C B13 O3C -25(3) .
C15C C14C B13 O5C 93(2) .
C15C C16C C17C N13C 19(4) .
C17B N13B C13B C14B -6(3) .
C17C N13C C13C C14C 15(3) .
C18B C19B C20B C21B -2(3) .
C18B C19B C20B B11 -174(2) .
C18C C19C C20C C21C 4(3) .
C18C C19C C20C B15 174.9(19) .
C19B C18B C23B C22B 5(3) .
C19B C18B B10 O2B 4(3) .
C19B C18B B10 O4B 122(2) .
C19B C18B B10 O6B -122(2) .
C19B C20B C21B C22B 1(3) .
C19B C20B B11 O8B 16(3) .
C19B C20B B11 O10B -97.9(19) .
C19B C20B B11 O12B 147.6(19) .
C19C C18C C23C C22C 6(4) .
C19C C18C B14 O2C -10(3) .
C19C C18C B14 O4C -135(2) .
C19C C18C B14 O6C 108(2) .
C19C C20C C21C C22C -3(3) .
C19C C20C B15 O8C 8(3) .
C19C C20C B15 O10C 129.7(19) .
C19C C20C B15 O12C -110(2) .
C20B C21B C22B C23B 3(3) .
C20C C21C C22C C23C 4(4) .
C21B C20B B11 O8B -156(2) .
C21B C20B B11 O10B 90(3) .
C21B C20B B11 O12B -24(3) .
C21B C22B C23B C18B -6(3) .
C21C C20C B15 O8C 179.8(19) .
C21C C20C B15 O10C -59(3) .
C21C C20C B15 O12C 61(3) .
C21C C22C C23C C18C -6(4) .
C23B C18B C19B C20B -1(3) .
C23B C18B B10 O2B -175(2) .
C23B C18B B10 O4B -57(3) .
C23B C18B B10 O6B 59(3) .
C23C C18C C19C C20C -5(3) .
C23C C18C B14 O2C -171.9(19) .
C23C C18C B14 O4C 63(3) .
C23C C18C B14 O6C -54(3) .
C24B C25B C26B N8B -169(2) .
C24B C25B C26B C27B 13(4) .
C24C C25C C26C N8C 164.9(19) .
C24C C25C C26C C27C -18(4) .
C28B C29B C30B N10B 178.8(18) .
C28B C29B C30B C31B 6(3) .
C28C C29C C30C N10C -179(2) .
C28C C29C C30C C31C 2(4) .
C32B C33B C34B N12B -177.9(19) .
C32B C33B C34B C35B 7(3) .
C32C C33C C34C N12C 169(2) .
C32C C33C C34C C35C -12(4) .
C36B N14B C40B C39B -7(3) .
C36B C37B C38B C39B 0(3) .
C36B C37B B12 O7B -21(3) .
C36B C37B B12 O9B 90(2) .
C36B C37B B12 O11B -144(2) .
C36C N14C C40C C39C -6(3) .
C36C C37C C38C C39C 6(3) .
C36C C37C B16 O7C -24(2) .
C36C C37C B16 O9C -144(2) .
C36C C37C B16 O11C 88(2) .
C37B C38B C39B C40B -6(4) .
C37C C38C C39C C40C -9(3) .
C38B C37B B12 O7B 157.7(19) .
C38B C37B B12 O9B -92(2) .
C38B C37B B12 O11B 34(3) .
C38B C39B C40B N14B 10(4) .
C38C C37C B16 O7C 157.1(18) .
C38C C37C B16 O9C 36(3) .
C38C C37C B16 O11C -91(2) .
C38C C39C C40C N14C 10(3) .
C40B N14B C36B C37B 1(3) .
C40C N14C C36C C37C 3(3) .
B9 O1B N1B Fe5 4(2) .
B9 O1B N1B C2B 173.5(19) .
B9 O3B N3B Fe5 -3(2) .
B9 O3B N3B C6B 172.1(18) .
B9 O5B N5B Fe5 -19(2) .
B9 O5B N5B C10B 165.8(19) .
B9 C14B C15B C16B -173(2) .
B10 O2B N2B Fe5 -19(3) .
B10 O2B N2B C3B 163(2) .
B10 O4B N4B Fe5 -21(3) .
B10 O4B N4B C7B 169(2) .
B10 O6B N6B Fe5 -14(3) .
B10 O6B N6B C11B 172(2) .
B10 C18B C19B C20B -180(2) .
B10 C18B C23B C22B -176(2) .
B11 O8B N8B Fe6 -10(2) .
B11 O8B N8B C26B 160(2) .
B11 O10B N10B Fe6 -19(2) .
B11 O10B N10B C30B 165.7(17) .
B11 O12B N12B Fe6 -19(2) .
B11 O12B N12B C34B 158(2) .
B11 C20B C21B C22B 173(2) .
B12 O7B N7B Fe6 -12(2) .
B12 O7B N7B C25B 159.8(19) .
B12 O9B N9B Fe6 -10(2) .
B12 O9B N9B C29B 164.4(18) .
B12 O11B N11B Fe6 -17(2) .
B12 O11B N11B C33B 154.6(18) .
B12 C37B C38B C39B -178(2) .
B13 O1C N1C Fe7 -12(2) .
B13 O1C N1C C2C 152.0(16) .
B13 O3C N3C Fe7 -17(2) .
B13 O3C N3C C6C 158.7(18) .
B13 O5C N5C Fe7 -5(2) .
B13 O5C N5C C10C 153.4(16) .
B13 C14C C15C C16C -174(2) .
B14 O2C N2C Fe7 -14.6(19) .
B14 O2C N2C C3C 152.0(18) .
B14 O4C N4C Fe7 -14(2) .
B14 O4C N4C C7C 155.5(18) .
B14 O6C N6C Fe7 -14(2) .
B14 O6C N6C C11C 158.1(18) .
B14 C18C C19C C20C -167.6(19) .
B14 C18C C23C C22C 169(2) .
B15 O8C N8C Fe8 6(3) .
B15 O8C N8C C26C -158(2) .
B15 O10C N10C Fe8 16(3) .
B15 O10C N10C C30C -167(2) .
B15 O12C N12C Fe8 8(2) .
B15 O12C N12C C34C -163(2) .
B15 C20C C21C C22C -174(2) .
B16 O7C N7C Fe8 12(2) .
B16 O7C N7C C25C -166.9(17) .
B16 O9C N9C Fe8 12(3) .
B16 O9C N9C C29C -163(2) .
B16 O11C N11C Fe8 11(2) .
B16 O11C N11C C33C -155(2) .
B16 C37C C38C C39C -175.0(19) .
Pd1 N13 C13 C14 -177.7(14) .
Pd1 N13 C17 C16 173.6(19) .
Pd1 N13A C13A C14A 179.6(15) .
Pd1 N13A C17A C16A -177.4(19) .
Pd1 N14 C36 C37 175.3(15) 2_755
Pd1 N14 C40 C39 171(3) 2_755
Pd1 N14A C36A C37A -177.5(14) 2_755
Pd1 N14A C40A C39A 178.7(15) 2_755
Fe1 N1 C2 C1 -177.9(15) .
Fe1 N1 C2 C3 4(2) .
Fe1 N2 C3 C2 8(2) .
Fe1 N2 C3 C4 -172.4(14) .
Fe1 N3 C6 C5 178.5(14) .
Fe1 N3 C6 C7 4(2) .
Fe1 N4 C7 C6 7(2) .
Fe1 N4 C7 C8 179.2(14) .
Fe1 N5 C10 C9 -178.0(16) .
Fe1 N5 C10 C11 8(2) .
Fe1 N6 C11 C10 5(2) .
Fe1 N6 C11 C12 -179.7(14) .
Fe2 N7 C25 C24 -177.0(15) .
Fe2 N7 C25 C26 4(2) .
Fe2 N8 C26 C25 10(3) .
Fe2 N8 C26 C27 -172.4(19) .
Fe2 N9 C29 C28 -175.7(15) .
Fe2 N9 C29 C30 7(3) .
Fe2 N10 C30 C29 10(3) .
Fe2 N10 C30 C31 -177.4(19) .
Fe2 N11 C33 C32 -169.6(17) .
Fe2 N11 C33 C34 10(3) .
Fe2 N12 C34 C33 8(2) .
Fe2 N12 C34 C35 -172.1(16) .
Fe3 N1A C2A C1A 170.8(15) .
Fe3 N1A C2A C3A -1(2) .
Fe3 N2A C3A C2A -7(3) .
Fe3 N2A C3A C4A 173.2(17) .
Fe3 N3A C6A C5A 173.3(16) .
Fe3 N3A C6A C7A -7(2) .
Fe3 N4A C7A C6A 2(3) .
Fe3 N4A C7A C8A 171.8(19) .
Fe3 N5A C10A C9A 169.4(18) .
Fe3 N5A C10A C11A -9(3) .
Fe3 N6A C11A C10A -5(2) .
Fe3 N6A C11A C12A 175.8(14) .
Fe4 N7A C25A C24A -165.4(18) .
Fe4 N7A C25A C26A 2(3) .
Fe4 N8A C26A C25A 5(2) .
Fe4 N8A C26A C27A -172.5(16) .
Fe4 N9A C29A C28A -167.3(17) .
Fe4 N9A C29A C30A 4(2) .
Fe4 N10A C30A C29A 5(2) .
Fe4 N10A C30A C31A -173.4(17) .
Fe4 N11A C33A C32A -171.0(17) .
Fe4 N11A C33A C34A 5(2) .
Fe4 N12A C34A C33A 6(2) .
Fe4 N12A C34A C35A -172.8(14) .
O1 N1 C2 C1 0(3) .
O1 N1 C2 C3 -177.8(15) .
O1A N1A C2A C1A -5(3) .
O1A N1A C2A C3A -176.3(17) .
O2 N2 C3 C2 -177.0(15) .
O2 N2 C3 C4 3(3) .
O2A N2A C3A C2A -178.0(16) .
O2A N2A C3A C4A 2(3) .
O3 N3 C6 C5 -6(3) .
O3 N3 C6 C7 179.9(15) .
O3A N3A C6A C5A 5(3) .
O3A N3A C6A C7A -175.0(16) .
O4 N4 C7 C6 176.6(16) .
O4 N4 C7 C8 -11(3) .
O4A N4A C7A C6A 174.2(19) .
O4A N4A C7A C8A -16(4) .
O5 N5 C10 C9 -3(3) .
O5 N5 C10 C11 -177.5(16) .
O5A N5A C10A C9A -1(4) .
O5A N5A C10A C11A -179.0(19) .
O6 N6 C11 C10 178.9(15) .
O6 N6 C11 C12 -5(3) .
O6A N6A C11A C10A 179.5(16) .
O6A N6A C11A C12A 0(3) .
O7 N7 C25 C24 1(3) .
O7 N7 C25 C26 -178.0(16) .
O7A N7A C25A C24A 3(3) .
O7A N7A C25A C26A 170.7(16) .
O8 N8 C26 C25 177.0(16) .
O8 N8 C26 C27 -5(3) .
O8A N8A C26A C25A 171.0(16) .
O8A N8A C26A C27A -7(3) .
O9 N9 C29 C28 -2(3) .
O9 N9 C29 C30 -179.5(19) .
O9A N9A C29A C28A 2(3) .
O9A N9A C29A C30A 173.1(15) .
O10 N10 C30 C29 -176.7(16) .
O10 N10 C30 C31 -4(3) .
O10A N10A C30A C29A 172.3(16) .
O10A N10A C30A C31A -6(3) .
O11 N11 C33 C32 0(3) .
O11 N11 C33 C34 179.4(17) .
O11A N11A C33A C32A 2(3) .
O11A N11A C33A C34A 178.6(15) .
O12 N12 C34 C33 -176.9(16) .
O12 N12 C34 C35 3(3) .
O12A N12A C34A C33A 175.9(15) .
O12A N12A C34A C35A -3(3) .
N1 Fe1 N5 O5 33.5(16) .
N1 Fe1 N5 C10 -152.1(18) .
N1 O1 B1 O3 -63(2) .
N1 O1 B1 O5 55.5(19) .
N1 O1 B1 C14 170.7(15) .
N1 C2 C3 N2 -7(2) .
N1 C2 C3 C4 173(2) .
N1A Fe3 N3A O3A -41.1(15) .
N1A Fe3 N3A C6A 153.1(18) .
N1A Fe3 N5A O5A 46(2) .
N1A Fe3 N5A C10A -123(2) .
N1A Fe3 N6A O6A -109.6(15) .
N1A Fe3 N6A C11A 74.7(17) .
N1A O1A B5 O3A -51(3) .
N1A O1A B5 O5A 72(2) .
N1A O1A B5 C14A -176.4(17) .
N1A C2A C3A N2A 4(3) .
N1A C2A C3A C4A -176(2) .
N2 Fe1 N5 O5 103.9(17) .
N2 Fe1 N5 C10 -81.7(19) .
N2 O2 B2 O4 49(2) .
N2 O2 B2 O6 -76.0(17) .
N2 O2 B2 C18 172.8(14) .
N2A Fe3 N1A O1A 173.2(18) .
N2A Fe3 N1A C2A -2.1(15) .
N2A Fe3 N3A O3A -112.4(15) .
N2A Fe3 N3A C6A 81.8(18) .
N2A Fe3 N5A O5A 107(2) .
N2A Fe3 N5A C10A -62(3) .
N2A Fe3 N6A O6A -35.9(14) .
N2A Fe3 N6A C11A 148.3(16) .
N2A O2A B6 O4A 66(3) .
N2A O2A B6 O6A -48(3) .
N2A O2A B6 C18A -172.7(18) .
N3 Fe1 N5 O5 -53.3(16) .
N3 Fe1 N5 C10 121.1(18) .
N3 O3 B1 O1 44(2) .
N3 O3 B1 O5 -71.8(18) .
N3 O3 B1 C14 169.0(15) .
N3 C6 C7 N4 -7(2) .
N3 C6 C7 C8 -179.0(18) .
N3A Fe3 N1A O1A 49.6(17) .
N3A Fe3 N1A C2A -125.7(17) .
N3A Fe3 N5A O5A -39(2) .
N3A Fe3 N5A C10A 152(2) .
N3A Fe3 N6A O6A 111.5(15) .
N3A Fe3 N6A C11A -64(2) .
N3A O3A B5 O1A 59(2) .
N3A O3A B5 O5A -64(2) .
N3A O3A B5 C14A -177.6(15) .
N3A C6A C7A N4A 3(3) .
N3A C6A C7A C8A -167(2) .
N4 Fe1 N5 O5 -113.8(17) .
N4 Fe1 N5 C10 61(2) .
N4 O4 B2 O2 -67(2) .
N4 O4 B2 O6 53(2) .
N4 O4 B2 C18 174.3(14) .
N4A Fe3 N1A O1A 108.9(19) .
N4A Fe3 N1A C2A -66(2) .
N4A Fe3 N3A O3A 172.2(17) .
N4A Fe3 N3A C6A 6.4(17) .
N4A Fe3 N5A O5A -109(2) .
N4A Fe3 N5A C10A 81(2) .
N4A Fe3 N6A O6A 49.4(15) .
N4A Fe3 N6A C11A -126.4(16) .
N4A O4A B6 O2A -44(3) .
N4A O4A B6 O6A 76(2) .
N4A O4A B6 C18A -166.9(18) .
N5 O5 B1 O1 -71.9(18) .
N5 O5 B1 O3 48.6(19) .
N5 O5 B1 C14 171.1(15) .
N5 C10 C11 N6 -7(2) .
N5 C10 C11 C12 177.1(19) .
N5A Fe3 N1A O1A -37.4(17) .
N5A Fe3 N1A C2A 147.3(17) .
N5A Fe3 N3A O3A 45.8(16) .
N5A Fe3 N3A C6A -120.0(18) .
N5A Fe3 N6A O6A 175.8(16) .
N5A Fe3 N6A C11A 0.1(16) .
N5A O5A B5 O1A -61(2) .
N5A O5A B5 O3A 69(2) .
N5A O5A B5 C14A -174.2(18) .
N5A C10A C11A N6A 8(3) .
N5A C10A C11A C12A -172(2) .
N6 Fe1 N5 O5 -178.5(18) .
N6 Fe1 N5 C10 -4.1(17) .
N6 O6 B2 O2 59.8(17) .
N6 O6 B2 O4 -65(2) .
N6 O6 B2 C18 169.5(14) .
N6A Fe3 N1A O1A -106.6(17) .
N6A Fe3 N1A C2A 78.2(18) .
N6A Fe3 N3A O3A 106.6(16) .
N6A Fe3 N3A C6A -59(2) .
N6A Fe3 N5A O5A 175(2) .
N6A Fe3 N5A C10A 5(2) .
N6A O6A B6 O2A 62(2) .
N6A O6A B6 O4A -57(2) .
N6A O6A B6 C18A -172.7(16) .
N7 Fe2 N8 O8 -172.4(16) .
N7 Fe2 N8 C26 -6.4(17) .
N7 Fe2 N9 O9 38.5(18) .
N7 Fe2 N9 C29 -149.1(17) .
N7 Fe2 N10 O10 -111.0(17) .
N7 Fe2 N10 C30 62(2) .
N7 Fe2 N12 O12 105.3(14) .
N7 Fe2 N12 C34 -80.0(17) .
N7 O7 B4 O9 49(2) .
N7 O7 B4 O11 -72(2) .
N7 O7 B4 C37 166.3(16) .
N7 C25 C26 N8 -8(3) .
N7 C25 C26 C27 174(2) .
N7A Fe4 N12A O12A 109.4(12) .
N7A Fe4 N12A C34A -80.9(15) .
N7A O7A B8 O9A 55(2) .
N7A O7A B8 O11A -69(2) .
N7A O7A B8 C37A 170.3(15) .
N7A C25A C26A N8A -5(3) .
N7A C25A C26A C27A 173(2) .
N8 Fe2 N7 O7 -177.1(15) .
N8 Fe2 N7 C25 0.7(16) .
N8 Fe2 N9 O9 109.3(18) .
N8 Fe2 N9 C29 -78.3(18) .
N8 Fe2 N10 O10 -53.6(16) .
N8 Fe2 N10 C30 119.1(18) .
N8 Fe2 N12 O12 33.4(14) .
N8 Fe2 N12 C34 -151.9(16) .
N8 O8 B3 O10 -66.8(19) .
N8 O8 B3 O12 54(2) .
N8 O8 B3 C20 173.2(15) .
N8A Fe4 N12A O12A 34.2(12) .
N8A Fe4 N12A C34A -156.1(15) .
N8A O8A B7 O10A -68(2) .
N8A O8A B7 O12A 50.8(19) .
N8A O8A B7 C20A 170.1(16) .
N9 Fe2 N7 O7 -52.7(14) .
N9 Fe2 N7 C25 125.1(17) .
N9 Fe2 N8 O8 111.2(15) .
N9 Fe2 N8 C26 -82.8(19) .
N9 Fe2 N10 O10 -177.8(18) .
N9 Fe2 N10 C30 -5.1(17) .
N9 Fe2 N12 O12 -114.8(15) .
N9 Fe2 N12 C34 60(2) .
N9 O9 B4 O7 -62(3) .
N9 O9 B4 O11 61(2) .
N9 O9 B4 C37 176.9(17) .
N9 C29 C30 N10 -10(3) .
N9 C29 C30 C31 177(2) .
N9A Fe4 N12A O12A -113.2(15) .
N9A Fe4 N12A C34A 57(2) .
N9A O9A B8 O7A -67.6(19) .
N9A O9A B8 O11A 56(2) .
N9A O9A B8 C37A 176.2(14) .
N9A C29A C30A N10A -5(3) .
N9A C29A C30A C31A 173(2) .
N10 Fe2 N7 O7 -117.2(16) .
N10 Fe2 N7 C25 61(2) .
N10 Fe2 N8 O8 38.0(14) .
N10 Fe2 N8 C26 -156.0(18) .
N10 Fe2 N9 O9 -174.0(19) .
N10 Fe2 N9 C29 -1.6(16) .
N10 Fe2 N12 O12 -51.8(14) .
N10 Fe2 N12 C34 122.9(17) .
N10 O10 B3 O8 52.7(19) .
N10 O10 B3 O12 -69.7(18) .
N10 O10 B3 C20 171.9(15) .
N10A Fe4 N12A O12A -51.2(12) .
N10A Fe4 N12A C34A 118.5(15) .
N10A O10A B7 O8A 55(2) .
N10A O10A B7 O12A -64.3(19) .
N10A O10A B7 C20A 178.2(16) .
N11 Fe2 N7 O7 34.0(14) .
N11 Fe2 N7 C25 -148.2(17) .
N11 Fe2 N8 O8 -108.0(16) .
N11 Fe2 N8 C26 58(2) .
N11 Fe2 N9 O9 -49.4(18) .
N11 Fe2 N9 C29 123.0(17) .
N11 Fe2 N10 O10 104.0(17) .
N11 Fe2 N10 C30 -83.3(19) .
N11 Fe2 N12 O12 -177.8(15) .
N11 Fe2 N12 C34 -3.1(16) .
N11 O11 B4 O7 56(2) .
N11 O11 B4 O9 -68(2) .
N11 O11 B4 C37 178.6(17) .
N11 C33 C34 N12 -11(3) .
N11 C33 C34 C35 169(2) .
N11A Fe4 N12A O12A -172.1(13) .
N11A Fe4 N12A C34A -2.4(14) .
N11A O11A B8 O7A 49(2) .
N11A O11A B8 O9A -74.9(19) .
N11A O11A B8 C37A 168.0(14) .
N11A C33A C34A N12A -7(2) .
N11A C33A C34A C35A 171.8(18) .
N12 Fe2 N7 O7 104.5(14) .
N12 Fe2 N7 C25 -77.7(18) .
N12 Fe2 N8 O8 -46.9(14) .
N12 Fe2 N8 C26 119.0(18) .
N12 Fe2 N9 O9 -109.1(19) .
N12 Fe2 N9 C29 63(2) .
N12 Fe2 N10 O10 35.3(16) .
N12 Fe2 N10 C30 -152.1(18) .
N12 O12 B3 O8 -68(2) .
N12 O12 B3 O10 54.6(19) .
N12 O12 B3 C20 173.4(14) .
N12A O12A B7 O8A -66.7(18) .
N12A O12A B7 O10A 51.3(19) .
N12A O12A B7 C20A 170.6(14) .
N13 C13 C14 C15 1(3) .
N13 C13 C14 B1 176.0(17) .
N13A C13A C14A C15A -3(3) .
N13A C13A C14A B5 -176.3(18) .
N14 C36 C37 C38 5(3) .
N14 C36 C37 B4 -174.2(18) .
N14A C36A C37A C38A -8(3) .
N14A C36A C37A B8 178.1(18) .
C1 C2 C3 N2 174.4(17) .
C1 C2 C3 C4 -5(3) .
C1A C2A C3A N2A -167.0(19) .
C1A C2A C3A C4A 13(3) .
C5 C6 C7 N4 180(2) .
C5 C6 C7 C8 8(3) .
C5A C6A C7A N4A -177(2) .
C5A C6A C7A C8A 12(3) .
C9 C10 C11 N6 178.2(19) .
C9 C10 C11 C12 2(3) .
C9A C10A C11A N6A -170(2) .
C9A C10A C11A C12A 9(4) .
C13 N13 C17 C16 -3(3) .
C13 C14 C15 C16 3(3) .
C13 C14 B1 O1 38(2) .
C13 C14 B1 O3 -88(2) .
C13 C14 B1 O5 151.4(16) .
C13A N13A C17A C16A -1(3) .
C13A C14A C15A C16A 0(4) .
C13A C14A B5 O1A 154.2(18) .
C13A C14A B5 O3A 23(3) .
C13A C14A B5 O5A -92(2) .
C14 C15 C16 C17 -7(4) .
C14A C15A C16A C17A 2(4) .
C15 C14 B1 O1 -147.5(18) .
C15 C14 B1 O3 86(2) .
C15 C14 B1 O5 -34(2) .
C15 C16 C17 N13 7(4) .
C15A C14A B5 O1A -17(3) .
C15A C14A B5 O3A -148(2) .
C15A C14A B5 O5A 96(2) .
C15A C16A C17A N13A -1(4) .
C17 N13 C13 C14 -1(3) .
C17A N13A C13A C14A 4(3) .
C18 C19 C20 C21 5(3) .
C18 C19 C20 B3 -174.4(19) .
C18A C19A C20A C21A -2(3) .
C18A C19A C20A B7 171(2) .
C19 C18 C23 C22 1(3) .
C19 C18 B2 O2 -36(2) .
C19 C18 B2 O4 88(2) .
C19 C18 B2 O6 -146.2(18) .
C19 C20 C21 C22 -1(3) .
C19 C20 B3 O8 -4(3) .
C19 C20 B3 O10 -125.2(19) .
C19 C20 B3 O12 116(2) .
C19A C18A C23A C22A 1(4) .
C19A C18A B6 O2A -129(2) .
C19A C18A B6 O4A -6(3) .
C19A C18A B6 O6A 106(3) .
C19A C20A C21A C22A 3(3) .
C19A C20A B7 O8A 130.2(19) .
C19A C20A B7 O10A 10(3) .
C19A C20A B7 O12A -109(2) .
C20 C21 C22 C23 -3(3) .
C20A C21A C22A C23A -3(3) .
C21 C20 B3 O8 177.0(18) .
C21 C20 B3 O10 56(2) .
C21 C20 B3 O12 -62(2) .
C21 C22 C23 C18 3(3) .
C21A C20A B7 O8A -58(3) .
C21A C20A B7 O10A -178.7(17) .
C21A C20A B7 O12A 63(2) .
C21A C22A C23A C18A 1(4) .
C23 C18 C19 C20 -5(3) .
C23 C18 B2 O2 149.7(17) .
C23 C18 B2 O4 -86(2) .
C23 C18 B2 O6 40(2) .
C23A C18A C19A C20A 0(3) .
C23A C18A B6 O2A 59(3) .
C23A C18A B6 O4A -178(2) .
C23A C18A B6 O6A -66(3) .
C24 C25 C26 N8 172.8(18) .
C24 C25 C26 C27 -5(3) .
C24A C25A C26A N8A 164(2) .
C24A C25A C26A C27A -18(4) .
C28 C29 C30 N10 173.0(18) .
C28 C29 C30 C31 0(4) .
C28A C29A C30A N10A 166.2(19) .
C28A C29A C30A C31A -16(3) .
C32 C33 C34 N12 169(2) .
C32 C33 C34 C35 -11(4) .
C32A C33A C34A N12A 170(2) .
C32A C33A C34A C35A -12(3) .
C36 N14 C40 C39 -4(4) .
C36 C37 C38 C39 12(4) .
C36 C37 B4 O7 -49(3) .
C36 C37 B4 O9 74(2) .
C36 C37 B4 O11 -172.0(18) .
C36A N14A C40A C39A -8(3) .
C36A C37A C38A C39A 4(3) .
C36A C37A B8 O7A -155.4(17) .
C36A C37A B8 O9A -36(2) .
C36A C37A B8 O11A 84(2) .
C37 C38 C39 C40 -26(5) .
C37A C38A C39A C40A -3(4) .
C38 C37 B4 O7 132(2) .
C38 C37 B4 O9 -106(3) .
C38 C37 B4 O11 9(3) .
C38 C39 C40 N14 22(5) .
C38A C37A B8 O7A 31(3) .
C38A C37A B8 O9A 149.9(18) .
C38A C37A B8 O11A -90(2) .
C38A C39A C40A N14A 6(3) .
C40 N14 C36 C37 -10(3) .
C40A N14A C36A C37A 10(3) .
B1 O1 N1 Fe1 14(2) .
B1 O1 N1 C2 -163.6(17) .
B1 O3 N3 Fe1 20(2) .
B1 O3 N3 C6 -155.4(16) .
B1 O5 N5 Fe1 19(2) .
B1 O5 N5 C10 -156.2(18) .
B1 C14 C15 C16 -172(2) .
B2 O2 N2 Fe1 20(2) .
B2 O2 N2 C3 -154.7(16) .
B2 O4 N4 Fe1 12(2) .
B2 O4 N4 C7 -157.7(17) .
B2 O6 N6 Fe1 9.7(19) .
B2 O6 N6 C11 -164.5(15) .
B2 C18 C19 C20 -178.9(18) .
B2 C18 C23 C22 175.0(18) .
B3 O8 N8 Fe2 10(2) .
B3 O8 N8 C26 -156.9(18) .
B3 O10 N10 Fe2 15(2) .
B3 O10 N10 C30 -157.8(17) .
B3 O12 N12 Fe2 14(2) .
B3 O12 N12 C34 -160.6(17) .
B3 C20 C21 C22 178.4(18) .
B4 O7 N7 Fe2 16(2) .
B4 O7 N7 C25 -162.0(19) .
B4 O9 N9 Fe2 7(3) .
B4 O9 N9 C29 -166.1(18) .
B4 O11 N11 Fe2 11(2) .
B4 O11 N11 C33 -159(2) .
B4 C37 C38 C39 -169(3) .
B5 O1A N1A Fe3 -15(3) .
B5 O1A N1A C2A 160.7(19) .
B5 O3A N3A Fe3 0(2) .
B5 O3A N3A C6A 167.8(17) .
B5 O5A N5A Fe3 -7(3) .
B5 O5A N5A C10A 163(2) .
B5 C14A C15A C16A 172(3) .
B6 O2A N2A Fe3 -13(2) .
B6 O2A N2A C3A 159(2) .
B6 O4A N4A Fe3 -25(3) .
B6 O4A N4A C7A 163(2) .
B6 O6A N6A Fe3 -11(2) .
B6 O6A N6A C11A 164.9(18) .
B6 C18A C19A C20A -172(2) .
B6 C18A C23A C22A 173(2) .
B7 O8A N8A Fe4 13(2) .
B7 O8A N8A C26A -151.8(18) .
B7 O10A N10A Fe4 11(2) .
B7 O10A N10A C30A -155.7(18) .
B7 O12A N12A Fe4 14.2(18) .
B7 O12A N12A C34A -156.1(16) .
B7 C20A C21A C22A -169(2) .
B8 O7A N7A Fe4 12(2) .
B8 O7A N7A C25A -156.3(19) .
B8 O9A N9A Fe4 12.6(19) .
B8 O9A N9A C29A -156.2(19) .
B8 O11A N11A Fe4 19.7(19) .
B8 O11A N11A C33A -153.6(19) .
B8 C37A C38A C39A 178(2) .

loop_
_exptl_oxdiff_crystal_face_indexfrac_h
_exptl_oxdiff_crystal_face_indexfrac_k
_exptl_oxdiff_crystal_face_indexfrac_l
_exptl_oxdiff_crystal_face_x
_exptl_oxdiff_crystal_face_y
_exptl_oxdiff_crystal_face_z
-25.3626 0.4354 -6.5946 0.5712 0.1055 -0.8140
25.3428 -0.4675 6.6559 -0.5743 -0.1061 0.8117
22.8051 4.5503 -9.7375 0.1431 -0.1106 0.9835
-1.7171 1.5252 -33.8986 0.7936 -0.6084 0.0090
-1.6873 9.0607 -3.8432 0.7493 0.5151 0.4162
26.6851 -0.3035 -1.8902 -0.4189 -0.2889 0.8609
-26.6813 0.3332 1.8769 0.4212 0.2905 -0.8592
-19.0068 -0.9950 28.0060 -0.3047 0.6951 -0.6653
-12.9909 -5.0021 -21.0053 0.2607 -0.6568 -0.6972
